data_1559133
loop_
_publ_author_name
'Lu, Ye'
'Liu, Dong'
'Lin, Yue-Jian'
'Jin, Guo-Xin'

_publ_section_title
;
 A Hierarchical Assembly Strategy for Near-Infrared Photothermal
 Conversion: Unconventional Heterogeneous Metalla[2]catenanes
;
_journal_name_full 'Chemical Science'
_journal_paper_doi 10.1039/D0SC04523C
_journal_year 2020
_chemical_formula_sum 'C103 H107.5 F12 N12.5 O21.5 Rh4 S7'
_chemical_formula_weight 2728.57
_space_group_crystal_system monoclinic
_space_group_IT_number 15
_space_group_name_Hall '-C 2yc'
_space_group_name_H-M_alt 'C 1 2/c 1'
_atom_sites_solution_hydrogens geom
_audit_creation_method SHELXL-2014/7
_audit_update_record
;
2019-08-08 deposited with the CCDC.	2020-09-21 downloaded from the CCDC.
;
_cell_angle_alpha 90
_cell_angle_beta 103.301(3)
_cell_angle_gamma 90
_cell_formula_units_Z 16
_cell_length_a 67.429(5)
_cell_length_b 23.8798(16)
_cell_length_c 29.2782(19)
_cell_measurement_reflns_used 9679
_cell_measurement_temperature 173(2)
_cell_measurement_theta_max 54.86
_cell_measurement_theta_min 3.28
_cell_volume 45879(5)
_computing_cell_refinement 'Bruker SAINT'
_computing_data_collection 'Bruker APEX2'
_computing_data_reduction 'Bruker SAINT'
_computing_molecular_graphics 'Bruker SHELXTL'
_computing_publication_material 'Bruker SHELXTL'
_computing_structure_refinement 'SHELXL-2014/7 (Sheldrick, 2014)'
_computing_structure_solution 'SHELXS-97 (Sheldrick 2008)'
_diffrn_ambient_temperature 173(2)
_diffrn_measured_fraction_theta_full 0.999
_diffrn_measured_fraction_theta_max 0.995
_diffrn_measurement_device_type 'Bruker APEX-II CCD'
_diffrn_measurement_method '\f and \w scans'
_diffrn_radiation_type GaK\a
_diffrn_radiation_wavelength 1.34138
_diffrn_reflns_av_R_equivalents 0.0540
_diffrn_reflns_av_unetI/netI 0.0440
_diffrn_reflns_Laue_measured_fraction_full 0.999
_diffrn_reflns_Laue_measured_fraction_max 0.995
_diffrn_reflns_limit_h_max 82
_diffrn_reflns_limit_h_min -82
_diffrn_reflns_limit_k_max 28
_diffrn_reflns_limit_k_min -29
_diffrn_reflns_limit_l_max 35
_diffrn_reflns_limit_l_min -35
_diffrn_reflns_number 200019
_diffrn_reflns_point_group_measured_fraction_full 0.999
_diffrn_reflns_point_group_measured_fraction_max 0.995
_diffrn_reflns_theta_full 53.594
_diffrn_reflns_theta_max 54.995
_diffrn_reflns_theta_min 3.141
_exptl_absorpt_coefficient_mu 4.400
_exptl_absorpt_correction_T_max 0.657
_exptl_absorpt_correction_T_min 0.367
_exptl_absorpt_correction_type multi-scan
_exptl_absorpt_process_details sadabs
_exptl_crystal_colour red
_exptl_crystal_density_diffrn 1.580
_exptl_crystal_description block
_exptl_crystal_F_000 22160
_exptl_crystal_size_max 0.400
_exptl_crystal_size_mid 0.200
_exptl_crystal_size_min 0.200
_refine_diff_density_max 2.775
_refine_diff_density_min -1.220
_refine_diff_density_rms 0.120
_refine_ls_extinction_method none
_refine_ls_goodness_of_fit_ref 1.023
_refine_ls_hydrogen_treatment constr
_refine_ls_matrix_type full
_refine_ls_number_parameters 2419
_refine_ls_number_reflns 43546
_refine_ls_number_restraints 866
_refine_ls_restrained_S_all 1.029
_refine_ls_R_factor_all 0.1009
_refine_ls_R_factor_gt 0.0907
_refine_ls_shift/su_max 0.003
_refine_ls_shift/su_mean 0.000
_refine_ls_structure_factor_coef Fsqd
_refine_ls_weighting_details 'w=1/[\s^2^(Fo^2^)+(0.1736P)^2^+184.5583P] where P=(Fo^2^+2Fc^2^)/3'
_refine_ls_weighting_scheme calc
_refine_ls_wR_factor_gt 0.2814
_refine_ls_wR_factor_ref 0.2944
_reflns_Friedel_coverage 0.000
_reflns_number_gt 35704
_reflns_number_total 43546
_reflns_threshold_expression 'I > 2\s(I)'
_cod_data_source_file d0sc04523c2.cif
_cod_data_source_block Hetero-6
_cod_original_sg_symbol_H-M 'C 2/c'
_cod_original_formula_sum 'C103 H107.50 F12 N12.50 O21.50 Rh4 S7'
_cod_database_code 1559133
_shelx_shelxl_version_number 2014/7
_shelx_space_group_comment
; 
The symmetry employed for this shelxl refinement is uniquely defined 
by the following loop, which should always be used as a source of 
symmetry information in preference to the above space-group names. 
They are only intended as comments. 
;
_shelx_estimated_absorpt_t_min 0.272
_shelx_estimated_absorpt_t_max 0.473

loop_
_space_group_symop_operation_xyz
'x, y, z'
'-x, y, -z+1/2'
'x+1/2, y+1/2, z'
'-x+1/2, y+1/2, -z+1/2'
'-x, -y, -z'
'x, -y, z-1/2'
'-x+1/2, -y+1/2, -z'
'x+1/2, -y+1/2, z-1/2'

loop_
_atom_site_label
_atom_site_type_symbol
_atom_site_fract_x
_atom_site_fract_y
_atom_site_fract_z
_atom_site_U_iso_or_equiv
_atom_site_adp_type
_atom_site_occupancy
_atom_site_site_symmetry_order
_atom_site_calc_flag
_atom_site_refinement_flags_posn
_atom_site_refinement_flags_adp
_atom_site_refinement_flags_occupancy
_atom_site_disorder_assembly
_atom_site_disorder_group
Rh1 Rh 0.58583(2) -0.04642(2) 0.67989(2) 0.07660(16) Uani 1 1 d . . . . .
Rh2 Rh 0.53109(2) -0.08207(3) 0.40966(2) 0.08371(17) Uani 1 1 d . . . . .
Rh3 Rh 0.67671(2) 0.50399(3) 0.49638(2) 0.0949(2) Uani 1 1 d . . . . .
Rh4 Rh 0.69929(2) 0.31861(3) 0.28763(2) 0.09032(19) Uani 1 1 d . . . . .
Rh5 Rh 0.58627(2) 0.56005(3) 0.33216(2) 0.1069(2) Uani 1 1 d . . . . .
Rh6 Rh 0.53943(2) 0.59210(4) 0.55577(3) 0.1209(3) Uani 1 1 d . . . . .
Rh7 Rh 0.67025(2) -0.01576(2) 0.58495(2) 0.07713(15) Uani 1 1 d . . . . .
Rh8 Rh 0.70808(2) 0.16815(3) 0.81550(2) 0.1007(2) Uani 1 1 d . . . . .
N1 N 0.59544(8) 0.0327(2) 0.65899(17) 0.0699(12) Uani 1 1 d . . . . .
N4 N 0.66786(12) 0.4273(3) 0.5228(2) 0.0898(18) Uani 1 1 d . . . . .
N5 N 0.55172(10) -0.0174(3) 0.4021(2) 0.0847(16) Uani 1 1 d . . . . .
N8 N 0.68127(11) 0.2647(3) 0.3179(2) 0.0865(16) Uani 1 1 d . . . . .
N9 N 0.59488(12) 0.4776(3) 0.3577(2) 0.0906(17) Uani 1 1 d . . . . .
N12 N 0.66130(11) 0.0614(3) 0.5496(2) 0.0831(15) Uani 1 1 d . . . . .
N13 N 0.55874(17) 0.5245(4) 0.5850(3) 0.123(3) Uani 1 1 d . . . . .
N16 N 0.68733(15) 0.2181(3) 0.7683(3) 0.107(2) Uani 1 1 d . . . . .
O1 O 0.55862(7) -0.0259(2) 0.63084(16) 0.0788(11) Uani 1 1 d . . . . .
O2 O 0.59067(8) -0.0814(2) 0.61709(17) 0.0807(12) Uani 1 1 d . . . . .
O3 O 0.55610(8) -0.1134(2) 0.46177(17) 0.0864(13) Uani 1 1 d . . . . .
O4 O 0.52783(8) -0.0398(2) 0.47136(16) 0.0858(13) Uani 1 1 d . . . . .
O7 O 0.66309(9) 0.4778(2) 0.42713(19) 0.0901(14) Uani 1 1 d . . . . .
O8 O 0.69981(9) 0.4560(2) 0.47759(19) 0.0954(15) Uani 1 1 d . . . . .
O9 O 0.71297(9) 0.3439(2) 0.3566(2) 0.0942(15) Uani 1 1 d . . . . .
O10 O 0.67933(9) 0.3807(2) 0.30161(18) 0.0899(14) Uani 1 1 d . . . . .
O11 O 0.56046(11) 0.5429(3) 0.3565(2) 0.1111(19) Uani 1 1 d . . . . .
O12 O 0.59419(11) 0.5879(3) 0.4024(2) 0.1070(18) Uani 1 1 d . . . . .
O13 O 0.56504(12) 0.6172(3) 0.5296(2) 0.1113(18) Uani 1 1 d . . . . .
O14 O 0.53466(12) 0.5497(4) 0.4905(3) 0.124(2) Uani 1 1 d . . . . .
O15 O 0.66101(7) 0.0132(2) 0.64512(18) 0.0777(11) Uani 1 1 d . . . . .
O16 O 0.69590(8) 0.0290(2) 0.62228(17) 0.0791(11) Uani 1 1 d . . . . .
O17 O 0.71814(8) 0.1394(2) 0.75716(19) 0.0920(14) Uani 1 1 d . . . . .
O18 O 0.68679(8) 0.1037(3) 0.78827(17) 0.0904(14) Uani 1 1 d . . . . .
O21 O 0.80119(16) 0.4338(6) 0.5700(4) 0.188(5) Uani 1 1 d D . . . .
O22 O 0.7851(3) 0.3599(8) 0.5271(9) 0.315(11) Uani 1 1 d D U . . .
O23 O 0.7757(4) 0.4607(11) 0.5048(8) 0.381(14) Uani 1 1 d D U . . .
O24 O 0.6198(5) 0.4088(14) 0.1913(11) 0.392(16) Uani 1 1 d . U . . .
O25 O 0.6334(3) 0.3252(7) 0.2072(4) 0.240(7) Uani 1 1 d . U . . .
O26 O 0.5977(3) 0.3510(8) 0.1669(5) 0.282(9) Uani 1 1 d D U . . .
S3 S 0.60252(3) 0.19500(8) 0.33105(7) 0.0869(5) Uani 1 1 d . . . . .
S4 S 0.63107(3) 0.05572(9) 0.40049(7) 0.0874(5) Uani 1 1 d . . . . .
S7 S 0.60683(6) 0.30069(13) 0.69733(10) 0.1291(10) Uani 1 1 d . . . . .
S8 S 0.63508(7) 0.43244(16) 0.64602(11) 0.1458(12) Uani 1 1 d . U . . .
S9 S 0.78417(6) 0.4174(3) 0.53907(13) 0.1630(16) Uani 1 1 d D U . . .
S10 S 0.61630(16) 0.3636(4) 0.2042(3) 0.262(4) Uani 1 1 d D . . . .
F1 F 0.74637(16) 0.3977(9) 0.5322(6) 0.297(9) Uani 1 1 d D . . . .
F2 F 0.7689(2) 0.3712(9) 0.5993(7) 0.307(10) Uani 1 1 d D . . . .
F3 F 0.7589(2) 0.4552(7) 0.5822(6) 0.251(7) Uani 1 1 d D . . . .
F4 F 0.6224(2) 0.3599(9) 0.2919(4) 0.311(11) Uani 1 1 d . . . . .
F5 F 0.5919(2) 0.3826(7) 0.2572(5) 0.249(6) Uani 1 1 d . U . . .
F6 F 0.6044(3) 0.2965(6) 0.2535(7) 0.284(8) Uani 1 1 d . . . . .
S1 S 0.60926(13) 0.2824(6) 0.5696(7) 0.076(2) Uani 0.446(8) 1 d D U P A 1
S2 S 0.65796(11) 0.1794(3) 0.6300(2) 0.0739(17) Uani 0.446(8) 1 d D U P A 1
C18 C 0.5988(8) 0.2241(15) 0.5922(18) 0.064(4) Uani 0.446(8) 1 d . U P A 1
H18 H 0.5847 0.2190 0.5909 0.077 Uiso 0.446(8) 1 calc R U P A 1
C23 C 0.6648(3) 0.2355(14) 0.602(2) 0.086(6) Uani 0.446(8) 1 d D U P A 1
H23 H 0.6784 0.2377 0.5980 0.103 Uiso 0.446(8) 1 calc R U P A 1
N2 N 0.5998(5) 0.2342(10) 0.5894(12) 0.074(5) Uani 0.554(8) 1 d D U P A 2
H2 H 0.5865 0.2341 0.5857 0.089 Uiso 0.554(8) 1 calc R U P A 2
N3 N 0.6648(3) 0.2412(9) 0.6064(13) 0.088(5) Uani 0.554(8) 1 d D U P A 2
H3 H 0.6781 0.2439 0.6118 0.105 Uiso 0.554(8) 1 calc R U P A 2
O5 O 0.59850(17) 0.3171(4) 0.5539(4) 0.093(3) Uani 0.554(8) 1 d D U P A 2
O6 O 0.66259(19) 0.1571(5) 0.6367(5) 0.074(3) Uani 0.554(8) 1 d D U P A 2
C18' C 0.6108(3) 0.2779(17) 0.575(2) 0.068(6) Uani 0.554(8) 1 d D U P A 2
C23' C 0.6542(2) 0.1985(7) 0.6194(8) 0.084(5) Uani 0.554(8) 1 d D U P A 2
S5 S 0.60346(9) 0.2222(4) 0.4563(5) 0.0765(14) Uani 0.554(8) 1 d . U P A 1
S6 S 0.65354(9) 0.3106(2) 0.43320(17) 0.0787(14) Uani 0.554(8) 1 d . U P A 1
C102 C 0.5938(4) 0.2863(10) 0.4318(10) 0.085(5) Uani 0.554(8) 1 d . U P A 1
H102 H 0.5802 0.2993 0.4287 0.102 Uiso 0.554(8) 1 calc R U P A 1
C107 C 0.6636(4) 0.2507(14) 0.4637(13) 0.078(5) Uani 0.554(8) 1 d . U P A 1
H107 H 0.6777 0.2416 0.4725 0.093 Uiso 0.554(8) 1 calc R U P A 1
O19 O 0.5941(2) 0.1900(7) 0.4623(5) 0.108(4) Uani 0.446(8) 1 d D U P A 2
O20 O 0.6605(2) 0.3325(7) 0.4319(6) 0.086(4) Uani 0.446(8) 1 d D U P A 2
N10 N 0.5949(3) 0.2737(7) 0.4257(8) 0.072(4) Uani 0.446(8) 1 d D U P A 2
H10 H 0.5816 0.2758 0.4152 0.086 Uiso 0.446(8) 1 calc R U P A 2
N11 N 0.6584(4) 0.2479(13) 0.4636(14) 0.078(5) Uani 0.446(8) 1 d D U P A 2
H11 H 0.6717 0.2422 0.4709 0.094 Uiso 0.446(8) 1 calc R U P A 2
C202 C 0.6051(3) 0.2300(18) 0.453(3) 0.071(6) Uani 0.446(8) 1 d D U P A 2
C207 C 0.6497(3) 0.2943(10) 0.4394(10) 0.076(5) Uani 0.446(8) 1 d D U P A 2
C1 C 0.55793(11) -0.0415(3) 0.5890(2) 0.0742(16) Uani 1 1 d . . . . .
C2 C 0.57555(11) -0.0765(3) 0.5820(2) 0.0730(15) Uani 1 1 d . . . . .
C3 C 0.57487(12) -0.1010(3) 0.5383(3) 0.0798(17) Uani 1 1 d . . . . .
H3A H 0.5858 -0.1241 0.5340 0.096 Uiso 1 1 calc R U . . .
C4 C 0.55849(11) -0.0917(3) 0.5019(2) 0.0780(17) Uani 1 1 d . . . . .
C5 C 0.54216(11) -0.0511(3) 0.5075(2) 0.0804(18) Uani 1 1 d . . . . .
C6 C 0.54228(11) -0.0273(3) 0.5517(2) 0.0798(17) Uani 1 1 d . . . . .
H6 H 0.5319 -0.0022 0.5555 0.096 Uiso 1 1 calc R U . . .
C7 C 0.67461(13) 0.4480(3) 0.4075(3) 0.0835(19) Uani 1 1 d . . . . .
C8 C 0.69611(14) 0.4327(4) 0.4381(3) 0.089(2) Uani 1 1 d . . . . .
C9 C 0.70826(14) 0.3969(4) 0.4220(3) 0.100(2) Uani 1 1 d . . . . .
H9 H 0.7207 0.3848 0.4421 0.119 Uiso 1 1 calc R U . . .
C10 C 0.70255(13) 0.3773(3) 0.3750(3) 0.087(2) Uani 1 1 d . . . . .
C11 C 0.68278(13) 0.3969(3) 0.3437(3) 0.0819(18) Uani 1 1 d . . . . .
C12 C 0.66933(13) 0.4305(3) 0.3607(3) 0.0837(19) Uani 1 1 d . . . . .
H12 H 0.6567 0.4414 0.3408 0.100 Uiso 1 1 calc R U . . .
C13 C 0.61441(11) 0.0404(3) 0.6522(2) 0.0720(15) Uani 1 1 d . . . . .
H13 H 0.6236 0.0098 0.6576 0.086 Uiso 1 1 calc R U . . .
C14 C 0.62091(11) 0.0902(3) 0.6378(2) 0.0740(16) Uani 1 1 d . . . . .
H14 H 0.6344 0.0936 0.6335 0.089 Uiso 1 1 calc R U . . .
C15 C 0.60767(11) 0.1362(3) 0.6294(2) 0.0703(15) Uani 1 1 d . . . . .
C16 C 0.58807(11) 0.1270(3) 0.6384(3) 0.0792(17) Uani 1 1 d . . . . .
H16 H 0.5785 0.1568 0.6345 0.095 Uiso 1 1 calc R U . . .
C17 C 0.58297(12) 0.0764(3) 0.6526(2) 0.0822(18) Uani 1 1 d . . . . .
H17 H 0.5698 0.0718 0.6583 0.099 Uiso 1 1 calc R U . . .
C19 C 0.61328(11) 0.1882(3) 0.6114(2) 0.0701(15) Uani 1 1 d . . . . .
C20 C 0.63308(11) 0.2076(3) 0.6086(2) 0.0734(16) Uani 1 1 d D . . . .
C21 C 0.63197(12) 0.2589(3) 0.5864(2) 0.086(2) Uani 1 1 d D . . . .
C22 C 0.65138(14) 0.2785(3) 0.5838(2) 0.090(2) Uani 1 1 d D . . . .
C24 C 0.64828(17) 0.4137(3) 0.5191(3) 0.096(2) Uani 1 1 d . . . . .
H24 H 0.6381 0.4383 0.5021 0.115 Uiso 1 1 calc R U . . .
C25 C 0.64209(15) 0.3666(3) 0.5382(3) 0.091(2) Uani 1 1 d . . . . .
H25 H 0.6280 0.3590 0.5350 0.109 Uiso 1 1 calc R U . . .
C26 C 0.65727(15) 0.3288(3) 0.5633(3) 0.091(2) Uani 1 1 d . . . . .
C27 C 0.67733(17) 0.3436(4) 0.5664(3) 0.102(2) Uani 1 1 d . . . . .
H27 H 0.6880 0.3201 0.5827 0.123 Uiso 1 1 calc R U . . .
C28 C 0.68187(17) 0.3924(4) 0.5460(3) 0.105(3) Uani 1 1 d . . . . .
H28 H 0.6958 0.4016 0.5487 0.125 Uiso 1 1 calc R U . . .
C29 C 0.57096(13) -0.0306(3) 0.4022(3) 0.0865(19) Uani 1 1 d . . . . .
H29 H 0.5756 -0.0678 0.4097 0.104 Uiso 1 1 calc R U . . .
C30 C 0.58432(13) 0.0090(3) 0.3918(3) 0.0852(19) Uani 1 1 d . . . . .
H30 H 0.5980 -0.0010 0.3922 0.102 Uiso 1 1 calc R U . . .
C31 C 0.57760(12) 0.0631(3) 0.3806(2) 0.0756(16) Uani 1 1 d . . . . .
C32 C 0.55744(15) 0.0745(4) 0.3814(3) 0.097(2) Uani 1 1 d . . . . .
H32 H 0.5522 0.1112 0.3742 0.116 Uiso 1 1 calc R U . . .
C33 C 0.54532(14) 0.0351(4) 0.3922(3) 0.095(2) Uani 1 1 d . . . . .
H33 H 0.5317 0.0446 0.3929 0.113 Uiso 1 1 calc R U . . .
C34 C 0.58407(13) 0.1545(3) 0.3437(3) 0.0834(18) Uani 1 1 d . . . . .
H34 H 0.5701 0.1646 0.3357 0.100 Uiso 1 1 calc R U . . .
C35 C 0.59095(11) 0.1054(3) 0.3666(2) 0.0740(16) Uani 1 1 d . . . . .
C36 C 0.61259(12) 0.1023(3) 0.3735(2) 0.0745(16) Uani 1 1 d . . . . .
C37 C 0.62117(11) 0.1484(3) 0.3559(2) 0.0743(16) Uani 1 1 d . . . . .
C38 C 0.64303(11) 0.1460(3) 0.3653(2) 0.0752(16) Uani 1 1 d . . . . .
C39 C 0.64978(13) 0.0987(3) 0.3892(2) 0.0845(19) Uani 1 1 d . . . . .
H39 H 0.6639 0.0899 0.3990 0.101 Uiso 1 1 calc R U . . .
C40 C 0.66137(14) 0.2656(4) 0.3028(3) 0.093(2) Uani 1 1 d . . . . .
H40 H 0.6556 0.2932 0.2803 0.112 Uiso 1 1 calc R U . . .
C41 C 0.64841(12) 0.2295(3) 0.3171(3) 0.0862(19) Uani 1 1 d . . . . .
H41 H 0.6341 0.2325 0.3046 0.103 Uiso 1 1 calc R U . . .
C42 C 0.65605(12) 0.1882(3) 0.3503(2) 0.0787(17) Uani 1 1 d . . . . .
C43 C 0.67727(12) 0.1880(3) 0.3670(2) 0.0814(18) Uani 1 1 d . . . . .
H43 H 0.6835 0.1614 0.3900 0.098 Uiso 1 1 calc R U . . .
C44 C 0.68911(12) 0.2256(3) 0.3505(3) 0.0849(19) Uani 1 1 d . . . . .
H44 H 0.7035 0.2243 0.3623 0.102 Uiso 1 1 calc R U . . .
C45 C 0.60607(15) -0.0542(5) 0.7474(3) 0.103(3) Uani 1 1 d . . . . .
C46 C 0.58775(18) -0.0294(5) 0.7522(3) 0.107(3) Uani 1 1 d D . . . .
C47 C 0.57215(16) -0.0705(5) 0.7358(3) 0.109(3) Uani 1 1 d . . . . .
C48 C 0.58066(18) -0.1179(5) 0.7185(4) 0.122(4) Uani 1 1 d . . . . .
C49 C 0.60251(15) -0.1070(6) 0.7274(3) 0.115(3) Uani 1 1 d . . . . .
C50 C 0.62660(18) -0.0262(7) 0.7625(4) 0.148(5) Uani 1 1 d . . . . .
H50A H 0.6317 -0.0310 0.7964 0.222 Uiso 1 1 calc R U . . .
H50B H 0.6252 0.0138 0.7551 0.222 Uiso 1 1 calc R U . . .
H50C H 0.6362 -0.0432 0.7460 0.222 Uiso 1 1 calc R U . . .
C51 C 0.5847(3) 0.0273(6) 0.7728(4) 0.174(7) Uani 1 1 d D . . . .
H51A H 0.5927 0.0292 0.8053 0.261 Uiso 1 1 calc R U . . .
H51B H 0.5702 0.0326 0.7722 0.261 Uiso 1 1 calc R U . . .
H51C H 0.5892 0.0568 0.7543 0.261 Uiso 1 1 calc R U . . .
C52 C 0.55039(16) -0.0629(8) 0.7347(4) 0.159(6) Uani 1 1 d . . . . .
H52A H 0.5422 -0.0812 0.7067 0.239 Uiso 1 1 calc R U . . .
H52B H 0.5472 -0.0228 0.7338 0.239 Uiso 1 1 calc R U . . .
H52C H 0.5473 -0.0796 0.7628 0.239 Uiso 1 1 calc R U . . .
C53 C 0.5704(3) -0.1724(6) 0.6975(6) 0.183(7) Uani 1 1 d . . . . .
H53A H 0.5616 -0.1865 0.7172 0.275 Uiso 1 1 calc R U . . .
H53B H 0.5809 -0.2003 0.6959 0.275 Uiso 1 1 calc R U . . .
H53C H 0.5622 -0.1651 0.6658 0.275 Uiso 1 1 calc R U . . .
C54 C 0.6173(2) -0.1470(6) 0.7145(5) 0.139(4) Uani 1 1 d . . . . .
H54A H 0.6312 -0.1350 0.7289 0.208 Uiso 1 1 calc R U . . .
H54B H 0.6154 -0.1479 0.6803 0.208 Uiso 1 1 calc R U . . .
H54C H 0.6150 -0.1845 0.7258 0.208 Uiso 1 1 calc R U . . .
C55 C 0.51920(15) -0.0936(4) 0.3359(3) 0.100(2) Uani 1 1 d . . . . .
C56 C 0.52662(18) -0.1455(4) 0.3584(3) 0.111(3) Uani 1 1 d . . . . .
C57 C 0.51417(18) -0.1572(4) 0.3923(3) 0.108(3) Uani 1 1 d . . . . .
C58 C 0.50052(16) -0.1143(4) 0.3920(3) 0.104(3) Uani 1 1 d . . . . .
C59 C 0.50263(15) -0.0730(4) 0.3577(3) 0.097(2) Uani 1 1 d . . . . .
C60 C 0.5268(2) -0.0670(5) 0.2994(3) 0.128(4) Uani 1 1 d . . . . .
H60A H 0.5172 -0.0730 0.2691 0.192 Uiso 1 1 calc R U . . .
H60B H 0.5401 -0.0832 0.2983 0.192 Uiso 1 1 calc R U . . .
H60C H 0.5284 -0.0268 0.3057 0.192 Uiso 1 1 calc R U . . .
C61 C 0.5423(2) -0.1815(7) 0.3480(5) 0.153(5) Uani 1 1 d . . . . .
H61A H 0.5359 -0.2112 0.3264 0.229 Uiso 1 1 calc R U . . .
H61B H 0.5501 -0.1984 0.3771 0.229 Uiso 1 1 calc R U . . .
H61C H 0.5514 -0.1595 0.3334 0.229 Uiso 1 1 calc R U . . .
C62 C 0.5163(3) -0.2081(6) 0.4264(5) 0.165(6) Uani 1 1 d . . . . .
H62A H 0.5156 -0.1950 0.4577 0.247 Uiso 1 1 calc R U . . .
H62B H 0.5294 -0.2266 0.4281 0.247 Uiso 1 1 calc R U . . .
H62C H 0.5052 -0.2347 0.4148 0.247 Uiso 1 1 calc R U . . .
C63 C 0.48539(19) -0.1113(5) 0.4215(4) 0.128(4) Uani 1 1 d . . . . .
H63A H 0.4826 -0.0720 0.4274 0.191 Uiso 1 1 calc R U . . .
H63B H 0.4908 -0.1305 0.4514 0.191 Uiso 1 1 calc R U . . .
H63C H 0.4727 -0.1296 0.4051 0.191 Uiso 1 1 calc R U . . .
C64 C 0.49062(17) -0.0240(6) 0.3452(4) 0.128(4) Uani 1 1 d . . . . .
H64A H 0.4767 -0.0348 0.3298 0.192 Uiso 1 1 calc R U . . .
H64B H 0.4964 -0.0013 0.3237 0.192 Uiso 1 1 calc R U . . .
H64C H 0.4905 -0.0023 0.3736 0.192 Uiso 1 1 calc R U . . .
C65 C 0.6680(2) 0.5559(4) 0.5470(4) 0.111(3) Uani 1 1 d D . . . .
C66 C 0.68874(18) 0.5542(4) 0.5561(3) 0.111(3) Uani 1 1 d D . . . .
C67 C 0.6959(2) 0.5748(5) 0.5208(5) 0.141(5) Uani 1 1 d D U . . .
C68 C 0.6792(2) 0.5912(4) 0.4853(4) 0.137(5) Uani 1 1 d D U . . .
C69 C 0.6614(2) 0.5797(4) 0.5015(5) 0.141(4) Uani 1 1 d D . . . .
C70 C 0.6564(3) 0.5362(6) 0.5813(6) 0.184(8) Uani 1 1 d . . . . .
H70A H 0.6657 0.5187 0.6082 0.276 Uiso 1 1 calc R U . . .
H70B H 0.6461 0.5088 0.5662 0.276 Uiso 1 1 calc R U . . .
H70C H 0.6496 0.5682 0.5922 0.276 Uiso 1 1 calc R U . . .
C71 C 0.7019(3) 0.5327(6) 0.6013(5) 0.170(6) Uani 1 1 d D . . . .
H71A H 0.7124 0.5077 0.5945 0.255 Uiso 1 1 calc R U . . .
H71B H 0.6934 0.5121 0.6187 0.255 Uiso 1 1 calc R U . . .
H71C H 0.7084 0.5644 0.6202 0.255 Uiso 1 1 calc R U . . .
C72 C 0.7189(3) 0.5793(8) 0.5149(8) 0.207(8) Uani 1 1 d . U . . .
H72A H 0.7244 0.6165 0.5249 0.311 Uiso 1 1 calc R U . . .
H72B H 0.7192 0.5734 0.4820 0.311 Uiso 1 1 calc R U . . .
H72C H 0.7273 0.5507 0.5344 0.311 Uiso 1 1 calc R U . . .
C73 C 0.6815(4) 0.6153(6) 0.4396(6) 0.221(9) Uani 1 1 d . U . . .
H73A H 0.6920 0.6442 0.4455 0.331 Uiso 1 1 calc R U . . .
H73B H 0.6685 0.6318 0.4230 0.331 Uiso 1 1 calc R U . . .
H73C H 0.6853 0.5855 0.4203 0.331 Uiso 1 1 calc R U . . .
C74 C 0.6415(4) 0.5932(9) 0.4718(10) 0.31(2) Uani 1 1 d . . . . .
H74A H 0.6324 0.5609 0.4703 0.469 Uiso 1 1 calc R U . . .
H74B H 0.6430 0.6024 0.4401 0.469 Uiso 1 1 calc R U . . .
H74C H 0.6357 0.6254 0.4849 0.469 Uiso 1 1 calc R U . . .
C75 C 0.69361(17) 0.2830(4) 0.2182(3) 0.107(3) Uani 1 1 d D . . . .
C76 C 0.6965(3) 0.3403(5) 0.2154(4) 0.135(4) Uani 1 1 d . . . . .
C77 C 0.7167(2) 0.3546(5) 0.2437(4) 0.133(4) Uani 1 1 d . . . . .
C78 C 0.72668(19) 0.3009(5) 0.2646(4) 0.123(4) Uani 1 1 d D . . . .
C79 C 0.71198(16) 0.2587(4) 0.2477(3) 0.104(3) Uani 1 1 d D . . . .
C80 C 0.67485(19) 0.2517(5) 0.1961(4) 0.126(4) Uani 1 1 d . . . . .
H80A H 0.6629 0.2743 0.1974 0.189 Uiso 1 1 calc R U . . .
H80B H 0.6744 0.2164 0.2130 0.189 Uiso 1 1 calc R U . . .
H80C H 0.6749 0.2436 0.1633 0.189 Uiso 1 1 calc R U . . .
C81 C 0.6827(3) 0.3813(6) 0.1915(4) 0.190(8) Uani 1 1 d . . . . .
H81A H 0.6808 0.3761 0.1575 0.285 Uiso 1 1 calc R U . . .
H81B H 0.6883 0.4187 0.2001 0.285 Uiso 1 1 calc R U . . .
H81C H 0.6696 0.3774 0.2002 0.285 Uiso 1 1 calc R U . . .
C82 C 0.7277(3) 0.4109(5) 0.2531(7) 0.190(8) Uani 1 1 d . . . . .
H82A H 0.7183 0.4410 0.2396 0.284 Uiso 1 1 calc R U . . .
H82B H 0.7394 0.4112 0.2386 0.284 Uiso 1 1 calc R U . . .
H82C H 0.7324 0.4165 0.2870 0.284 Uiso 1 1 calc R U . . .
C83 C 0.74723(18) 0.2957(7) 0.2977(5) 0.157(6) Uani 1 1 d D . . . .
H83A H 0.7516 0.2565 0.2994 0.235 Uiso 1 1 calc R U . . .
H83B H 0.7464 0.3086 0.3289 0.235 Uiso 1 1 calc R U . . .
H83C H 0.7571 0.3188 0.2863 0.235 Uiso 1 1 calc R U . . .
C84 C 0.71612(18) 0.1991(4) 0.2587(4) 0.117(3) Uani 1 1 d . . . . .
H84A H 0.7238 0.1833 0.2371 0.176 Uiso 1 1 calc R U . . .
H84B H 0.7032 0.1790 0.2553 0.176 Uiso 1 1 calc R U . . .
H84C H 0.7241 0.1954 0.2910 0.176 Uiso 1 1 calc R U . . .
C85 C 0.56100(15) 0.5547(4) 0.3984(3) 0.098(2) Uani 1 1 d . . . . .
C86 C 0.57999(18) 0.5832(4) 0.4245(3) 0.104(3) Uani 1 1 d . . . . .
C87 C 0.58166(18) 0.6051(4) 0.4702(4) 0.110(3) Uani 1 1 d . . . . .
H87 H 0.5935 0.6246 0.4860 0.132 Uiso 1 1 calc R U . . .
C88 C 0.56558(17) 0.5973(4) 0.4907(3) 0.104(3) Uani 1 1 d . . . . .
C89 C 0.54764(19) 0.5611(5) 0.4676(3) 0.114(3) Uani 1 1 d . . . . .
C90 C 0.54598(17) 0.5403(4) 0.4207(3) 0.107(3) Uani 1 1 d . . . . .
H90 H 0.5348 0.5174 0.4058 0.129 Uiso 1 1 calc R U . . .
C91 C 0.69389(11) 0.0514(3) 0.6604(3) 0.0765(16) Uani 1 1 d . . . . .
C92 C 0.67434(10) 0.0392(3) 0.6743(2) 0.0722(15) Uani 1 1 d . . . . .
C93 C 0.67226(12) 0.0570(3) 0.7193(3) 0.0801(18) Uani 1 1 d . . . . .
H93 H 0.6601 0.0485 0.7292 0.096 Uiso 1 1 calc R U . . .
C94 C 0.68723(11) 0.0859(3) 0.7483(2) 0.0768(17) Uani 1 1 d . . . . .
C95 C 0.70577(11) 0.1061(3) 0.7300(3) 0.0824(18) Uani 1 1 d . . . . .
C96 C 0.70872(12) 0.0854(3) 0.6881(3) 0.0823(18) Uani 1 1 d . . . . .
H96 H 0.7208 0.0944 0.6782 0.099 Uiso 1 1 calc R U . . .
C97 C 0.61333(16) 0.4647(4) 0.3795(3) 0.094(2) Uani 1 1 d . . . . .
H97 H 0.6235 0.4929 0.3829 0.113 Uiso 1 1 calc R U . . .
C98 C 0.61922(13) 0.4112(3) 0.3986(2) 0.0844(19) Uani 1 1 d . . . . .
H98 H 0.6330 0.4039 0.4137 0.101 Uiso 1 1 calc R U . . .
C99 C 0.60437(13) 0.3689(3) 0.3950(2) 0.0817(18) Uani 1 1 d . . . . .
C100 C 0.58435(14) 0.3826(4) 0.3706(3) 0.097(2) Uani 1 1 d . . . . .
H100 H 0.5737 0.3557 0.3661 0.116 Uiso 1 1 calc R U . . .
C101 C 0.58067(16) 0.4369(4) 0.3532(3) 0.104(3) Uani 1 1 d . . . . .
H101 H 0.5672 0.4459 0.3370 0.124 Uiso 1 1 calc R U . . .
C103 C 0.60903(13) 0.3146(3) 0.4177(2) 0.0822(19) Uani 1 1 d D . . . .
C104 C 0.62814(12) 0.2902(3) 0.4348(2) 0.0741(16) Uani 1 1 d D . . . .
C105 C 0.62706(12) 0.2387(3) 0.4567(2) 0.0788(17) Uani 1 1 d D . . . .
C106 C 0.64604(14) 0.2142(3) 0.4744(2) 0.086(2) Uani 1 1 d . . . . .
C108 C 0.64173(12) 0.0798(3) 0.5375(2) 0.0787(17) Uani 1 1 d . . . . .
H108 H 0.6313 0.0582 0.5461 0.094 Uiso 1 1 calc R U . . .
C109 C 0.63661(13) 0.1289(3) 0.5131(2) 0.0837(18) Uani 1 1 d . . . . .
H109 H 0.6227 0.1402 0.5050 0.100 Uiso 1 1 calc R U . . .
C110 C 0.65124(13) 0.1623(3) 0.5000(2) 0.0787(17) Uani 1 1 d . . . . .
C111 C 0.67113(14) 0.1425(3) 0.5120(3) 0.090(2) Uani 1 1 d . . . . .
H111 H 0.6817 0.1632 0.5030 0.108 Uiso 1 1 calc R U . . .
C112 C 0.67581(14) 0.0928(3) 0.5369(3) 0.090(2) Uani 1 1 d . . . . .
H112 H 0.6896 0.0807 0.5452 0.108 Uiso 1 1 calc R U . . .
C113 C 0.5778(2) 0.5328(5) 0.6037(4) 0.120(3) Uani 1 1 d . . . . .
H113 H 0.5831 0.5696 0.6029 0.144 Uiso 1 1 calc R U . . .
C114 C 0.59104(18) 0.4904(5) 0.6251(3) 0.113(3) Uani 1 1 d . . . . .
H114 H 0.6051 0.4977 0.6377 0.136 Uiso 1 1 calc R U . . .
C115 C 0.5829(2) 0.4376(5) 0.6272(3) 0.114(3) Uani 1 1 d . . . . .
C116 C 0.5619(2) 0.4282(5) 0.6063(4) 0.131(4) Uani 1 1 d . . . . .
H116 H 0.5559 0.3925 0.6070 0.157 Uiso 1 1 calc R U . . .
C117 C 0.5512(3) 0.4723(6) 0.5856(4) 0.148(5) Uani 1 1 d . . . . .
H117 H 0.5373 0.4663 0.5704 0.178 Uiso 1 1 calc R U . . .
C118 C 0.58833(17) 0.3430(4) 0.6698(3) 0.101(2) Uani 1 1 d . . . . .
H118 H 0.5743 0.3351 0.6668 0.121 Uiso 1 1 calc R U . . .
C119 C 0.59513(19) 0.3904(5) 0.6517(3) 0.117(3) Uani 1 1 d D . . . .
C120 C 0.61688(19) 0.3913(4) 0.6608(3) 0.109(3) Uani 1 1 d D U . . .
C121 C 0.62547(19) 0.3425(4) 0.6854(3) 0.108(3) Uani 1 1 d . . . . .
C122 C 0.6470(2) 0.3400(4) 0.6918(3) 0.114(3) Uani 1 1 d . . . . .
C123 C 0.6539(2) 0.3850(5) 0.6729(4) 0.120(3) Uani 1 1 d . . . . .
H123 H 0.6680 0.3907 0.6740 0.145 Uiso 1 1 calc R U . . .
C124 C 0.6675(2) 0.2183(4) 0.7682(4) 0.118(3) Uani 1 1 d . . . . .
H124 H 0.6628 0.1909 0.7867 0.142 Uiso 1 1 calc R U . . .
C125 C 0.65337(19) 0.2553(5) 0.7431(4) 0.119(3) Uani 1 1 d . . . . .
H125 H 0.6394 0.2526 0.7441 0.143 Uiso 1 1 calc R U . . .
C126 C 0.65983(19) 0.2961(4) 0.7166(3) 0.109(3) Uani 1 1 d . . . . .
C127 C 0.6809(2) 0.2946(5) 0.7158(4) 0.122(3) Uani 1 1 d . . . . .
H127 H 0.6861 0.3209 0.6971 0.146 Uiso 1 1 calc R U . . .
C128 C 0.6942(2) 0.2553(5) 0.7418(4) 0.121(3) Uani 1 1 d . . . . .
H128 H 0.7081 0.2551 0.7406 0.145 Uiso 1 1 calc R U . . .
C129 C 0.6032(2) 0.5658(5) 0.2782(4) 0.125(4) Uani 1 1 d D U . . .
C130 C 0.5814(3) 0.5549(7) 0.2588(4) 0.143(5) Uani 1 1 d . . . . .
C131 C 0.5703(3) 0.6015(8) 0.2687(5) 0.148(5) Uani 1 1 d . U . . .
C132 C 0.5834(3) 0.6367(9) 0.2941(6) 0.159(6) Uani 1 1 d . . . . .
C133 C 0.6036(2) 0.6179(5) 0.3018(4) 0.133(4) Uani 1 1 d D . . . .
C134 C 0.6196(3) 0.5268(7) 0.2736(5) 0.161(5) Uani 1 1 d . U . . .
H13A H 0.6145 0.5013 0.2473 0.242 Uiso 1 1 calc R U . . .
H13B H 0.6239 0.5051 0.3026 0.242 Uiso 1 1 calc R U . . .
H13C H 0.6312 0.5481 0.2678 0.242 Uiso 1 1 calc R U . . .
C135 C 0.5740(4) 0.5088(8) 0.2327(5) 0.210(10) Uani 1 1 d . . . . .
H13D H 0.5610 0.4976 0.2393 0.315 Uiso 1 1 calc R U . . .
H13E H 0.5838 0.4780 0.2407 0.315 Uiso 1 1 calc R U . . .
H13F H 0.5720 0.5177 0.1993 0.315 Uiso 1 1 calc R U . . .
C136 C 0.5479(3) 0.6063(12) 0.2550(8) 0.255(13) Uani 1 1 d . U . . .
H13G H 0.5422 0.5737 0.2360 0.383 Uiso 1 1 calc R U . . .
H13H H 0.5425 0.6077 0.2833 0.383 Uiso 1 1 calc R U . . .
H13I H 0.5441 0.6405 0.2366 0.383 Uiso 1 1 calc R U . . .
C137 C 0.5777(3) 0.6912(6) 0.3111(7) 0.203(8) Uani 1 1 d . . . . .
H13J H 0.5634 0.6904 0.3125 0.304 Uiso 1 1 calc R U . . .
H13K H 0.5799 0.7209 0.2896 0.304 Uiso 1 1 calc R U . . .
H13L H 0.5862 0.6986 0.3425 0.304 Uiso 1 1 calc R U . . .
C138 C 0.6220(3) 0.6473(7) 0.3277(6) 0.186(7) Uani 1 1 d D . . . .
H13M H 0.6210 0.6537 0.3602 0.279 Uiso 1 1 calc R U . . .
H13N H 0.6232 0.6834 0.3126 0.279 Uiso 1 1 calc R U . . .
H13O H 0.6341 0.6244 0.3276 0.279 Uiso 1 1 calc R U . . .
C139 C 0.51896(18) 0.6610(5) 0.5472(4) 0.119(3) Uani 1 1 d D . . . .
C140 C 0.5087(2) 0.6113(7) 0.5510(6) 0.153(5) Uani 1 1 d D . . . .
C141 C 0.5144(3) 0.5839(7) 0.5922(6) 0.183(7) Uani 1 1 d D U . . .
C142 C 0.5323(3) 0.6205(9) 0.6177(5) 0.166(5) Uani 1 1 d . U . . .
C143 C 0.5342(2) 0.6654(7) 0.5897(5) 0.144(4) Uani 1 1 d D U . . .
C144 C 0.5146(3) 0.6956(8) 0.5053(6) 0.194(8) Uani 1 1 d D . . . .
H14A H 0.5065 0.6741 0.4790 0.292 Uiso 1 1 calc R U . . .
H14B H 0.5274 0.7074 0.4978 0.292 Uiso 1 1 calc R U . . .
H14C H 0.5069 0.7287 0.5108 0.292 Uiso 1 1 calc R U . . .
C145 C 0.4905(3) 0.5891(10) 0.5113(7) 0.213(9) Uani 1 1 d . . . . .
H14D H 0.4776 0.5951 0.5206 0.319 Uiso 1 1 calc R U . . .
H14E H 0.4923 0.5490 0.5065 0.319 Uiso 1 1 calc R U . . .
H14F H 0.4903 0.6093 0.4820 0.319 Uiso 1 1 calc R U . . .
C146 C 0.5081(4) 0.5264(9) 0.6067(8) 0.237(10) Uani 1 1 d D U . . .
H14G H 0.4932 0.5242 0.5998 0.355 Uiso 1 1 calc R U . . .
H14H H 0.5136 0.5210 0.6404 0.355 Uiso 1 1 calc R U . . .
H14I H 0.5134 0.4973 0.5892 0.355 Uiso 1 1 calc R U . . .
C147 C 0.5444(3) 0.6090(11) 0.6669(6) 0.230(10) Uani 1 1 d . U . . .
H14J H 0.5398 0.5740 0.6783 0.346 Uiso 1 1 calc R U . . .
H14K H 0.5589 0.6058 0.6667 0.346 Uiso 1 1 calc R U . . .
H14L H 0.5426 0.6399 0.6876 0.346 Uiso 1 1 calc R U . . .
C148 C 0.5484(3) 0.7067(10) 0.6050(7) 0.207(7) Uani 1 1 d . U . . .
H14M H 0.5475 0.7349 0.5803 0.311 Uiso 1 1 calc R U . . .
H14N H 0.5457 0.7243 0.6332 0.311 Uiso 1 1 calc R U . . .
H14O H 0.5620 0.6902 0.6123 0.311 Uiso 1 1 calc R U . . .
C149 C 0.66770(16) -0.0655(4) 0.5219(3) 0.098(2) Uani 1 1 d . . . . .
C150 C 0.68592(15) -0.0793(3) 0.5564(3) 0.095(2) Uani 1 1 d D . . . .
C151 C 0.68012(17) -0.0991(3) 0.5972(3) 0.100(2) Uani 1 1 d D . . . .
C152 C 0.65909(17) -0.0992(4) 0.5892(4) 0.106(3) Uani 1 1 d D . . . .
C153 C 0.65104(16) -0.0764(4) 0.5439(4) 0.108(3) Uani 1 1 d D . . . .
C154 C 0.6674(2) -0.0435(5) 0.4749(4) 0.134(4) Uani 1 1 d . . . . .
H15A H 0.6808 -0.0282 0.4744 0.201 Uiso 1 1 calc R U . . .
H15B H 0.6571 -0.0138 0.4672 0.201 Uiso 1 1 calc R U . . .
H15C H 0.6640 -0.0738 0.4518 0.201 Uiso 1 1 calc R U . . .
C155 C 0.70699(18) -0.0720(5) 0.5488(5) 0.125(3) Uani 1 1 d . . . . .
H15D H 0.7132 -0.1088 0.5468 0.187 Uiso 1 1 calc R U . . .
H15E H 0.7153 -0.0509 0.5752 0.187 Uiso 1 1 calc R U . . .
H15F H 0.7063 -0.0513 0.5196 0.187 Uiso 1 1 calc R U . . .
C156 C 0.6954(2) -0.1197(5) 0.6435(4) 0.135(4) Uani 1 1 d . . . . .
H15G H 0.6907 -0.1067 0.6710 0.202 Uiso 1 1 calc R U . . .
H15H H 0.7090 -0.1043 0.6446 0.202 Uiso 1 1 calc R U . . .
H15I H 0.6961 -0.1607 0.6437 0.202 Uiso 1 1 calc R U . . .
C157 C 0.6462(2) -0.1162(5) 0.6216(5) 0.131(4) Uani 1 1 d . . . . .
H15J H 0.6447 -0.1570 0.6212 0.197 Uiso 1 1 calc R U . . .
H15K H 0.6327 -0.0989 0.6116 0.197 Uiso 1 1 calc R U . . .
H15L H 0.6526 -0.1038 0.6535 0.197 Uiso 1 1 calc R U . . .
C158 C 0.62902(17) -0.0684(5) 0.5190(5) 0.139(4) Uani 1 1 d . . . . .
H15M H 0.6244 -0.1005 0.4985 0.208 Uiso 1 1 calc R U . . .
H15N H 0.6277 -0.0341 0.5001 0.208 Uiso 1 1 calc R U . . .
H15O H 0.6207 -0.0653 0.5422 0.208 Uiso 1 1 calc R U . . .
C159 C 0.73335(16) 0.1641(4) 0.8666(2) 0.126(5) Uani 0.51(3) 1 d G U P B 1
C160 C 0.73236(11) 0.2208(3) 0.8540(2) 0.126(4) Uani 0.51(3) 1 d G U P B 1
C161 C 0.71453(13) 0.2433(6) 0.8634(4) 0.135(6) Uani 0.51(3) 1 d G U P B 1
C162 C 0.70450(13) 0.2005(9) 0.8819(3) 0.117(7) Uani 0.51(3) 1 d G U P B 1
C163 C 0.7161(2) 0.1515(7) 0.8839(2) 0.129(9) Uani 0.51(3) 1 d G U P B 1
C164 C 0.7498(2) 0.1242(4) 0.8625(4) 0.213(13) Uani 0.51(3) 1 d G U P B 1
H16A H 0.7468 0.0872 0.8738 0.320 Uiso 0.51(3) 1 calc R U P B 1
H16B H 0.7506 0.1214 0.8295 0.320 Uiso 0.51(3) 1 calc R U P B 1
H16C H 0.7629 0.1376 0.8814 0.320 Uiso 0.51(3) 1 calc R U P B 1
C165 C 0.7476(2) 0.2517(5) 0.8340(4) 0.174(11) Uani 0.51(3) 1 d G U P B 1
H16D H 0.7474 0.2915 0.8422 0.261 Uiso 0.51(3) 1 calc R U P B 1
H16E H 0.7442 0.2476 0.7997 0.261 Uiso 0.51(3) 1 calc R U P B 1
H16F H 0.7612 0.2364 0.8468 0.261 Uiso 0.51(3) 1 calc R U P B 1
C166 C 0.7075(3) 0.3023(8) 0.8552(6) 0.26(2) Uani 0.51(3) 1 d G U P B 1
H16G H 0.6946 0.3070 0.8648 0.395 Uiso 0.51(3) 1 calc R U P B 1
H16H H 0.7177 0.3275 0.8736 0.395 Uiso 0.51(3) 1 calc R U P B 1
H16I H 0.7055 0.3113 0.8218 0.395 Uiso 0.51(3) 1 calc R U P B 1
C167 C 0.68491(18) 0.2061(14) 0.8968(5) 0.156(12) Uani 0.51(3) 1 d G U P B 1
H16J H 0.6800 0.2447 0.8917 0.234 Uiso 0.51(3) 1 calc R U P B 1
H16K H 0.6748 0.1805 0.8784 0.234 Uiso 0.51(3) 1 calc R U P B 1
H16L H 0.6871 0.1967 0.9302 0.234 Uiso 0.51(3) 1 calc R U P B 1
C168 C 0.7111(4) 0.0960(9) 0.9013(3) 0.219(18) Uani 0.51(3) 1 d G U P B 1
H16M H 0.7037 0.0734 0.8749 0.328 Uiso 0.51(3) 1 calc R U P B 1
H16N H 0.7025 0.1012 0.9239 0.328 Uiso 0.51(3) 1 calc R U P B 1
H16O H 0.7237 0.0767 0.9167 0.328 Uiso 0.51(3) 1 calc R U P B 1
C259 C 0.73773(17) 0.1593(3) 0.8645(3) 0.120(5) Uani 0.49(3) 1 d G U P B 2
C260 C 0.73182(11) 0.2157(3) 0.8564(2) 0.124(5) Uani 0.49(3) 1 d G U P B 2
C261 C 0.71360(11) 0.2236(7) 0.8714(3) 0.130(5) Uani 0.49(3) 1 d G U P B 2
C262 C 0.70825(18) 0.1721(9) 0.8887(2) 0.125(9) Uani 0.49(3) 1 d G U P B 2
C263 C 0.7232(2) 0.1323(6) 0.8844(2) 0.114(7) Uani 0.49(3) 1 d G U P B 2
C264 C 0.7562(2) 0.1327(6) 0.8537(5) 0.148(9) Uani 0.49(3) 1 d G U P B 2
H26A H 0.7645 0.1156 0.8823 0.223 Uiso 0.49(3) 1 calc R U P B 2
H26B H 0.7643 0.1613 0.8422 0.223 Uiso 0.49(3) 1 calc R U P B 2
H26C H 0.7521 0.1038 0.8297 0.223 Uiso 0.49(3) 1 calc R U P B 2
C265 C 0.7430(2) 0.2596(5) 0.8356(4) 0.172(11) Uani 0.49(3) 1 d G U P B 2
H26D H 0.7339 0.2753 0.8075 0.257 Uiso 0.49(3) 1 calc R U P B 2
H26E H 0.7549 0.2428 0.8271 0.257 Uiso 0.49(3) 1 calc R U P B 2
H26F H 0.7474 0.2895 0.8587 0.257 Uiso 0.49(3) 1 calc R U P B 2
C266 C 0.7020(2) 0.2773(9) 0.8693(6) 0.187(14) Uani 0.49(3) 1 d G U P B 2
H26G H 0.6898 0.2755 0.8436 0.281 Uiso 0.49(3) 1 calc R U P B 2
H26H H 0.7106 0.3085 0.8639 0.281 Uiso 0.49(3) 1 calc R U P B 2
H26I H 0.6979 0.2830 0.8991 0.281 Uiso 0.49(3) 1 calc R U P B 2
C267 C 0.6899(3) 0.1614(14) 0.9082(4) 0.172(14) Uani 0.49(3) 1 d G U P B 2
H26J H 0.6898 0.1221 0.9177 0.258 Uiso 0.49(3) 1 calc R U P B 2
H26K H 0.6904 0.1856 0.9355 0.258 Uiso 0.49(3) 1 calc R U P B 2
H26L H 0.6775 0.1695 0.8841 0.258 Uiso 0.49(3) 1 calc R U P B 2
C268 C 0.7235(4) 0.0720(7) 0.8986(4) 0.185(15) Uani 0.49(3) 1 d G U P B 2
H26M H 0.7355 0.0537 0.8918 0.277 Uiso 0.49(3) 1 calc R U P B 2
H26N H 0.7240 0.0695 0.9322 0.277 Uiso 0.49(3) 1 calc R U P B 2
H26O H 0.7111 0.0534 0.8809 0.277 Uiso 0.49(3) 1 calc R U P B 2
C169 C 0.7632(3) 0.4091(9) 0.5644(7) 0.197(7) Uani 1 1 d D U . . .
C170 C 0.6076(4) 0.3494(8) 0.2531(6) 0.176(7) Uani 1 1 d . U . . .
S11 S 0.69484(16) 0.7181(4) 0.5765(4) 0.187(4) Uani 0.658(12) 1 d D U P C 1
O27 O 0.7087(4) 0.6995(11) 0.5462(10) 0.260(12) Uani 0.658(12) 1 d D U P C 1
O28 O 0.7041(3) 0.7568(8) 0.6131(7) 0.210(9) Uani 0.658(12) 1 d D U P C 1
O29 O 0.6850(4) 0.6737(7) 0.5914(7) 0.220(10) Uani 0.658(12) 1 d D U P C 1
C171 C 0.6767(4) 0.7541(8) 0.5319(8) 0.133(6) Uani 0.658(12) 1 d D U P C 1
F7 F 0.6695(4) 0.7233(9) 0.4953(7) 0.231(9) Uani 0.658(12) 1 d D U P C 1
F8 F 0.6613(5) 0.7709(14) 0.5462(13) 0.332(15) Uani 0.658(12) 1 d D U P C 1
F9 F 0.6841(4) 0.7970(6) 0.5128(7) 0.277(11) Uani 0.658(12) 1 d D U P C 1
S11' S 0.7004(3) 0.7412(10) 0.5489(10) 0.227(10) Uani 0.342(12) 1 d D U P C 2
O27' O 0.7010(10) 0.741(2) 0.4998(11) 0.28(2) Uani 0.342(12) 1 d D U P C 2
O28' O 0.7106(7) 0.6911(17) 0.572(2) 0.35(3) Uani 0.342(12) 1 d D U P C 2
O29' O 0.7098(7) 0.7902(16) 0.5714(17) 0.26(2) Uani 0.342(12) 1 d D U P C 2
C271 C 0.6749(5) 0.7309(11) 0.5544(11) 0.134(12) Uani 0.342(12) 1 d D U P C 2
F7' F 0.6624(5) 0.7128(18) 0.5152(13) 0.243(16) Uani 0.342(12) 1 d D U P C 2
F8' F 0.6665(4) 0.7780(9) 0.5638(13) 0.192(12) Uani 0.342(12) 1 d D U P C 2
F9' F 0.6729(6) 0.6953(15) 0.5868(15) 0.29(3) Uani 0.342(12) 1 d D U P C 2
C172 C 0.4739(3) 0.7790(10) 0.2838(8) 0.187(7) Uani 1 1 d . . . . .
F10 F 0.4866(4) 0.7544(10) 0.3241(8) 0.411(14) Uani 1 1 d . U . . .
F11 F 0.4711(3) 0.7415(8) 0.2492(7) 0.308(9) Uani 1 1 d . U . . .
F12 F 0.4869(3) 0.8193(12) 0.2744(9) 0.392(13) Uani 1 1 d . U . . .
O30 O 0.4389(3) 0.7640(9) 0.3058(9) 0.369(14) Uani 1 1 d D U . . .
O31 O 0.4574(3) 0.8576(9) 0.3179(9) 0.373(14) Uani 1 1 d D U . . .
O32 O 0.4390(4) 0.8279(13) 0.2466(7) 0.411(16) Uani 1 1 d D U . . .
S12 S 0.45087(12) 0.8102(5) 0.2953(3) 0.281(5) Uani 1 1 d D U . . .

loop_
_atom_site_aniso_label
_atom_site_aniso_U_11
_atom_site_aniso_U_22
_atom_site_aniso_U_33
_atom_site_aniso_U_23
_atom_site_aniso_U_13
_atom_site_aniso_U_12
Rh1 0.0800(3) 0.0930(4) 0.0561(3) 0.0190(2) 0.0141(2) -0.0086(2)
Rh2 0.1061(4) 0.0855(3) 0.0593(3) 0.0039(2) 0.0186(3) -0.0139(3)
Rh3 0.1436(6) 0.0725(3) 0.0742(3) -0.0130(2) 0.0365(3) -0.0379(3)
Rh4 0.1240(5) 0.0769(3) 0.0752(3) -0.0101(2) 0.0335(3) -0.0290(3)
Rh5 0.1515(6) 0.0981(4) 0.0733(4) 0.0229(3) 0.0305(4) 0.0138(4)
Rh6 0.1391(6) 0.1411(7) 0.0828(4) 0.0307(4) 0.0262(4) 0.0216(5)
Rh7 0.0952(4) 0.0644(3) 0.0733(3) 0.0005(2) 0.0225(3) -0.0037(2)
Rh8 0.1223(5) 0.1105(5) 0.0709(3) -0.0129(3) 0.0255(3) 0.0076(4)
N1 0.083(3) 0.081(3) 0.050(2) 0.007(2) 0.023(2) -0.005(3)
N4 0.122(5) 0.069(3) 0.080(4) -0.009(3) 0.028(4) -0.025(4)
N5 0.096(4) 0.089(4) 0.071(3) 0.003(3) 0.024(3) -0.006(3)
N8 0.103(4) 0.085(4) 0.071(3) -0.003(3) 0.019(3) -0.023(3)
N9 0.114(5) 0.091(4) 0.065(3) 0.009(3) 0.018(3) 0.002(4)
N12 0.105(4) 0.072(3) 0.076(3) -0.001(3) 0.026(3) -0.003(3)
N13 0.144(8) 0.130(7) 0.081(5) 0.009(5) -0.001(5) 0.014(6)
N16 0.146(7) 0.093(5) 0.086(4) -0.003(4) 0.033(4) 0.023(5)
O1 0.078(3) 0.095(3) 0.063(2) 0.005(2) 0.014(2) -0.006(2)
O2 0.086(3) 0.085(3) 0.070(3) 0.009(2) 0.016(2) 0.000(2)
O3 0.104(3) 0.089(3) 0.066(3) 0.000(2) 0.020(2) 0.000(3)
O4 0.093(3) 0.104(4) 0.058(2) 0.006(2) 0.013(2) 0.002(3)
O7 0.108(4) 0.082(3) 0.082(3) -0.006(3) 0.025(3) -0.023(3)
O8 0.110(4) 0.101(4) 0.073(3) -0.013(3) 0.017(3) -0.036(3)
O9 0.102(4) 0.094(4) 0.088(3) -0.021(3) 0.025(3) -0.021(3)
O10 0.115(4) 0.085(3) 0.070(3) -0.008(2) 0.023(3) -0.013(3)
O11 0.130(5) 0.120(5) 0.078(4) 0.018(3) 0.015(3) 0.010(4)
O12 0.139(5) 0.091(4) 0.091(4) 0.009(3) 0.027(4) -0.002(3)
O13 0.144(5) 0.106(4) 0.085(4) 0.006(3) 0.030(4) 0.004(4)
O14 0.137(6) 0.144(6) 0.094(4) 0.021(4) 0.029(4) -0.004(5)
O15 0.083(3) 0.072(3) 0.082(3) 0.005(2) 0.026(2) -0.001(2)
O16 0.089(3) 0.082(3) 0.071(3) -0.007(2) 0.027(2) -0.003(2)
O17 0.094(3) 0.101(4) 0.082(3) -0.022(3) 0.022(3) -0.008(3)
O18 0.094(3) 0.116(4) 0.064(3) 0.009(3) 0.023(2) 0.013(3)
O21 0.151(8) 0.236(12) 0.168(9) 0.017(9) 0.016(7) -0.043(8)
O22 0.205(14) 0.35(2) 0.38(2) -0.15(2) 0.051(15) -0.005(15)
O23 0.40(3) 0.41(3) 0.29(2) 0.22(2) 0.002(18) -0.02(2)
O24 0.36(3) 0.44(3) 0.37(3) 0.25(2) 0.09(2) 0.03(2)
O25 0.289(15) 0.278(15) 0.146(9) -0.011(9) 0.039(9) 0.148(13)
O26 0.283(16) 0.35(2) 0.158(10) 0.039(12) -0.074(11) 0.098(15)
S3 0.1028(12) 0.0778(10) 0.0772(10) -0.0018(8) 0.0146(9) -0.0109(9)
S4 0.1022(12) 0.0893(11) 0.0700(9) 0.0084(8) 0.0185(9) -0.0099(9)
S7 0.186(3) 0.1107(18) 0.0895(14) -0.0134(13) 0.0298(16) 0.0203(18)
S8 0.202(3) 0.145(2) 0.1014(18) 0.0106(17) 0.059(2) 0.046(2)
S9 0.113(2) 0.260(5) 0.113(2) 0.010(3) 0.0211(17) 0.003(3)
S10 0.364(11) 0.230(7) 0.201(6) 0.044(5) 0.086(7) 0.147(8)
F1 0.118(6) 0.46(3) 0.286(16) 0.013(17) 0.000(8) -0.016(10)
F2 0.236(14) 0.41(3) 0.280(17) 0.132(18) 0.072(13) 0.013(15)
F3 0.217(12) 0.250(14) 0.300(17) -0.078(13) 0.086(11) 0.009(10)
F4 0.269(15) 0.49(3) 0.150(9) -0.094(13) 0.000(9) 0.132(17)
F5 0.257(13) 0.277(15) 0.221(12) 0.044(11) 0.074(10) 0.085(11)
F6 0.37(2) 0.157(9) 0.33(2) 0.060(11) 0.078(16) -0.007(11)
S1 0.104(4) 0.059(4) 0.064(5) 0.003(2) 0.019(3) 0.006(3)
S2 0.098(4) 0.060(4) 0.067(3) 0.004(3) 0.026(3) -0.003(3)
C18 0.085(8) 0.048(8) 0.062(7) 0.009(7) 0.024(6) -0.017(7)
C23 0.113(9) 0.078(9) 0.073(9) -0.010(8) 0.033(7) -0.018(8)
N2 0.086(7) 0.068(10) 0.073(7) -0.002(8) 0.027(6) -0.002(8)
N3 0.115(7) 0.080(7) 0.073(9) -0.011(7) 0.032(6) -0.026(6)
O5 0.102(6) 0.082(6) 0.094(6) 0.005(5) 0.024(5) -0.002(5)
O6 0.072(6) 0.067(7) 0.082(6) 0.014(6) 0.012(5) -0.006(5)
C18' 0.092(9) 0.052(8) 0.058(10) 0.006(6) 0.013(7) 0.001(7)
C23' 0.105(8) 0.072(9) 0.080(9) -0.001(7) 0.030(6) -0.009(7)
S5 0.102(3) 0.062(3) 0.065(3) 0.003(2) 0.020(2) -0.018(2)
S6 0.110(4) 0.063(3) 0.069(2) 0.001(2) 0.032(2) -0.018(2)
C102 0.101(8) 0.076(9) 0.075(9) -0.009(8) 0.014(6) -0.001(7)
C107 0.093(10) 0.073(7) 0.072(6) 0.001(6) 0.028(8) -0.013(8)
O19 0.105(9) 0.108(10) 0.103(9) 0.017(8) 0.007(7) 0.008(8)
O20 0.087(8) 0.081(10) 0.090(8) 0.005(8) 0.023(7) -0.012(7)
N10 0.093(7) 0.064(8) 0.060(7) -0.020(6) 0.020(5) -0.003(6)
N11 0.086(10) 0.072(7) 0.081(7) -0.006(6) 0.029(8) -0.023(8)
C202 0.102(10) 0.057(10) 0.055(10) 0.000(8) 0.020(8) -0.024(8)
C207 0.097(9) 0.064(10) 0.074(9) 0.003(8) 0.036(7) -0.027(8)
C1 0.078(4) 0.085(4) 0.061(3) 0.004(3) 0.018(3) -0.012(3)
C2 0.079(4) 0.070(4) 0.069(4) 0.010(3) 0.015(3) -0.010(3)
C3 0.085(4) 0.075(4) 0.082(4) 0.006(3) 0.024(3) -0.002(3)
C4 0.086(4) 0.078(4) 0.069(4) 0.003(3) 0.016(3) -0.012(3)
C5 0.084(4) 0.096(5) 0.061(3) 0.011(3) 0.016(3) -0.003(4)
C6 0.083(4) 0.091(5) 0.065(4) 0.000(3) 0.016(3) 0.002(3)
C7 0.108(5) 0.072(4) 0.073(4) -0.003(3) 0.027(4) -0.026(4)
C8 0.108(5) 0.091(5) 0.070(4) -0.016(4) 0.026(4) -0.038(4)
C9 0.098(5) 0.110(6) 0.088(5) -0.015(5) 0.016(4) -0.028(5)
C10 0.099(5) 0.086(5) 0.076(4) -0.010(4) 0.022(4) -0.029(4)
C11 0.107(5) 0.069(4) 0.069(4) -0.001(3) 0.018(4) -0.018(4)
C12 0.102(5) 0.077(4) 0.070(4) 0.000(3) 0.017(4) -0.022(4)
C13 0.083(4) 0.078(4) 0.056(3) 0.009(3) 0.019(3) 0.003(3)
C14 0.077(4) 0.085(4) 0.064(3) 0.006(3) 0.025(3) -0.009(3)
C15 0.087(4) 0.073(4) 0.054(3) -0.004(3) 0.022(3) -0.004(3)
C16 0.087(4) 0.075(4) 0.081(4) -0.002(3) 0.031(3) 0.003(3)
C17 0.083(4) 0.101(5) 0.070(4) 0.003(4) 0.034(3) -0.002(4)
C19 0.086(4) 0.073(4) 0.054(3) -0.009(3) 0.023(3) -0.004(3)
C20 0.100(5) 0.068(3) 0.057(3) -0.008(3) 0.027(3) -0.006(3)
C21 0.129(6) 0.075(4) 0.063(4) -0.016(3) 0.039(4) -0.025(4)
C22 0.136(7) 0.073(4) 0.065(4) -0.013(3) 0.033(4) -0.025(4)
C24 0.143(7) 0.074(4) 0.074(4) -0.008(3) 0.032(4) -0.023(5)
C25 0.130(6) 0.079(4) 0.070(4) -0.008(3) 0.037(4) -0.028(4)
C26 0.135(7) 0.077(4) 0.066(4) -0.017(3) 0.034(4) -0.030(4)
C27 0.128(7) 0.085(5) 0.098(6) 0.003(4) 0.032(5) -0.017(5)
C28 0.131(7) 0.086(5) 0.100(6) -0.009(5) 0.033(5) -0.033(5)
C29 0.108(6) 0.081(4) 0.073(4) 0.001(3) 0.025(4) -0.004(4)
C30 0.097(5) 0.090(5) 0.073(4) 0.001(3) 0.028(4) -0.009(4)
C31 0.097(5) 0.073(4) 0.059(3) -0.011(3) 0.024(3) -0.011(3)
C32 0.112(6) 0.086(5) 0.098(6) -0.009(4) 0.034(5) -0.003(4)
C33 0.095(5) 0.082(5) 0.108(6) 0.002(4) 0.027(4) -0.003(4)
C34 0.093(5) 0.080(4) 0.075(4) -0.013(3) 0.014(3) -0.006(4)
C35 0.094(4) 0.074(4) 0.055(3) -0.008(3) 0.021(3) -0.011(3)
C36 0.104(5) 0.070(4) 0.052(3) -0.007(3) 0.021(3) -0.015(3)
C37 0.097(4) 0.075(4) 0.050(3) -0.003(3) 0.015(3) -0.009(3)
C38 0.092(4) 0.077(4) 0.056(3) -0.002(3) 0.014(3) -0.016(3)
C39 0.095(5) 0.096(5) 0.061(3) 0.011(3) 0.015(3) -0.012(4)
C40 0.107(6) 0.090(5) 0.077(4) 0.017(4) 0.008(4) -0.011(4)
C41 0.090(4) 0.090(5) 0.072(4) 0.010(3) 0.005(3) -0.017(4)
C42 0.099(5) 0.079(4) 0.057(3) -0.006(3) 0.016(3) -0.019(3)
C43 0.093(5) 0.083(4) 0.065(4) -0.001(3) 0.011(3) -0.011(4)
C44 0.087(4) 0.091(5) 0.072(4) -0.003(4) 0.009(3) -0.021(4)
C45 0.109(6) 0.135(8) 0.057(4) 0.028(4) 0.008(4) -0.019(6)
C46 0.128(7) 0.133(8) 0.059(4) 0.021(5) 0.018(4) 0.002(6)
C47 0.116(7) 0.140(8) 0.079(5) 0.046(6) 0.041(5) 0.022(6)
C48 0.136(8) 0.132(8) 0.090(6) 0.039(6) 0.009(5) -0.052(7)
C49 0.099(6) 0.160(10) 0.087(6) 0.060(6) 0.023(5) 0.015(6)
C50 0.119(8) 0.227(14) 0.079(6) 0.036(7) -0.014(5) -0.054(9)
C51 0.251(18) 0.204(15) 0.072(6) 0.013(8) 0.044(8) 0.040(13)
C52 0.088(6) 0.286(19) 0.107(7) 0.077(10) 0.028(5) 0.006(8)
C53 0.199(15) 0.144(11) 0.185(15) 0.068(11) -0.001(12) -0.054(11)
C54 0.143(9) 0.144(10) 0.130(9) 0.056(8) 0.034(7) 0.030(8)
C55 0.122(6) 0.112(6) 0.064(4) -0.007(4) 0.014(4) -0.015(5)
C56 0.142(8) 0.105(6) 0.079(5) -0.014(5) 0.014(5) 0.005(6)
C57 0.139(8) 0.089(6) 0.093(6) 0.003(4) 0.025(5) -0.030(6)
C58 0.116(6) 0.107(6) 0.086(5) -0.008(5) 0.015(5) -0.023(5)
C59 0.110(6) 0.107(6) 0.069(4) -0.001(4) 0.011(4) -0.023(5)
C60 0.174(11) 0.140(9) 0.077(5) 0.004(5) 0.041(6) -0.003(8)
C61 0.155(11) 0.170(12) 0.128(10) -0.022(9) 0.023(8) 0.009(10)
C62 0.227(16) 0.111(8) 0.140(11) 0.011(8) 0.007(10) -0.019(9)
C63 0.144(9) 0.135(9) 0.113(7) 0.011(6) 0.048(7) -0.034(7)
C64 0.104(7) 0.157(10) 0.118(8) -0.001(7) 0.017(6) -0.016(7)
C65 0.151(9) 0.081(5) 0.114(7) -0.031(5) 0.056(7) -0.023(5)
C66 0.138(8) 0.094(6) 0.102(6) -0.037(5) 0.031(6) -0.030(6)
C67 0.219(14) 0.091(6) 0.132(9) -0.035(6) 0.080(8) -0.069(8)
C68 0.225(15) 0.087(6) 0.110(8) -0.002(5) 0.060(8) -0.044(8)
C69 0.181(12) 0.085(6) 0.153(11) -0.048(7) 0.034(10) -0.016(7)
C70 0.28(2) 0.138(10) 0.182(14) -0.074(10) 0.152(15) -0.079(12)
C71 0.234(17) 0.134(10) 0.120(9) -0.040(8) -0.003(10) -0.030(11)
C72 0.177(14) 0.195(15) 0.26(2) -0.068(14) 0.061(14) -0.088(12)
C73 0.44(3) 0.091(7) 0.150(12) 0.014(8) 0.112(15) -0.028(12)
C74 0.31(3) 0.199(19) 0.33(3) -0.15(2) -0.14(3) 0.14(2)
C75 0.161(9) 0.088(5) 0.072(4) -0.014(4) 0.027(5) -0.019(5)
C76 0.220(14) 0.120(8) 0.081(6) 0.002(6) 0.064(8) -0.003(9)
C77 0.207(13) 0.107(7) 0.111(7) -0.023(6) 0.091(9) -0.048(8)
C78 0.159(10) 0.110(7) 0.122(8) -0.018(6) 0.078(7) -0.034(7)
C79 0.131(7) 0.099(6) 0.088(5) -0.024(5) 0.040(5) -0.024(5)
C80 0.152(9) 0.125(8) 0.087(6) -0.034(6) 0.001(6) -0.016(7)
C81 0.38(3) 0.110(8) 0.090(7) 0.027(6) 0.070(11) 0.059(12)
C82 0.28(2) 0.107(8) 0.232(17) -0.028(9) 0.173(17) -0.065(11)
C83 0.125(9) 0.186(13) 0.175(12) -0.063(11) 0.066(9) -0.067(9)
C84 0.131(8) 0.092(6) 0.132(8) -0.018(6) 0.037(6) -0.017(5)
C85 0.119(6) 0.097(6) 0.078(5) 0.014(4) 0.021(4) 0.009(5)
C86 0.141(8) 0.084(5) 0.087(5) 0.019(4) 0.028(5) 0.009(5)
C87 0.142(8) 0.093(6) 0.093(6) 0.001(5) 0.025(6) -0.001(5)
C88 0.129(7) 0.096(6) 0.086(5) 0.019(5) 0.025(5) 0.004(5)
C89 0.139(8) 0.124(7) 0.080(5) 0.029(5) 0.024(5) 0.015(6)
C90 0.126(7) 0.112(7) 0.080(5) 0.019(5) 0.014(5) 0.005(5)
C91 0.085(4) 0.075(4) 0.074(4) 0.004(3) 0.026(3) 0.000(3)
C92 0.075(4) 0.074(4) 0.069(4) 0.008(3) 0.020(3) 0.004(3)
C93 0.090(4) 0.086(4) 0.073(4) 0.010(3) 0.035(3) 0.010(4)
C94 0.074(4) 0.084(4) 0.072(4) -0.011(3) 0.016(3) 0.013(3)
C95 0.081(4) 0.094(5) 0.075(4) -0.004(4) 0.024(3) 0.004(4)
C96 0.086(4) 0.086(4) 0.082(4) -0.012(3) 0.033(3) -0.012(3)
C97 0.134(7) 0.088(5) 0.069(4) 0.004(4) 0.040(5) -0.007(5)
C98 0.105(5) 0.086(5) 0.064(4) 0.006(3) 0.022(3) -0.008(4)
C99 0.110(5) 0.077(4) 0.056(3) -0.003(3) 0.015(3) -0.001(4)
C100 0.110(6) 0.095(5) 0.078(5) 0.002(4) 0.007(4) -0.009(4)
C101 0.119(7) 0.103(6) 0.081(5) 0.008(4) 0.006(4) 0.009(5)
C103 0.117(6) 0.069(4) 0.060(3) -0.004(3) 0.019(3) -0.012(4)
C104 0.105(5) 0.066(3) 0.053(3) -0.011(3) 0.023(3) -0.018(3)
C105 0.111(5) 0.073(4) 0.052(3) -0.009(3) 0.017(3) 0.002(4)
C106 0.123(6) 0.078(4) 0.059(3) -0.009(3) 0.029(4) -0.002(4)
C108 0.095(5) 0.075(4) 0.066(4) -0.001(3) 0.019(3) -0.001(3)
C109 0.107(5) 0.085(4) 0.061(3) 0.001(3) 0.025(3) 0.005(4)
C110 0.113(5) 0.067(4) 0.060(3) -0.004(3) 0.027(3) -0.003(4)
C111 0.105(5) 0.079(4) 0.091(5) 0.005(4) 0.034(4) -0.004(4)
C112 0.104(5) 0.074(4) 0.096(5) 0.007(4) 0.034(4) -0.004(4)
C113 0.152(10) 0.110(7) 0.095(6) 0.013(5) 0.024(6) 0.007(7)
C114 0.129(8) 0.121(8) 0.085(5) 0.003(5) 0.013(5) 0.010(6)
C115 0.164(10) 0.108(7) 0.067(5) -0.007(4) 0.023(5) 0.015(6)
C116 0.165(11) 0.126(8) 0.087(6) -0.005(6) -0.001(6) 0.015(8)
C117 0.191(13) 0.129(10) 0.102(8) 0.015(7) -0.016(8) 0.004(9)
C118 0.136(7) 0.096(6) 0.069(4) -0.007(4) 0.020(4) 0.014(5)
C119 0.156(9) 0.129(8) 0.062(4) -0.024(5) 0.020(5) 0.020(7)
C120 0.174(10) 0.097(6) 0.062(4) -0.003(4) 0.041(5) 0.019(6)
C121 0.158(9) 0.104(6) 0.062(4) -0.016(4) 0.022(5) 0.036(6)
C122 0.179(11) 0.102(6) 0.068(4) -0.008(4) 0.041(6) 0.031(7)
C123 0.166(10) 0.114(7) 0.088(6) -0.001(5) 0.043(6) 0.036(7)
C124 0.154(9) 0.101(6) 0.110(7) 0.016(5) 0.054(7) 0.031(6)
C125 0.137(8) 0.122(8) 0.109(7) 0.002(6) 0.048(6) 0.030(7)
C126 0.151(9) 0.107(6) 0.074(5) -0.009(4) 0.036(5) 0.025(6)
C127 0.182(11) 0.105(7) 0.087(6) 0.002(5) 0.051(7) 0.014(7)
C128 0.159(10) 0.112(7) 0.102(7) -0.009(6) 0.048(7) 0.011(7)
C129 0.164(11) 0.138(9) 0.084(6) 0.040(6) 0.052(7) 0.015(8)
C130 0.198(14) 0.162(12) 0.065(5) 0.030(6) 0.020(7) -0.017(11)
C131 0.193(13) 0.143(11) 0.105(9) 0.044(8) 0.029(9) 0.041(11)
C132 0.162(13) 0.187(16) 0.138(12) 0.064(11) 0.058(10) 0.062(12)
C133 0.202(14) 0.112(8) 0.095(7) 0.033(6) 0.056(8) 0.003(8)
C134 0.210(15) 0.183(13) 0.106(8) 0.040(9) 0.069(9) 0.018(11)
C135 0.38(3) 0.171(14) 0.080(7) -0.003(8) 0.061(12) -0.010(17)
C136 0.171(13) 0.37(3) 0.22(2) 0.14(2) 0.024(14) 0.089(19)
C137 0.29(2) 0.105(9) 0.23(2) 0.040(11) 0.098(18) 0.058(12)
C138 0.242(19) 0.166(13) 0.139(11) 0.039(10) 0.021(12) -0.063(14)
C139 0.126(8) 0.117(8) 0.113(7) 0.027(6) 0.027(6) 0.017(6)
C140 0.155(11) 0.148(11) 0.163(13) -0.006(10) 0.052(10) 0.011(9)
C141 0.248(19) 0.187(14) 0.147(12) 0.012(11) 0.118(13) -0.011(12)
C142 0.172(12) 0.230(15) 0.101(8) 0.011(9) 0.042(8) 0.061(10)
C143 0.145(10) 0.170(12) 0.125(10) -0.023(8) 0.048(8) 0.005(8)
C144 0.212(17) 0.183(15) 0.186(16) 0.071(13) 0.042(13) 0.073(13)
C145 0.143(12) 0.30(3) 0.169(15) -0.065(16) -0.010(11) -0.010(14)
C146 0.28(2) 0.244(19) 0.211(18) 0.075(16) 0.103(17) -0.025(17)
C147 0.26(2) 0.33(2) 0.116(10) 0.054(14) 0.069(12) 0.066(19)
C148 0.152(12) 0.246(17) 0.214(17) -0.085(14) 0.023(12) 0.015(11)
C149 0.123(7) 0.080(5) 0.088(5) -0.019(4) 0.018(5) -0.001(4)
C150 0.112(6) 0.077(4) 0.098(6) -0.010(4) 0.024(5) 0.009(4)
C151 0.132(7) 0.066(4) 0.100(6) 0.002(4) 0.022(5) 0.007(4)
C152 0.124(7) 0.079(5) 0.119(7) -0.008(5) 0.035(6) -0.006(5)
C153 0.118(7) 0.077(5) 0.126(8) -0.022(5) 0.022(6) -0.010(5)
C154 0.193(12) 0.125(8) 0.078(6) -0.009(5) 0.019(6) 0.009(8)
C155 0.124(8) 0.119(8) 0.138(9) -0.032(7) 0.044(7) -0.003(6)
C156 0.171(11) 0.093(6) 0.124(8) 0.019(6) 0.002(7) 0.026(7)
C157 0.158(10) 0.092(6) 0.157(10) 0.006(6) 0.064(8) -0.030(6)
C158 0.107(7) 0.109(7) 0.181(12) -0.034(8) -0.006(7) -0.009(6)
C159 0.134(8) 0.141(9) 0.103(8) -0.023(8) 0.024(7) 0.014(8)
C160 0.138(8) 0.135(8) 0.103(7) -0.016(7) 0.022(7) 0.003(8)
C161 0.150(10) 0.130(10) 0.117(9) -0.028(9) 0.012(8) 0.011(9)
C162 0.138(14) 0.129(15) 0.085(11) -0.012(10) 0.031(10) -0.007(12)
C163 0.170(17) 0.108(13) 0.088(12) 0.012(10) -0.015(12) 0.018(14)
C164 0.18(2) 0.22(2) 0.21(2) -0.048(19) -0.024(18) 0.028(19)
C165 0.188(19) 0.176(19) 0.143(18) 0.007(17) 0.005(16) -0.045(17)
C166 0.30(4) 0.18(3) 0.26(4) -0.05(3) -0.04(3) -0.05(3)
C167 0.150(18) 0.24(3) 0.092(13) -0.042(16) 0.052(13) 0.019(19)
C168 0.33(4) 0.18(3) 0.110(18) 0.050(18) -0.02(2) -0.03(3)
C259 0.125(9) 0.133(9) 0.097(8) -0.017(8) 0.017(7) 0.018(8)
C260 0.136(8) 0.131(8) 0.103(7) -0.016(7) 0.021(7) 0.003(8)
C261 0.151(10) 0.123(10) 0.108(9) -0.035(9) 0.012(9) 0.010(9)
C262 0.128(14) 0.165(17) 0.083(12) -0.024(12) 0.025(11) 0.014(13)
C263 0.143(14) 0.115(12) 0.062(9) 0.017(8) -0.022(9) -0.004(11)
C264 0.091(12) 0.162(17) 0.175(18) -0.030(15) -0.006(12) 0.035(12)
C265 0.19(2) 0.154(18) 0.154(19) 0.014(17) 0.008(17) -0.029(18)
C266 0.19(2) 0.166(19) 0.19(2) -0.070(16) 0.021(16) 0.054(15)
C267 0.16(2) 0.29(4) 0.082(13) -0.002(19) 0.043(14) 0.00(2)
C268 0.19(3) 0.141(16) 0.17(2) 0.048(18) -0.07(2) -0.012(17)
C169 0.172(13) 0.233(16) 0.191(14) -0.018(13) 0.048(11) -0.034(13)
C170 0.247(19) 0.138(12) 0.143(12) 0.034(10) 0.046(13) 0.071(12)
S11 0.218(9) 0.154(6) 0.176(7) -0.045(6) 0.018(6) 0.014(5)
O27 0.30(2) 0.197(17) 0.27(2) -0.102(16) 0.045(18) 0.051(16)
O28 0.241(19) 0.174(15) 0.215(18) -0.037(14) 0.056(15) 0.041(14)
O29 0.38(3) 0.123(11) 0.179(15) 0.033(10) 0.113(18) 0.066(16)
C171 0.173(15) 0.102(11) 0.125(12) 0.003(10) 0.039(11) -0.008(10)
F7 0.33(2) 0.185(14) 0.174(15) -0.028(12) 0.043(15) 0.003(14)
F8 0.34(2) 0.28(2) 0.35(3) -0.08(2) 0.03(2) 0.03(2)
F9 0.54(3) 0.126(10) 0.222(16) 0.035(10) 0.201(19) -0.005(15)
S11' 0.230(16) 0.207(15) 0.250(18) 0.001(14) 0.066(14) 0.055(13)
O27' 0.32(3) 0.26(3) 0.25(3) 0.01(3) 0.04(3) 0.07(3)
O28' 0.36(4) 0.30(4) 0.35(4) -0.02(3) 0.01(3) 0.05(3)
O29' 0.21(3) 0.22(3) 0.32(4) 0.00(3) 0.05(3) -0.08(3)
C271 0.141(19) 0.116(18) 0.15(2) -0.041(16) 0.051(16) -0.003(15)
F7' 0.29(3) 0.22(2) 0.21(2) -0.11(2) 0.04(2) 0.02(2)
F8' 0.20(2) 0.107(12) 0.28(3) -0.103(15) 0.08(2) -0.014(13)
F9' 0.29(4) 0.29(4) 0.30(4) -0.04(3) 0.06(3) 0.13(3)
C172 0.166(14) 0.22(2) 0.167(15) -0.003(15) 0.031(12) -0.070(14)
F10 0.44(2) 0.38(2) 0.307(19) 0.111(18) -0.122(18) 0.01(2)
F11 0.291(16) 0.314(18) 0.292(17) -0.106(15) 0.014(13) -0.081(14)
F12 0.33(2) 0.46(3) 0.35(2) -0.02(2) -0.011(17) -0.14(2)
O30 0.301(19) 0.39(2) 0.44(3) -0.05(2) 0.141(19) -0.219(19)
O31 0.198(14) 0.48(3) 0.41(2) -0.26(2) -0.002(15) -0.001(16)
O32 0.36(3) 0.54(3) 0.29(2) -0.04(2) -0.03(2) 0.03(3)
S12 0.197(6) 0.444(14) 0.217(7) -0.124(8) 0.079(5) -0.071(8)

loop_
_atom_type_symbol
_atom_type_description
_atom_type_scat_dispersion_real
_atom_type_scat_dispersion_imag
_atom_type_scat_source
C C 0.0137 0.0067 'International Tables Vol C Tables 4.2.6.8 and 6.1.1.4'
H H 0.0000 0.0000 'International Tables Vol C Tables 4.2.6.8 and 6.1.1.4'
F F 0.0583 0.0400 'International Tables Vol C Tables 4.2.6.8 and 6.1.1.4'
N N 0.0241 0.0134 'International Tables Vol C Tables 4.2.6.8 and 6.1.1.4'
O O 0.0389 0.0241 'International Tables Vol C Tables 4.2.6.8 and 6.1.1.4'
Rh Rh -0.0161 2.8414 'International Tables Vol C Tables 4.2.6.8 and 6.1.1.4'
S S 0.2925 0.4295 'International Tables Vol C Tables 4.2.6.8 and 6.1.1.4'

loop_
_geom_angle_atom_site_label_1
_geom_angle_atom_site_label_2
_geom_angle_atom_site_label_3
_geom_angle
_geom_angle_site_symmetry_1
_geom_angle_site_symmetry_3
_geom_angle_publ_flag
O1 Rh1 O2 77.50(19) . . ?
O1 Rh1 C48 109.0(3) . . ?
O2 Rh1 C48 102.9(4) . . ?
O1 Rh1 C46 118.5(3) . . ?
O2 Rh1 C46 162.6(3) . . ?
C48 Rh1 C46 66.6(4) . . ?
O1 Rh1 N1 82.7(2) . . ?
O2 Rh1 N1 89.03(19) . . ?
C48 Rh1 N1 164.7(3) . . ?
C46 Rh1 N1 99.4(3) . . ?
O1 Rh1 C47 97.1(3) . . ?
O2 Rh1 C47 137.8(4) . . ?
C48 Rh1 C47 38.8(5) . . ?
C46 Rh1 C47 39.4(4) . . ?
N1 Rh1 C47 132.2(4) . . ?
O1 Rh1 C45 157.0(3) . . ?
O2 Rh1 C45 125.2(4) . . ?
C48 Rh1 C45 65.5(4) . . ?
C46 Rh1 C45 38.5(4) . . ?
N1 Rh1 C45 99.8(3) . . ?
C47 Rh1 C45 64.2(4) . . ?
O1 Rh1 C49 147.6(4) . . ?
O2 Rh1 C49 97.7(4) . . ?
C48 Rh1 C49 40.1(4) . . ?
C46 Rh1 C49 65.2(4) . . ?
N1 Rh1 C49 129.6(4) . . ?
C47 Rh1 C49 64.8(4) . . ?
C45 Rh1 C49 37.9(4) . . ?
C56 Rh2 N5 116.0(4) . . ?
C56 Rh2 O4 157.3(4) . . ?
N5 Rh2 O4 86.7(2) . . ?
C56 Rh2 C57 40.6(4) . . ?
N5 Rh2 C57 156.6(3) . . ?
O4 Rh2 C57 116.7(3) . . ?
C56 Rh2 O3 102.6(3) . . ?
N5 Rh2 O3 84.3(2) . . ?
O4 Rh2 O3 77.2(2) . . ?
C57 Rh2 O3 99.6(3) . . ?
C56 Rh2 C55 39.6(4) . . ?
N5 Rh2 C55 95.2(3) . . ?
O4 Rh2 C55 146.2(3) . . ?
C57 Rh2 C55 66.0(4) . . ?
O3 Rh2 C55 136.6(3) . . ?
C56 Rh2 C58 66.3(4) . . ?
N5 Rh2 C58 148.3(3) . . ?
O4 Rh2 C58 95.3(3) . . ?
C57 Rh2 C58 37.5(4) . . ?
O3 Rh2 C58 127.1(3) . . ?
C55 Rh2 C58 66.2(4) . . ?
C56 Rh2 C59 67.3(4) . . ?
N5 Rh2 C59 110.4(3) . . ?
O4 Rh2 C59 107.5(3) . . ?
C57 Rh2 C59 65.0(4) . . ?
O3 Rh2 C59 164.5(3) . . ?
C55 Rh2 C59 40.5(4) . . ?
C58 Rh2 C59 38.9(3) . . ?
C69 Rh3 O8 152.9(4) . . ?
C69 Rh3 C65 39.4(4) . . ?
O8 Rh3 C65 147.4(4) . . ?
C69 Rh3 O7 102.1(4) . . ?
O8 Rh3 O7 76.9(2) . . ?
C65 Rh3 O7 135.6(4) . . ?
C69 Rh3 C68 39.1(4) . . ?
O8 Rh3 C68 113.9(4) . . ?
C65 Rh3 C68 64.9(4) . . ?
O7 Rh3 C68 100.1(4) . . ?
C69 Rh3 C66 63.6(5) . . ?
O8 Rh3 C66 110.9(4) . . ?
C65 Rh3 C66 37.5(4) . . ?
O7 Rh3 C66 162.7(3) . . ?
C68 Rh3 C66 62.7(4) . . ?
C69 Rh3 N4 122.1(5) . . ?
O8 Rh3 N4 85.0(3) . . ?
C65 Rh3 N4 96.0(3) . . ?
O7 Rh3 N4 89.9(2) . . ?
C68 Rh3 N4 160.1(4) . . ?
C66 Rh3 N4 105.8(3) . . ?
C69 Rh3 C67 64.4(5) . . ?
O8 Rh3 C67 95.1(4) . . ?
C65 Rh3 C67 63.2(4) . . ?
O7 Rh3 C67 130.2(4) . . ?
C68 Rh3 C67 38.3(4) . . ?
C66 Rh3 C67 36.3(3) . . ?
N4 Rh3 C67 139.0(4) . . ?
N8 Rh4 O10 83.8(3) . . ?
N8 Rh4 O9 86.5(2) . . ?
O10 Rh4 O9 76.7(2) . . ?
N8 Rh4 C77 164.1(3) . . ?
O10 Rh4 C77 107.6(4) . . ?
O9 Rh4 C77 106.6(4) . . ?
N8 Rh4 C76 129.5(5) . . ?
O10 Rh4 C76 96.2(4) . . ?
O9 Rh4 C76 142.8(4) . . ?
C77 Rh4 C76 40.2(5) . . ?
N8 Rh4 C79 99.3(3) . . ?
O10 Rh4 C79 158.2(3) . . ?
O9 Rh4 C79 124.9(3) . . ?
C77 Rh4 C79 66.0(4) . . ?
C76 Rh4 C79 65.1(4) . . ?
N8 Rh4 C78 129.3(4) . . ?
O10 Rh4 C78 146.5(3) . . ?
O9 Rh4 C78 98.0(4) . . ?
C77 Rh4 C78 41.5(5) . . ?
C76 Rh4 C78 67.9(5) . . ?
C79 Rh4 C78 38.6(4) . . ?
N8 Rh4 C75 99.3(3) . . ?
O10 Rh4 C75 118.6(3) . . ?
O9 Rh4 C75 164.0(4) . . ?
C77 Rh4 C75 65.8(4) . . ?
C76 Rh4 C75 37.7(4) . . ?
C79 Rh4 C75 39.7(3) . . ?
C78 Rh4 C75 66.7(4) . . ?
O11 Rh5 C130 113.2(5) . . ?
O11 Rh5 O12 76.7(3) . . ?
C130 Rh5 O12 163.8(5) . . ?
O11 Rh5 C132 111.6(5) . . ?
C130 Rh5 C132 62.7(7) . . ?
O12 Rh5 C132 102.2(6) . . ?
O11 Rh5 C133 149.0(4) . . ?
C130 Rh5 C133 65.4(5) . . ?
O12 Rh5 C133 99.3(4) . . ?
C132 Rh5 C133 38.3(5) . . ?
O11 Rh5 N9 83.1(3) . . ?
C130 Rh5 N9 105.6(5) . . ?
O12 Rh5 N9 87.8(2) . . ?
C132 Rh5 N9 163.6(5) . . ?
C133 Rh5 N9 127.8(5) . . ?
O11 Rh5 C129 153.5(4) . . ?
C130 Rh5 C129 40.5(5) . . ?
O12 Rh5 C129 129.5(4) . . ?
C132 Rh5 C129 64.0(5) . . ?
C133 Rh5 C129 38.8(4) . . ?
N9 Rh5 C129 99.7(4) . . ?
O11 Rh5 C131 95.5(5) . . ?
C130 Rh5 C131 38.5(6) . . ?
O12 Rh5 C131 131.2(5) . . ?
C132 Rh5 C131 35.8(6) . . ?
C133 Rh5 C131 63.6(6) . . ?
N9 Rh5 C131 139.8(6) . . ?
C129 Rh5 C131 65.4(6) . . ?
C143 Rh6 C142 38.4(7) . . ?
C143 Rh6 C140 64.8(6) . . ?
C142 Rh6 C140 64.2(6) . . ?
C143 Rh6 O14 145.5(5) . . ?
C142 Rh6 O14 156.6(6) . . ?
C140 Rh6 O14 95.9(5) . . ?
C143 Rh6 C139 39.6(4) . . ?
C142 Rh6 C139 65.1(5) . . ?
C140 Rh6 C139 38.5(5) . . ?
O14 Rh6 C139 107.7(4) . . ?
C143 Rh6 N13 127.0(5) . . ?
C142 Rh6 N13 98.1(5) . . ?
C140 Rh6 N13 134.3(6) . . ?
O14 Rh6 N13 87.2(3) . . ?
C139 Rh6 N13 163.1(4) . . ?
C143 Rh6 O13 100.1(5) . . ?
C142 Rh6 O13 126.0(7) . . ?
C140 Rh6 O13 141.8(5) . . ?
O14 Rh6 O13 77.2(3) . . ?
C139 Rh6 O13 107.3(4) . . ?
N13 Rh6 O13 83.5(4) . . ?
C143 Rh6 C141 67.1(6) . . ?
C142 Rh6 C141 41.7(7) . . ?
C140 Rh6 C141 36.5(5) . . ?
O14 Rh6 C141 114.8(6) . . ?
C139 Rh6 C141 65.0(5) . . ?
N13 Rh6 C141 101.8(6) . . ?
O13 Rh6 C141 166.9(5) . . ?
C151 Rh7 O16 101.6(3) . . ?
C151 Rh7 O15 108.0(3) . . ?
O16 Rh7 O15 76.49(18) . . ?
C151 Rh7 C153 65.1(4) . . ?
O16 Rh7 C153 163.5(3) . . ?
O15 Rh7 C153 115.9(3) . . ?
C151 Rh7 C150 39.3(3) . . ?
O16 Rh7 C150 98.2(3) . . ?
O15 Rh7 C150 146.0(3) . . ?
C153 Rh7 C150 65.4(4) . . ?
C151 Rh7 N12 160.8(3) . . ?
O16 Rh7 N12 85.4(2) . . ?
O15 Rh7 N12 91.0(2) . . ?
C153 Rh7 N12 104.3(3) . . ?
C150 Rh7 N12 122.5(3) . . ?
C151 Rh7 C152 38.0(4) . . ?
O16 Rh7 C152 134.2(3) . . ?
O15 Rh7 C152 94.7(3) . . ?
C153 Rh7 C152 38.9(3) . . ?
C150 Rh7 C152 64.7(4) . . ?
N12 Rh7 C152 140.2(3) . . ?
C151 Rh7 C149 65.6(4) . . ?
O16 Rh7 C149 127.8(3) . . ?
O15 Rh7 C149 155.1(3) . . ?
C153 Rh7 C149 39.3(4) . . ?
C150 Rh7 C149 39.1(4) . . ?
N12 Rh7 C149 95.9(3) . . ?
C152 Rh7 C149 65.2(4) . . ?
C163 Rh8 C159 41.18(17) . . ?
C163 Rh8 O17 133.7(6) . . ?
C159 Rh8 O17 102.4(4) . . ?
C261 Rh8 O17 145.2(4) . . ?
C163 Rh8 N16 139.7(6) . . ?
C159 Rh8 N16 147.9(3) . . ?
C261 Rh8 N16 97.4(4) . . ?
O17 Rh8 N16 86.6(3) . . ?
C261 Rh8 C260 39.49(15) . . ?
O17 Rh8 C260 107.2(3) . . ?
N16 Rh8 C260 112.0(3) . . ?
C163 Rh8 O18 103.7(3) . . ?
C159 Rh8 O18 129.2(3) . . ?
C261 Rh8 O18 137.8(4) . . ?
O17 Rh8 O18 77.0(2) . . ?
N16 Rh8 O18 82.8(3) . . ?
C260 Rh8 O18 164.6(3) . . ?
C261 Rh8 C262 39.01(14) . . ?
O17 Rh8 C262 154.5(6) . . ?
N16 Rh8 C262 118.9(6) . . ?
C260 Rh8 C262 65.0(2) . . ?
O18 Rh8 C262 104.7(3) . . ?
C163 Rh8 C162 39.24(14) . . ?
C159 Rh8 C162 66.1(2) . . ?
O17 Rh8 C162 167.8(3) . . ?
N16 Rh8 C162 101.2(6) . . ?
O18 Rh8 C162 113.0(4) . . ?
C163 Rh8 C160 66.0(2) . . ?
C159 Rh8 C160 39.13(13) . . ?
O17 Rh8 C160 105.5(3) . . ?
N16 Rh8 C160 108.8(3) . . ?
O18 Rh8 C160 168.2(3) . . ?
C162 Rh8 C160 63.3(2) . . ?
C261 Rh8 C259 64.7(2) . . ?
O17 Rh8 C259 94.8(3) . . ?
N16 Rh8 C259 149.1(3) . . ?
C260 Rh8 C259 38.32(13) . . ?
O18 Rh8 C259 127.7(3) . . ?
C262 Rh8 C259 63.5(2) . . ?
C261 Rh8 C263 64.2(2) . . ?
O17 Rh8 C263 116.8(5) . . ?
N16 Rh8 C263 156.6(6) . . ?
C260 Rh8 C263 63.8(2) . . ?
O18 Rh8 C263 101.0(2) . . ?
C262 Rh8 C263 37.71(15) . . ?
C259 Rh8 C263 37.38(16) . . ?
C17 N1 C13 117.6(6) . . ?
C17 N1 Rh1 120.9(5) . . ?
C13 N1 Rh1 121.6(5) . . ?
C28 N4 C24 117.6(7) . . ?
C28 N4 Rh3 120.1(6) . . ?
C24 N4 Rh3 122.2(6) . . ?
C29 N5 C33 119.3(7) . . ?
C29 N5 Rh2 119.1(5) . . ?
C33 N5 Rh2 121.2(6) . . ?
C40 N8 C44 116.8(7) . . ?
C40 N8 Rh4 119.6(5) . . ?
C44 N8 Rh4 123.4(5) . . ?
C97 N9 C101 117.1(8) . . ?
C97 N9 Rh5 122.8(6) . . ?
C101 N9 Rh5 120.0(6) . . ?
C112 N12 C108 117.9(7) . . ?
C112 N12 Rh7 118.2(6) . . ?
C108 N12 Rh7 123.8(5) . . ?
C113 N13 C117 118.7(11) . . ?
C113 N13 Rh6 120.8(9) . . ?
C117 N13 Rh6 120.6(9) . . ?
C128 N16 C124 118.6(9) . . ?
C128 N16 Rh8 119.7(8) . . ?
C124 N16 Rh8 121.3(7) . . ?
C1 O1 Rh1 114.9(5) . . ?
C2 O2 Rh1 114.2(5) . . ?
C4 O3 Rh2 115.6(5) . . ?
C5 O4 Rh2 113.2(5) . . ?
C7 O7 Rh3 114.8(5) . . ?
C8 O8 Rh3 118.6(6) . . ?
C10 O9 Rh4 115.2(5) . . ?
C11 O10 Rh4 115.0(5) . . ?
C85 O11 Rh5 117.2(7) . . ?
C86 O12 Rh5 114.6(6) . . ?
C88 O13 Rh6 114.8(7) . . ?
C89 O14 Rh6 113.6(8) . . ?
C92 O15 Rh7 115.3(4) . . ?
C91 O16 Rh7 115.3(4) . . ?
C95 O17 Rh8 114.9(5) . . ?
C94 O18 Rh8 115.9(5) . . ?
C34 S3 C37 92.3(4) . . ?
C39 S4 C36 90.7(4) . . ?
C118 S7 C121 92.9(5) . . ?
C120 S8 C123 90.2(6) . . ?
O21 S9 O22 111.7(11) . . ?
O21 S9 O23 113.1(13) . . ?
O22 S9 O23 123.0(16) . . ?
O21 S9 C169 113.2(8) . . ?
O22 S9 C169 94.5(12) . . ?
O23 S9 C169 98.4(13) . . ?
O24 S10 O25 112(2) . . ?
O24 S10 O26 98.4(17) . . ?
O25 S10 O26 115.8(11) . . ?
O24 S10 C170 126(2) . . ?
O25 S10 C170 104.1(9) . . ?
O26 S10 C170 100.5(13) . . ?
C21 S1 C18 93(2) . . ?
C23 S2 C20 82.6(8) . . ?
C19 C18 S1 110(3) . . ?
C19 C18 H18 124.8 . . ?
S1 C18 H18 124.8 . . ?
C22 C23 S2 122.7(14) . . ?
C22 C23 H23 118.6 . . ?
S2 C23 H23 118.6 . . ?
C18' N2 C19 112(2) . . ?
C18' N2 H2 124.1 . . ?
C19 N2 H2 124.1 . . ?
C22 N3 C23' 107.7(14) . . ?
C22 N3 H3 126.2 . . ?
C23' N3 H3 126.2 . . ?
O5 C18' N2 111(2) . . ?
O5 C18' C21 144(2) . . ?
N2 C18' C21 105(2) . . ?
O6 C23' N3 121.0(17) . . ?
O6 C23' C20 125.7(16) . . ?
N3 C23' C20 113.3(13) . . ?
C105 S5 C102 93.5(10) . . ?
C107 S6 C104 91.4(10) . . ?
C103 C102 S5 108.6(17) . . ?
C103 C102 H102 125.7 . . ?
S5 C102 H102 125.7 . . ?
C106 C107 S6 109.8(16) . . ?
C106 C107 H107 125.1 . . ?
S6 C107 H107 125.1 . . ?
C202 N10 C103 110.3(16) . . ?
C202 N10 H10 124.8 . . ?
C103 N10 H10 124.8 . . ?
C106 N11 C207 114.7(19) . . ?
C106 N11 H11 122.7 . . ?
C207 N11 H11 122.7 . . ?
O19 C202 N10 116.6(19) . . ?
O19 C202 C105 135(2) . . ?
N10 C202 C105 107.3(17) . . ?
O20 C207 N11 120(2) . . ?
O20 C207 C104 132(2) . . ?
N11 C207 C104 107.4(15) . . ?
O1 C1 C6 123.0(7) . . ?
O1 C1 C2 115.9(6) . . ?
C6 C1 C2 121.1(6) . . ?
O2 C2 C3 123.4(7) . . ?
O2 C2 C1 116.9(6) . . ?
C3 C2 C1 119.7(6) . . ?
C4 C3 C2 119.8(7) . . ?
C4 C3 H3A 120.1 . . ?
C2 C3 H3A 120.1 . . ?
O3 C4 C3 124.6(7) . . ?
O3 C4 C5 115.3(6) . . ?
C3 C4 C5 120.1(7) . . ?
O4 C5 C6 120.9(7) . . ?
O4 C5 C4 118.5(6) . . ?
C6 C5 C4 120.6(6) . . ?
C1 C6 C5 118.0(7) . . ?
C1 C6 H6 121.0 . . ?
C5 C6 H6 121.0 . . ?
O7 C7 C12 124.2(8) . . ?
O7 C7 C8 116.7(7) . . ?
C12 C7 C8 119.1(8) . . ?
O8 C8 C9 126.6(9) . . ?
O8 C8 C7 112.8(8) . . ?
C9 C8 C7 120.6(7) . . ?
C8 C9 C10 119.9(9) . . ?
C8 C9 H9 120.1 . . ?
C10 C9 H9 120.1 . . ?
O9 C10 C9 124.6(9) . . ?
O9 C10 C11 116.1(7) . . ?
C9 C10 C11 119.3(8) . . ?
O10 C11 C12 122.6(8) . . ?
O10 C11 C10 115.9(7) . . ?
C12 C11 C10 121.5(7) . . ?
C11 C12 C7 118.9(8) . . ?
C11 C12 H12 120.5 . . ?
C7 C12 H12 120.5 . . ?
N1 C13 C14 123.1(7) . . ?
N1 C13 H13 118.5 . . ?
C14 C13 H13 118.5 . . ?
C13 C14 C15 120.0(6) . . ?
C13 C14 H14 120.0 . . ?
C15 C14 H14 120.0 . . ?
C14 C15 C16 115.4(6) . . ?
C14 C15 C19 122.2(6) . . ?
C16 C15 C19 122.4(6) . . ?
C17 C16 C15 120.5(7) . . ?
C17 C16 H16 119.7 . . ?
C15 C16 H16 119.7 . . ?
N1 C17 C16 123.4(7) . . ?
N1 C17 H17 118.3 . . ?
C16 C17 H17 118.3 . . ?
C18 C19 C20 112.0(18) . . ?
C18 C19 C15 119.0(18) . . ?
C20 C19 C15 129.0(6) . . ?
C20 C19 N2 102.9(12) . . ?
C15 C19 N2 128.1(12) . . ?
C21 C20 C23' 100.7(8) . . ?
C21 C20 C19 111.3(6) . . ?
C23' C20 C19 148.0(9) . . ?
C21 C20 S2 116.4(6) . . ?
C19 C20 S2 132.2(6) . . ?
C20 C21 C22 111.7(7) . . ?
C20 C21 C18' 109.1(12) . . ?
C22 C21 C18' 139.1(12) . . ?
C20 C21 S1 113.7(7) . . ?
C22 C21 S1 134.6(7) . . ?
N3 C22 C21 106.5(9) . . ?
C23 C22 C21 105.5(10) . . ?
N3 C22 C26 123.0(10) . . ?
C23 C22 C26 123.8(11) . . ?
C21 C22 C26 130.5(9) . . ?
N4 C24 C25 123.7(10) . . ?
N4 C24 H24 118.2 . . ?
C25 C24 H24 118.2 . . ?
C24 C25 C26 118.7(9) . . ?
C24 C25 H25 120.7 . . ?
C26 C25 H25 120.7 . . ?
C27 C26 C25 116.5(7) . . ?
C27 C26 C22 123.1(9) . . ?
C25 C26 C22 120.4(8) . . ?
C28 C27 C26 120.0(10) . . ?
C28 C27 H27 120.0 . . ?
C26 C27 H27 120.0 . . ?
N4 C28 C27 123.5(10) . . ?
N4 C28 H28 118.2 . . ?
C27 C28 H28 118.2 . . ?
N5 C29 C30 121.2(8) . . ?
N5 C29 H29 119.4 . . ?
C30 C29 H29 119.4 . . ?
C31 C30 C29 119.6(8) . . ?
C31 C30 H30 120.2 . . ?
C29 C30 H30 120.2 . . ?
C30 C31 C32 116.5(7) . . ?
C30 C31 C35 121.2(7) . . ?
C32 C31 C35 122.3(7) . . ?
C33 C32 C31 121.5(9) . . ?
C33 C32 H32 119.3 . . ?
C31 C32 H32 119.3 . . ?
C32 C33 N5 121.9(9) . . ?
C32 C33 H33 119.0 . . ?
N5 C33 H33 119.0 . . ?
C35 C34 S3 114.4(6) . . ?
C35 C34 H34 122.8 . . ?
S3 C34 H34 122.8 . . ?
C34 C35 C36 109.3(6) . . ?
C34 C35 C31 124.1(7) . . ?
C36 C35 C31 126.6(7) . . ?
C37 C36 C35 113.8(7) . . ?
C37 C36 S4 111.2(6) . . ?
C35 C36 S4 134.9(5) . . ?
C36 C37 C38 113.1(6) . . ?
C36 C37 S3 110.1(6) . . ?
C38 C37 S3 136.7(5) . . ?
C39 C38 C37 109.9(6) . . ?
C39 C38 C42 125.1(7) . . ?
C37 C38 C42 125.0(7) . . ?
C38 C39 S4 115.2(6) . . ?
C38 C39 H39 122.4 . . ?
S4 C39 H39 122.4 . . ?
N8 C40 C41 124.5(8) . . ?
N8 C40 H40 117.8 . . ?
C41 C40 H40 117.8 . . ?
C40 C41 C42 120.1(8) . . ?
C40 C41 H41 120.0 . . ?
C42 C41 H41 120.0 . . ?
C41 C42 C43 115.4(7) . . ?
C41 C42 C38 122.8(7) . . ?
C43 C42 C38 121.8(7) . . ?
C44 C43 C42 120.6(7) . . ?
C44 C43 H43 119.7 . . ?
C42 C43 H43 119.7 . . ?
N8 C44 C43 122.7(7) . . ?
N8 C44 H44 118.6 . . ?
C43 C44 H44 118.6 . . ?
C49 C45 C46 110.7(9) . . ?
C49 C45 C50 125.8(12) . . ?
C46 C45 C50 123.5(12) . . ?
C49 C45 Rh1 71.2(5) . . ?
C46 C45 Rh1 70.6(5) . . ?
C50 C45 Rh1 125.6(6) . . ?
C45 C46 C47 105.8(10) . . ?
C45 C46 C51 128.2(12) . . ?
C47 C46 C51 125.9(12) . . ?
C45 C46 Rh1 71.0(5) . . ?
C47 C46 Rh1 70.4(5) . . ?
C51 C46 Rh1 125.7(7) . . ?
C48 C47 C46 109.9(9) . . ?
C48 C47 C52 125.1(13) . . ?
C46 C47 C52 124.9(13) . . ?
C48 C47 Rh1 70.1(5) . . ?
C46 C47 Rh1 70.2(5) . . ?
C52 C47 Rh1 123.7(6) . . ?
C47 C48 C49 105.6(10) . . ?
C47 C48 C53 129.8(13) . . ?
C49 C48 C53 124.4(15) . . ?
C47 C48 Rh1 71.1(5) . . ?
C49 C48 Rh1 70.6(5) . . ?
C53 C48 Rh1 125.6(8) . . ?
C45 C49 C48 107.9(11) . . ?
C45 C49 C54 128.9(11) . . ?
C48 C49 C54 123.2(13) . . ?
C45 C49 Rh1 70.9(6) . . ?
C48 C49 Rh1 69.3(5) . . ?
C54 C49 Rh1 123.5(7) . . ?
C45 C50 H50A 109.5 . . ?
C45 C50 H50B 109.5 . . ?
H50A C50 H50B 109.5 . . ?
C45 C50 H50C 109.5 . . ?
H50A C50 H50C 109.5 . . ?
H50B C50 H50C 109.5 . . ?
C46 C51 H51A 109.5 . . ?
C46 C51 H51B 109.5 . . ?
H51A C51 H51B 109.5 . . ?
C46 C51 H51C 109.5 . . ?
H51A C51 H51C 109.5 . . ?
H51B C51 H51C 109.5 . . ?
C47 C52 H52A 109.5 . . ?
C47 C52 H52B 109.5 . . ?
H52A C52 H52B 109.5 . . ?
C47 C52 H52C 109.5 . . ?
H52A C52 H52C 109.5 . . ?
H52B C52 H52C 109.5 . . ?
C48 C53 H53A 109.5 . . ?
C48 C53 H53B 109.5 . . ?
H53A C53 H53B 109.5 . . ?
C48 C53 H53C 109.5 . . ?
H53A C53 H53C 109.5 . . ?
H53B C53 H53C 109.5 . . ?
C49 C54 H54A 109.5 . . ?
C49 C54 H54B 109.5 . . ?
H54A C54 H54B 109.5 . . ?
C49 C54 H54C 109.5 . . ?
H54A C54 H54C 109.5 . . ?
H54B C54 H54C 109.5 . . ?
C60 C55 C56 125.2(10) . . ?
C60 C55 C59 127.2(10) . . ?
C56 C55 C59 107.7(8) . . ?
C60 C55 Rh2 125.4(8) . . ?
C56 C55 Rh2 68.8(5) . . ?
C59 C55 Rh2 70.6(4) . . ?
C55 C56 C61 127.5(11) . . ?
C55 C56 C57 106.4(9) . . ?
C61 C56 C57 126.0(11) . . ?
C55 C56 Rh2 71.6(5) . . ?
C61 C56 Rh2 125.9(9) . . ?
C57 C56 Rh2 70.4(5) . . ?
C58 C57 C56 109.9(9) . . ?
C58 C57 C62 123.1(11) . . ?
C56 C57 C62 126.9(12) . . ?
C58 C57 Rh2 72.2(5) . . ?
C56 C57 Rh2 69.0(5) . . ?
C62 C57 Rh2 122.7(8) . . ?
C57 C58 C59 110.0(9) . . ?
C57 C58 C63 125.6(10) . . ?
C59 C58 C63 124.4(11) . . ?
C57 C58 Rh2 70.2(6) . . ?
C59 C58 Rh2 71.2(5) . . ?
C63 C58 Rh2 126.4(7) . . ?
C64 C59 C58 127.0(10) . . ?
C64 C59 C55 126.8(9) . . ?
C58 C59 C55 106.0(9) . . ?
C64 C59 Rh2 128.6(7) . . ?
C58 C59 Rh2 69.9(5) . . ?
C55 C59 Rh2 68.8(5) . . ?
C55 C60 H60A 109.5 . . ?
C55 C60 H60B 109.5 . . ?
H60A C60 H60B 109.5 . . ?
C55 C60 H60C 109.5 . . ?
H60A C60 H60C 109.5 . . ?
H60B C60 H60C 109.5 . . ?
C56 C61 H61A 109.5 . . ?
C56 C61 H61B 109.5 . . ?
H61A C61 H61B 109.5 . . ?
C56 C61 H61C 109.5 . . ?
H61A C61 H61C 109.5 . . ?
H61B C61 H61C 109.5 . . ?
C57 C62 H62A 109.5 . . ?
C57 C62 H62B 109.5 . . ?
H62A C62 H62B 109.5 . . ?
C57 C62 H62C 109.5 . . ?
H62A C62 H62C 109.5 . . ?
H62B C62 H62C 109.5 . . ?
C58 C63 H63A 109.5 . . ?
C58 C63 H63B 109.5 . . ?
H63A C63 H63B 109.5 . . ?
C58 C63 H63C 109.5 . . ?
H63A C63 H63C 109.5 . . ?
H63B C63 H63C 109.5 . . ?
C59 C64 H64A 109.5 . . ?
C59 C64 H64B 109.5 . . ?
H64A C64 H64B 109.5 . . ?
C59 C64 H64C 109.5 . . ?
H64A C64 H64C 109.5 . . ?
H64B C64 H64C 109.5 . . ?
C66 C65 C69 106.4(10) . . ?
C66 C65 C70 122.4(13) . . ?
C69 C65 C70 131.2(14) . . ?
C66 C65 Rh3 71.5(6) . . ?
C69 C65 Rh3 69.9(6) . . ?
C70 C65 Rh3 124.3(7) . . ?
C67 C66 C65 112.2(12) . . ?
C67 C66 C71 124.2(14) . . ?
C65 C66 C71 123.6(12) . . ?
C67 C66 Rh3 73.0(6) . . ?
C65 C66 Rh3 71.0(5) . . ?
C71 C66 Rh3 124.7(8) . . ?
C66 C67 C68 107.6(12) . . ?
C66 C67 C72 130.0(16) . . ?
C68 C67 C72 122.4(13) . . ?
C66 C67 Rh3 70.6(5) . . ?
C68 C67 Rh3 69.6(6) . . ?
C72 C67 Rh3 122.8(9) . . ?
C67 C68 C69 107.3(11) . . ?
C67 C68 C73 122.6(15) . . ?
C69 C68 C73 130.1(17) . . ?
C67 C68 Rh3 72.0(6) . . ?
C69 C68 Rh3 69.8(6) . . ?
C73 C68 Rh3 122.8(9) . . ?
C68 C69 C65 106.5(12) . . ?
C68 C69 C74 119(2) . . ?
C65 C69 C74 134(2) . . ?
C68 C69 Rh3 71.1(7) . . ?
C65 C69 Rh3 70.7(6) . . ?
C74 C69 Rh3 123.1(9) . . ?
C65 C70 H70A 109.5 . . ?
C65 C70 H70B 109.5 . . ?
H70A C70 H70B 109.5 . . ?
C65 C70 H70C 109.5 . . ?
H70A C70 H70C 109.5 . . ?
H70B C70 H70C 109.5 . . ?
C66 C71 H71A 109.5 . . ?
C66 C71 H71B 109.5 . . ?
H71A C71 H71B 109.5 . . ?
C66 C71 H71C 109.5 . . ?
H71A C71 H71C 109.5 . . ?
H71B C71 H71C 109.5 . . ?
C67 C72 H72A 109.5 . . ?
C67 C72 H72B 109.5 . . ?
H72A C72 H72B 109.5 . . ?
C67 C72 H72C 109.5 . . ?
H72A C72 H72C 109.5 . . ?
H72B C72 H72C 109.5 . . ?
C68 C73 H73A 109.5 . . ?
C68 C73 H73B 109.5 . . ?
H73A C73 H73B 109.5 . . ?
C68 C73 H73C 109.5 . . ?
H73A C73 H73C 109.5 . . ?
H73B C73 H73C 109.5 . . ?
C69 C74 H74A 109.5 . . ?
C69 C74 H74B 109.5 . . ?
H74A C74 H74B 109.5 . . ?
C69 C74 H74C 109.5 . . ?
H74A C74 H74C 109.5 . . ?
H74B C74 H74C 109.5 . . ?
C76 C75 C79 108.3(10) . . ?
C76 C75 C80 126.2(12) . . ?
C79 C75 C80 125.5(9) . . ?
C76 C75 Rh4 70.7(5) . . ?
C79 C75 Rh4 69.8(5) . . ?
C80 C75 Rh4 124.0(7) . . ?
C75 C76 C81 128.6(16) . . ?
C75 C76 C77 108.9(12) . . ?
C81 C76 C77 122.5(14) . . ?
C75 C76 Rh4 71.6(6) . . ?
C81 C76 Rh4 123.5(9) . . ?
C77 C76 Rh4 68.9(6) . . ?
C76 C77 C78 107.5(9) . . ?
C76 C77 C82 131.0(15) . . ?
C78 C77 C82 121.5(15) . . ?
C76 C77 Rh4 71.0(6) . . ?
C78 C77 Rh4 70.5(5) . . ?
C82 C77 Rh4 124.1(8) . . ?
C79 C78 C83 129.3(11) . . ?
C79 C78 C77 104.6(11) . . ?
C83 C78 C77 126.0(11) . . ?
C79 C78 Rh4 70.6(6) . . ?
C83 C78 Rh4 123.1(8) . . ?
C77 C78 Rh4 68.0(6) . . ?
C78 C79 C75 110.7(9) . . ?
C78 C79 C84 121.9(10) . . ?
C75 C79 C84 127.4(9) . . ?
C78 C79 Rh4 70.8(6) . . ?
C75 C79 Rh4 70.6(5) . . ?
C84 C79 Rh4 127.3(7) . . ?
C75 C80 H80A 109.5 . . ?
C75 C80 H80B 109.5 . . ?
H80A C80 H80B 109.5 . . ?
C75 C80 H80C 109.5 . . ?
H80A C80 H80C 109.5 . . ?
H80B C80 H80C 109.5 . . ?
C76 C81 H81A 109.5 . . ?
C76 C81 H81B 109.5 . . ?
H81A C81 H81B 109.5 . . ?
C76 C81 H81C 109.5 . . ?
H81A C81 H81C 109.5 . . ?
H81B C81 H81C 109.5 . . ?
C77 C82 H82A 109.5 . . ?
C77 C82 H82B 109.5 . . ?
H82A C82 H82B 109.5 . . ?
C77 C82 H82C 109.5 . . ?
H82A C82 H82C 109.5 . . ?
H82B C82 H82C 109.5 . . ?
C78 C83 H83A 109.5 . . ?
C78 C83 H83B 109.5 . . ?
H83A C83 H83B 109.5 . . ?
C78 C83 H83C 109.5 . . ?
H83A C83 H83C 109.5 . . ?
H83B C83 H83C 109.5 . . ?
C79 C84 H84A 109.5 . . ?
C79 C84 H84B 109.5 . . ?
H84A C84 H84B 109.5 . . ?
C79 C84 H84C 109.5 . . ?
H84A C84 H84C 109.5 . . ?
H84B C84 H84C 109.5 . . ?
O11 C85 C90 123.6(10) . . ?
O11 C85 C86 115.6(9) . . ?
C90 C85 C86 120.7(9) . . ?
O12 C86 C87 122.7(10) . . ?
O12 C86 C85 115.6(9) . . ?
C87 C86 C85 121.6(10) . . ?
C88 C87 C86 117.7(11) . . ?
C88 C87 H87 121.2 . . ?
C86 C87 H87 121.2 . . ?
O13 C88 C87 123.0(10) . . ?
O13 C88 C89 116.0(9) . . ?
C87 C88 C89 120.9(10) . . ?
O14 C89 C90 121.8(11) . . ?
O14 C89 C88 118.0(10) . . ?
C90 C89 C88 120.2(10) . . ?
C85 C90 C89 117.7(10) . . ?
C85 C90 H90 121.2 . . ?
C89 C90 H90 121.2 . . ?
O16 C91 C96 123.3(6) . . ?
O16 C91 C92 115.8(6) . . ?
C96 C91 C92 120.9(6) . . ?
O15 C92 C93 124.9(6) . . ?
O15 C92 C91 116.7(6) . . ?
C93 C92 C91 118.4(7) . . ?
C94 C93 C92 121.2(7) . . ?
C94 C93 H93 119.4 . . ?
C92 C93 H93 119.4 . . ?
O18 C94 C93 125.9(7) . . ?
O18 C94 C95 114.4(7) . . ?
C93 C94 C95 119.2(6) . . ?
O17 C95 C96 124.4(7) . . ?
O17 C95 C94 116.0(6) . . ?
C96 C95 C94 119.5(7) . . ?
C95 C96 C91 119.7(7) . . ?
C95 C96 H96 120.1 . . ?
C91 C96 H96 120.1 . . ?
N9 C97 C98 124.0(9) . . ?
N9 C97 H97 118.0 . . ?
C98 C97 H97 118.0 . . ?
C99 C98 C97 119.2(8) . . ?
C99 C98 H98 120.4 . . ?
C97 C98 H98 120.4 . . ?
C98 C99 C100 116.8(7) . . ?
C98 C99 C103 121.9(7) . . ?
C100 C99 C103 121.2(7) . . ?
C101 C100 C99 118.0(9) . . ?
C101 C100 H100 121.0 . . ?
C99 C100 H100 121.0 . . ?
N9 C101 C100 124.9(9) . . ?
N9 C101 H101 117.6 . . ?
C100 C101 H101 117.6 . . ?
C102 C103 C104 112.4(12) . . ?
C104 C103 N10 104.5(10) . . ?
C102 C103 C99 118.5(13) . . ?
C104 C103 C99 128.2(7) . . ?
N10 C103 C99 127.2(11) . . ?
C105 C104 C103 113.0(7) . . ?
C105 C104 C207 100.1(10) . . ?
C103 C104 C207 146.9(11) . . ?
C105 C104 S6 113.8(6) . . ?
C103 C104 S6 133.2(6) . . ?
C106 C105 C104 113.6(7) . . ?
C106 C105 C202 142.3(12) . . ?
C104 C105 C202 104.2(11) . . ?
C106 C105 S5 135.1(6) . . ?
C104 C105 S5 111.3(6) . . ?
N11 C106 C105 104.2(14) . . ?
N11 C106 C110 125.7(14) . . ?
C105 C106 C110 130.0(8) . . ?
C105 C106 C107 111.4(12) . . ?
C110 C106 C107 118.5(12) . . ?
N12 C108 C109 121.7(7) . . ?
N12 C108 H108 119.2 . . ?
C109 C108 H108 119.2 . . ?
C108 C109 C110 121.6(8) . . ?
C108 C109 H109 119.2 . . ?
C110 C109 H109 119.2 . . ?
C111 C110 C109 116.1(7) . . ?
C111 C110 C106 121.8(7) . . ?
C109 C110 C106 122.1(8) . . ?
C110 C111 C112 120.8(8) . . ?
C110 C111 H111 119.6 . . ?
C112 C111 H111 119.6 . . ?
N12 C112 C111 121.8(8) . . ?
N12 C112 H112 119.1 . . ?
C111 C112 H112 119.1 . . ?
N13 C113 C114 123.3(12) . . ?
N13 C113 H113 118.3 . . ?
C114 C113 H113 118.3 . . ?
C115 C114 C113 117.5(11) . . ?
C115 C114 H114 121.2 . . ?
C113 C114 H114 121.2 . . ?
C114 C115 C116 119.3(11) . . ?
C114 C115 C119 122.4(11) . . ?
C116 C115 C119 118.3(11) . . ?
C117 C116 C115 116.9(13) . . ?
C117 C116 H116 121.6 . . ?
C115 C116 H116 121.6 . . ?
C116 C117 N13 124.3(14) . . ?
C116 C117 H117 117.9 . . ?
N13 C117 H117 117.9 . . ?
C119 C118 S7 114.1(9) . . ?
C119 C118 H118 122.9 . . ?
S7 C118 H118 122.9 . . ?
C118 C119 C120 111.2(10) . . ?
C118 C119 C115 128.2(11) . . ?
C120 C119 C115 120.6(11) . . ?
C121 C120 C119 111.3(10) . . ?
C121 C120 S8 111.6(9) . . ?
C119 C120 S8 136.9(9) . . ?
C122 C121 C120 112.7(11) . . ?
C122 C121 S7 136.7(8) . . ?
C120 C121 S7 110.5(9) . . ?
C123 C122 C121 110.7(10) . . ?
C123 C122 C126 124.4(13) . . ?
C121 C122 C126 124.9(11) . . ?
C122 C123 S8 114.9(11) . . ?
C122 C123 H123 122.6 . . ?
S8 C123 H123 122.6 . . ?
N16 C124 C125 124.9(11) . . ?
N16 C124 H124 117.6 . . ?
C125 C124 H124 117.6 . . ?
C126 C125 C124 118.9(11) . . ?
C126 C125 H125 120.6 . . ?
C124 C125 H125 120.6 . . ?
C125 C126 C127 115.8(10) . . ?
C125 C126 C122 124.5(11) . . ?
C127 C126 C122 119.6(11) . . ?
C128 C127 C126 121.6(11) . . ?
C128 C127 H127 119.2 . . ?
C126 C127 H127 119.2 . . ?
N16 C128 C127 120.1(12) . . ?
N16 C128 H128 119.9 . . ?
C127 C128 H128 119.9 . . ?
C133 C129 C130 104.3(12) . . ?
C133 C129 C134 131.8(15) . . ?
C130 C129 C134 123.8(14) . . ?
C133 C129 Rh5 69.7(6) . . ?
C130 C129 Rh5 67.8(6) . . ?
C134 C129 Rh5 124.2(7) . . ?
C135 C130 C131 128(2) . . ?
C135 C130 C129 124.0(19) . . ?
C131 C130 C129 108.0(14) . . ?
C135 C130 Rh5 124.8(10) . . ?
C131 C130 Rh5 73.1(8) . . ?
C129 C130 Rh5 71.7(6) . . ?
C132 C131 C130 107.7(17) . . ?
C132 C131 C136 128(2) . . ?
C130 C131 C136 124(2) . . ?
C132 C131 Rh5 70.7(9) . . ?
C130 C131 Rh5 68.4(7) . . ?
C136 C131 Rh5 123.0(12) . . ?
C131 C132 C133 112.7(17) . . ?
C131 C132 C137 124.1(18) . . ?
C133 C132 C137 123(2) . . ?
C131 C132 Rh5 73.5(10) . . ?
C133 C132 Rh5 70.9(7) . . ?
C137 C132 Rh5 125.6(11) . . ?
C132 C133 C129 107.1(15) . . ?
C132 C133 C138 127.0(17) . . ?
C129 C133 C138 125.8(15) . . ?
C132 C133 Rh5 70.8(9) . . ?
C129 C133 Rh5 71.5(6) . . ?
C138 C133 Rh5 124.9(8) . . ?
C129 C134 H13A 109.5 . . ?
C129 C134 H13B 109.5 . . ?
H13A C134 H13B 109.5 . . ?
C129 C134 H13C 109.5 . . ?
H13A C134 H13C 109.5 . . ?
H13B C134 H13C 109.5 . . ?
C130 C135 H13D 109.5 . . ?
C130 C135 H13E 109.5 . . ?
H13D C135 H13E 109.5 . . ?
C130 C135 H13F 109.5 . . ?
H13D C135 H13F 109.5 . . ?
H13E C135 H13F 109.5 . . ?
C131 C136 H13G 109.5 . . ?
C131 C136 H13H 109.5 . . ?
H13G C136 H13H 109.5 . . ?
C131 C136 H13I 109.5 . . ?
H13G C136 H13I 109.5 . . ?
H13H C136 H13I 109.5 . . ?
C132 C137 H13J 109.5 . . ?
C132 C137 H13K 109.5 . . ?
H13J C137 H13K 109.5 . . ?
C132 C137 H13L 109.5 . . ?
H13J C137 H13L 109.5 . . ?
H13K C137 H13L 109.5 . . ?
C133 C138 H13M 109.5 . . ?
C133 C138 H13N 109.5 . . ?
H13M C138 H13N 109.5 . . ?
C133 C138 H13O 109.5 . . ?
H13M C138 H13O 109.5 . . ?
H13N C138 H13O 109.5 . . ?
C140 C139 C143 105.4(12) . . ?
C140 C139 C144 123.1(14) . . ?
C143 C139 C144 131.4(15) . . ?
C140 C139 Rh6 69.7(8) . . ?
C143 C139 Rh6 68.7(7) . . ?
C144 C139 Rh6 122.8(10) . . ?
C141 C140 C139 116.1(15) . . ?
C141 C140 C145 120.8(18) . . ?
C139 C140 C145 123.0(16) . . ?
C141 C140 Rh6 76.0(10) . . ?
C139 C140 Rh6 71.8(8) . . ?
C145 C140 Rh6 124.4(12) . . ?
C140 C141 C146 130(2) . . ?
C140 C141 C142 101.0(14) . . ?
C146 C141 C142 128.1(19) . . ?
C140 C141 Rh6 67.5(9) . . ?
C146 C141 Rh6 120.7(14) . . ?
C142 C141 Rh6 65.5(8) . . ?
C143 C142 C147 127(2) . . ?
C143 C142 C141 109.0(13) . . ?
C147 C142 C141 124(2) . . ?
C143 C142 Rh6 70.3(8) . . ?
C147 C142 Rh6 125.6(12) . . ?
C141 C142 Rh6 72.8(9) . . ?
C142 C143 C148 121.3(17) . . ?
C142 C143 C139 108.4(14) . . ?
C148 C143 C139 130.2(18) . . ?
C142 C143 Rh6 71.3(10) . . ?
C148 C143 Rh6 125.1(11) . . ?
C139 C143 Rh6 71.8(7) . . ?
C139 C144 H14A 109.5 . . ?
C139 C144 H14B 109.5 . . ?
H14A C144 H14B 109.5 . . ?
C139 C144 H14C 109.5 . . ?
H14A C144 H14C 109.5 . . ?
H14B C144 H14C 109.5 . . ?
C140 C145 H14D 109.5 . . ?
C140 C145 H14E 109.5 . . ?
H14D C145 H14E 109.5 . . ?
C140 C145 H14F 109.5 . . ?
H14D C145 H14F 109.5 . . ?
H14E C145 H14F 109.5 . . ?
C141 C146 H14G 109.5 . . ?
C141 C146 H14H 109.5 . . ?
H14G C146 H14H 109.5 . . ?
C141 C146 H14I 109.5 . . ?
H14G C146 H14I 109.5 . . ?
H14H C146 H14I 109.5 . . ?
C142 C147 H14J 109.5 . . ?
C142 C147 H14K 109.5 . . ?
H14J C147 H14K 109.5 . . ?
C142 C147 H14L 109.5 . . ?
H14J C147 H14L 109.5 . . ?
H14K C147 H14L 109.5 . . ?
C143 C148 H14M 109.5 . . ?
C143 C148 H14N 109.5 . . ?
H14M C148 H14N 109.5 . . ?
C143 C148 H14O 109.5 . . ?
H14M C148 H14O 109.5 . . ?
H14N C148 H14O 109.5 . . ?
C150 C149 C153 105.8(8) . . ?
C150 C149 C154 124.5(10) . . ?
C153 C149 C154 129.7(10) . . ?
C150 C149 Rh7 69.0(5) . . ?
C153 C149 Rh7 68.6(5) . . ?
C154 C149 Rh7 125.6(7) . . ?
C151 C150 C149 108.1(9) . . ?
C151 C150 C155 128.1(10) . . ?
C149 C150 C155 123.8(9) . . ?
C151 C150 Rh7 69.4(5) . . ?
C149 C150 Rh7 72.0(5) . . ?
C155 C150 Rh7 123.2(7) . . ?
C152 C151 C150 109.1(9) . . ?
C152 C151 C156 125.9(10) . . ?
C150 C151 C156 124.9(10) . . ?
C152 C151 Rh7 72.6(5) . . ?
C150 C151 Rh7 71.3(5) . . ?
C156 C151 Rh7 124.0(7) . . ?
C151 C152 C153 108.3(9) . . ?
C151 C152 C157 128.5(10) . . ?
C153 C152 C157 123.1(11) . . ?
C151 C152 Rh7 69.4(5) . . ?
C153 C152 Rh7 69.7(5) . . ?
C157 C152 Rh7 123.8(7) . . ?
C152 C153 C149 108.5(9) . . ?
C152 C153 C158 128.5(11) . . ?
C149 C153 C158 122.8(11) . . ?
C152 C153 Rh7 71.4(5) . . ?
C149 C153 Rh7 72.1(5) . . ?
C158 C153 Rh7 126.2(7) . . ?
C149 C154 H15A 109.5 . . ?
C149 C154 H15B 109.5 . . ?
H15A C154 H15B 109.5 . . ?
C149 C154 H15C 109.5 . . ?
H15A C154 H15C 109.5 . . ?
H15B C154 H15C 109.5 . . ?
C150 C155 H15D 109.5 . . ?
C150 C155 H15E 109.5 . . ?
H15D C155 H15E 109.5 . . ?
C150 C155 H15F 109.5 . . ?
H15D C155 H15F 109.5 . . ?
H15E C155 H15F 109.5 . . ?
C151 C156 H15G 109.5 . . ?
C151 C156 H15H 109.5 . . ?
H15G C156 H15H 109.5 . . ?
C151 C156 H15I 109.5 . . ?
H15G C156 H15I 109.5 . . ?
H15H C156 H15I 109.5 . . ?
C152 C157 H15J 109.5 . . ?
C152 C157 H15K 109.5 . . ?
H15J C157 H15K 109.5 . . ?
C152 C157 H15L 109.5 . . ?
H15J C157 H15L 109.5 . . ?
H15K C157 H15L 109.5 . . ?
C153 C158 H15M 109.5 . . ?
C153 C158 H15N 109.5 . . ?
H15M C158 H15N 109.5 . . ?
C153 C158 H15O 109.5 . . ?
H15M C158 H15O 109.5 . . ?
H15N C158 H15O 109.5 . . ?
C160 C159 C163 108.0 . . ?
C160 C159 C164 126.0 . . ?
C163 C159 C164 126.0 . . ?
C160 C159 Rh8 76.9(4) . . ?
C163 C159 Rh8 69.2(3) . . ?
C164 C159 Rh8 119.6(3) . . ?
C161 C160 C159 108.0 . . ?
C161 C160 C165 126.0 . . ?
C159 C160 C165 126.0 . . ?
C161 C160 Rh8 75.2(3) . . ?
C159 C160 Rh8 63.9(4) . . ?
C165 C160 Rh8 126.2(2) . . ?
C160 C161 C162 108.0 . . ?
C160 C161 C166 126.0 . . ?
C162 C161 C166 126.0 . . ?
C160 C161 Rh8 67.9(2) . . ?
C162 C161 Rh8 67.6(2) . . ?
C166 C161 Rh8 130.0(3) . . ?
C163 C162 C161 108.0 . . ?
C163 C162 C167 126.0 . . ?
C161 C162 C167 126.0 . . ?
C163 C162 Rh8 64.0(4) . . ?
C161 C162 Rh8 75.4(3) . . ?
C167 C162 Rh8 126.0(2) . . ?
C162 C163 C159 108.0 . . ?
C162 C163 C168 126.0 . . ?
C159 C163 C168 126.0 . . ?
C162 C163 Rh8 76.8(4) . . ?
C159 C163 Rh8 69.6(2) . . ?
C168 C163 Rh8 119.4(3) . . ?
C159 C164 H16A 109.5 . . ?
C159 C164 H16B 109.5 . . ?
H16A C164 H16B 109.5 . . ?
C159 C164 H16C 109.5 . . ?
H16A C164 H16C 109.5 . . ?
H16B C164 H16C 109.5 . . ?
C160 C165 H16D 109.5 . . ?
C160 C165 H16E 109.5 . . ?
H16D C165 H16E 109.5 . . ?
C160 C165 H16F 109.5 . . ?
H16D C165 H16F 109.5 . . ?
H16E C165 H16F 109.5 . . ?
C161 C166 H16G 109.5 . . ?
C161 C166 H16H 109.5 . . ?
H16G C166 H16H 109.5 . . ?
C161 C166 H16I 109.5 . . ?
H16G C166 H16I 109.5 . . ?
H16H C166 H16I 109.5 . . ?
C162 C167 H16J 109.5 . . ?
C162 C167 H16K 109.5 . . ?
H16J C167 H16K 109.5 . . ?
C162 C167 H16L 109.5 . . ?
H16J C167 H16L 109.5 . . ?
H16K C167 H16L 109.5 . . ?
C163 C168 H16M 109.5 . . ?
C163 C168 H16N 109.5 . . ?
H16M C168 H16N 109.5 . . ?
C163 C168 H16O 109.5 . . ?
H16M C168 H16O 109.5 . . ?
H16N C168 H16O 109.5 . . ?
C260 C259 C263 108.0 . . ?
C260 C259 C264 126.0 . . ?
C263 C259 C264 126.0 . . ?
C260 C259 Rh8 67.5(3) . . ?
C263 C259 Rh8 72.3(3) . . ?
C264 C259 Rh8 125.7(2) . . ?
C259 C260 C261 108.0 . . ?
C259 C260 C265 126.0 . . ?
C261 C260 C265 126.0 . . ?
C259 C260 Rh8 74.2(4) . . ?
C261 C260 Rh8 69.2(3) . . ?
C265 C260 Rh8 122.3(3) . . ?
C262 C261 C260 108.0 . . ?
C262 C261 C266 126.0 . . ?
C260 C261 C266 126.0 . . ?
C262 C261 Rh8 73.2(3) . . ?
C260 C261 Rh8 71.3(2) . . ?
C266 C261 Rh8 121.2(3) . . ?
C261 C262 C263 108.0 . . ?
C261 C262 C267 126.0 . . ?
C263 C262 C267 126.0 . . ?
C261 C262 Rh8 67.8(3) . . ?
C263 C262 Rh8 73.8(3) . . ?
C267 C262 Rh8 124.0(2) . . ?
C262 C263 C259 108.0 . . ?
C262 C263 C268 126.0 . . ?
C259 C263 C268 126.0 . . ?
C262 C263 Rh8 68.5(3) . . ?
C259 C263 Rh8 70.3(2) . . ?
C268 C263 Rh8 126.8(3) . . ?
C259 C264 H26A 109.5 . . ?
C259 C264 H26B 109.5 . . ?
H26A C264 H26B 109.5 . . ?
C259 C264 H26C 109.5 . . ?
H26A C264 H26C 109.5 . . ?
H26B C264 H26C 109.5 . . ?
C260 C265 H26D 109.5 . . ?
C260 C265 H26E 109.5 . . ?
H26D C265 H26E 109.5 . . ?
C260 C265 H26F 109.5 . . ?
H26D C265 H26F 109.5 . . ?
H26E C265 H26F 109.5 . . ?
C261 C266 H26G 109.5 . . ?
C261 C266 H26H 109.5 . . ?
H26G C266 H26H 109.5 . . ?
C261 C266 H26I 109.5 . . ?
H26G C266 H26I 109.5 . . ?
H26H C266 H26I 109.5 . . ?
C262 C267 H26J 109.5 . . ?
C262 C267 H26K 109.5 . . ?
H26J C267 H26K 109.5 . . ?
C262 C267 H26L 109.5 . . ?
H26J C267 H26L 109.5 . . ?
H26K C267 H26L 109.5 . . ?
C263 C268 H26M 109.5 . . ?
C263 C268 H26N 109.5 . . ?
H26M C268 H26N 109.5 . . ?
C263 C268 H26O 109.5 . . ?
H26M C268 H26O 109.5 . . ?
H26N C268 H26O 109.5 . . ?
F3 C169 F1 103.0(19) . . ?
F3 C169 F2 109(2) . . ?
F1 C169 F2 116.6(19) . . ?
F3 C169 S9 110.9(15) . . ?
F1 C169 S9 111.3(14) . . ?
F2 C169 S9 106.3(14) . . ?
F6 C170 F4 105.6(16) . . ?
F6 C170 F5 116(2) . . ?
F4 C170 F5 105.0(16) . . ?
F6 C170 S10 107.3(15) . . ?
F4 C170 S10 110.0(18) . . ?
F5 C170 S10 112.9(11) . . ?
O29 S11 O28 114.5(14) . . ?
O29 S11 O27 111.8(12) . . ?
O28 S11 O27 114.0(14) . . ?
O29 S11 C171 107.8(13) . . ?
O28 S11 C171 110.0(12) . . ?
O27 S11 C171 97.1(16) . . ?
F8 C171 F7 106(2) . . ?
F8 C171 F9 108(2) . . ?
F7 C171 F9 101.4(18) . . ?
F8 C171 S11 113(2) . . ?
F7 C171 S11 113.2(18) . . ?
F9 C171 S11 115(2) . . ?
O29' S11' O27' 110(2) . . ?
O29' S11' O28' 110(2) . . ?
O27' S11' O28' 109(2) . . ?
O29' S11' C271 114(2) . . ?
O27' S11' C271 110(3) . . ?
O28' S11' C271 102(2) . . ?
F9' C271 F8' 107(2) . . ?
F9' C271 F7' 105(2) . . ?
F8' C271 F7' 104(2) . . ?
F9' C271 S11' 115(2) . . ?
F8' C271 S11' 112(2) . . ?
F7' C271 S11' 114(2) . . ?
F11 C172 F12 108(2) . . ?
F11 C172 F10 108(2) . . ?
F12 C172 F10 99.4(19) . . ?
F11 C172 S12 116.0(15) . . ?
F12 C172 S12 111(2) . . ?
F10 C172 S12 113.2(19) . . ?
O31 S12 O30 133.1(15) . . ?
O31 S12 O32 105.7(16) . . ?
O30 S12 O32 102.1(12) . . ?
O31 S12 C172 103.8(12) . . ?
O30 S12 C172 105.7(15) . . ?
O32 S12 C172 103.1(14) . . ?

loop_
_geom_bond_atom_site_label_1
_geom_bond_atom_site_label_2
_geom_bond_distance
_geom_bond_site_symmetry_2
_geom_bond_publ_flag
Rh1 O1 2.111(5) . ?
Rh1 O2 2.113(5) . ?
Rh1 C48 2.121(9) . ?
Rh1 C46 2.130(9) . ?
Rh1 N1 2.133(5) . ?
Rh1 C47 2.134(8) . ?
Rh1 C45 2.135(8) . ?
Rh1 C49 2.138(9) . ?
Rh2 C56 2.105(9) . ?
Rh2 N5 2.124(6) . ?
Rh2 O4 2.124(5) . ?
Rh2 C57 2.124(9) . ?
Rh2 O3 2.133(5) . ?
Rh2 C55 2.142(8) . ?
Rh2 C58 2.150(10) . ?
Rh2 C59 2.168(9) . ?
Rh3 C69 2.102(12) . ?
Rh3 O8 2.107(7) . ?
Rh3 C65 2.114(9) . ?
Rh3 O7 2.119(5) . ?
Rh3 C68 2.120(10) . ?
Rh3 C66 2.121(8) . ?
Rh3 N4 2.125(6) . ?
Rh3 C67 2.150(10) . ?
Rh4 N8 2.100(6) . ?
Rh4 O10 2.106(6) . ?
Rh4 O9 2.108(5) . ?
Rh4 C77 2.115(10) . ?
Rh4 C76 2.144(10) . ?
Rh4 C79 2.146(9) . ?
Rh4 C78 2.149(11) . ?
Rh4 C75 2.156(8) . ?
Rh5 O11 2.068(7) . ?
Rh5 C130 2.100(11) . ?
Rh5 O12 2.109(7) . ?
Rh5 C132 2.128(16) . ?
Rh5 C133 2.129(11) . ?
Rh5 N9 2.139(7) . ?
Rh5 C129 2.153(10) . ?
Rh5 C131 2.161(13) . ?
Rh6 C143 2.083(15) . ?
Rh6 C142 2.096(14) . ?
Rh6 C140 2.096(15) . ?
Rh6 O14 2.120(8) . ?
Rh6 C139 2.124(11) . ?
Rh6 N13 2.126(9) . ?
Rh6 O13 2.130(7) . ?
Rh6 C141 2.201(16) . ?
Rh7 C151 2.103(8) . ?
Rh7 O16 2.111(5) . ?
Rh7 O15 2.115(5) . ?
Rh7 C153 2.122(9) . ?
Rh7 C150 2.128(8) . ?
Rh7 N12 2.130(6) . ?
Rh7 C152 2.144(9) . ?
Rh7 C149 2.168(8) . ?
Rh8 C163 1.991(7) . ?
Rh8 C159 1.995(8) . ?
Rh8 C261 2.071(7) . ?
Rh8 O17 2.094(5) . ?
Rh8 N16 2.098(8) . ?
Rh8 C260 2.099(7) . ?
Rh8 O18 2.130(6) . ?
Rh8 C262 2.143(6) . ?
Rh8 C162 2.157(7) . ?
Rh8 C160 2.163(7) . ?
Rh8 C259 2.186(9) . ?
Rh8 C263 2.212(10) . ?
N1 C17 1.326(10) . ?
N1 C13 1.352(9) . ?
N4 C28 1.324(13) . ?
N4 C24 1.340(12) . ?
N5 C29 1.334(11) . ?
N5 C33 1.336(11) . ?
N8 C40 1.313(11) . ?
N8 C44 1.353(10) . ?
N9 C97 1.298(12) . ?
N9 C101 1.350(12) . ?
N12 C112 1.352(10) . ?
N12 C108 1.359(10) . ?
N13 C113 1.290(15) . ?
N13 C117 1.350(17) . ?
N16 C128 1.330(14) . ?
N16 C124 1.335(14) . ?
O1 C1 1.272(8) . ?
O2 C2 1.274(8) . ?
O3 C4 1.261(9) . ?
O4 C5 1.286(9) . ?
O7 C7 1.284(10) . ?
O8 C8 1.256(9) . ?
O9 C10 1.260(10) . ?
O10 C11 1.262(9) . ?
O11 C85 1.250(11) . ?
O12 C86 1.280(12) . ?
O13 C88 1.243(12) . ?
O14 C89 1.251(13) . ?
O15 C92 1.252(9) . ?
O16 C91 1.272(8) . ?
O17 C95 1.287(9) . ?
O18 C94 1.251(8) . ?
O21 S9 1.346(10) . ?
O22 S9 1.421(15) . ?
O23 S9 1.462(14) . ?
O24 S10 1.19(3) . ?
O25 S10 1.459(13) . ?
O26 S10 1.493(14) . ?
S3 C34 1.683(8) . ?
S3 C37 1.711(8) . ?
S4 C39 1.717(8) . ?
S4 C36 1.721(8) . ?
S7 C118 1.663(10) . ?
S7 C121 1.703(13) . ?
S8 C120 1.704(12) . ?
S8 C123 1.748(12) . ?
S9 C169 1.75(2) . ?
S10 C170 1.70(2) . ?
F1 C169 1.328(15) . ?
F2 C169 1.353(16) . ?
F3 C169 1.281(16) . ?
F4 C170 1.35(2) . ?
F5 C170 1.353(19) . ?
F6 C170 1.28(2) . ?
S1 C21 1.599(11) . ?
S1 C18 1.76(3) . ?
S2 C23 1.694(17) . ?
S2 C20 1.782(9) . ?
C18 C19 1.32(5) . ?
C18 H18 0.9500 . ?
C23 C22 1.391(18) . ?
C23 H23 0.9500 . ?
N2 C18' 1.399(19) . ?
N2 C19 1.47(3) . ?
N2 H2 0.8800 . ?
N3 C22 1.331(15) . ?
N3 C23' 1.350(16) . ?
N3 H3 0.8800 . ?
O5 C18' 1.307(17) . ?
O6 C23' 1.193(15) . ?
C18' C21 1.464(17) . ?
C23' C20 1.401(16) . ?
S5 C105 1.637(11) . ?
S5 C102 1.75(3) . ?
S6 C107 1.74(3) . ?
S6 C104 1.792(9) . ?
C102 C103 1.37(3) . ?
C102 H102 0.9500 . ?
C107 C106 1.56(3) . ?
C107 H107 0.9500 . ?
O19 C202 1.283(17) . ?
O20 C207 1.218(16) . ?
N10 C202 1.390(19) . ?
N10 C103 1.419(18) . ?
N10 H10 0.8800 . ?
N11 C106 1.25(3) . ?
N11 C207 1.372(19) . ?
N11 H11 0.8800 . ?
C202 C105 1.469(18) . ?
C207 C104 1.433(17) . ?
C1 C6 1.375(10) . ?
C1 C2 1.504(10) . ?
C2 C3 1.398(10) . ?
C3 C4 1.366(11) . ?
C3 H3A 0.9500 . ?
C4 C5 1.502(11) . ?
C5 C6 1.413(10) . ?
C6 H6 0.9500 . ?
C7 C12 1.398(10) . ?
C7 C8 1.562(13) . ?
C8 C9 1.341(13) . ?
C9 C10 1.422(11) . ?
C9 H9 0.9500 . ?
C10 C11 1.507(12) . ?
C11 C12 1.385(12) . ?
C12 H12 0.9500 . ?
C13 C14 1.365(9) . ?
C13 H13 0.9500 . ?
C14 C15 1.401(10) . ?
C14 H14 0.9500 . ?
C15 C16 1.424(10) . ?
C15 C19 1.434(9) . ?
C16 C17 1.348(11) . ?
C16 H16 0.9500 . ?
C17 H17 0.9500 . ?
C19 C20 1.433(10) . ?
C20 C21 1.381(10) . ?
C21 C22 1.408(11) . ?
C22 C26 1.439(10) . ?
C24 C25 1.365(11) . ?
C24 H24 0.9500 . ?
C25 C26 1.434(13) . ?
C25 H25 0.9500 . ?
C26 C27 1.380(13) . ?
C27 C28 1.377(12) . ?
C27 H27 0.9500 . ?
C28 H28 0.9500 . ?
C29 C30 1.389(11) . ?
C29 H29 0.9500 . ?
C30 C31 1.384(11) . ?
C30 H30 0.9500 . ?
C31 C32 1.392(12) . ?
C31 C35 1.471(10) . ?
C32 C33 1.330(12) . ?
C32 H32 0.9500 . ?
C33 H33 0.9500 . ?
C34 C35 1.378(11) . ?
C34 H34 0.9500 . ?
C35 C36 1.428(11) . ?
C36 C37 1.396(9) . ?
C37 C38 1.437(10) . ?
C38 C39 1.352(11) . ?
C38 C42 1.467(10) . ?
C39 H39 0.9500 . ?
C40 C41 1.360(11) . ?
C40 H40 0.9500 . ?
C41 C42 1.397(11) . ?
C41 H41 0.9500 . ?
C42 C43 1.402(11) . ?
C43 C44 1.362(11) . ?
C43 H43 0.9500 . ?
C44 H44 0.9500 . ?
C45 C49 1.388(16) . ?
C45 C46 1.406(15) . ?
C45 C50 1.509(14) . ?
C46 C47 1.438(16) . ?
C46 C51 1.516(14) . ?
C47 C48 1.414(17) . ?
C47 C52 1.471(14) . ?
C48 C49 1.460(15) . ?
C48 C53 1.534(19) . ?
C49 C54 1.491(17) . ?
C50 H50A 0.9800 . ?
C50 H50B 0.9800 . ?
C50 H50C 0.9800 . ?
C51 H51A 0.9800 . ?
C51 H51B 0.9800 . ?
C51 H51C 0.9800 . ?
C52 H52A 0.9800 . ?
C52 H52B 0.9800 . ?
C52 H52C 0.9800 . ?
C53 H53A 0.9800 . ?
C53 H53B 0.9800 . ?
C53 H53C 0.9800 . ?
C54 H54A 0.9800 . ?
C54 H54B 0.9800 . ?
C54 H54C 0.9800 . ?
C55 C60 1.436(14) . ?
C55 C56 1.438(14) . ?
C55 C59 1.494(14) . ?
C56 C61 1.447(17) . ?
C56 C57 1.467(15) . ?
C57 C58 1.375(15) . ?
C57 C62 1.558(16) . ?
C58 C59 1.438(13) . ?
C58 C63 1.481(15) . ?
C59 C64 1.421(16) . ?
C60 H60A 0.9800 . ?
C60 H60B 0.9800 . ?
C60 H60C 0.9800 . ?
C61 H61A 0.9800 . ?
C61 H61B 0.9800 . ?
C61 H61C 0.9800 . ?
C62 H62A 0.9800 . ?
C62 H62B 0.9800 . ?
C62 H62C 0.9800 . ?
C63 H63A 0.9800 . ?
C63 H63B 0.9800 . ?
C63 H63C 0.9800 . ?
C64 H64A 0.9800 . ?
C64 H64B 0.9800 . ?
C64 H64C 0.9800 . ?
C65 C66 1.360(15) . ?
C65 C69 1.421(14) . ?
C65 C70 1.490(16) . ?
C66 C67 1.332(12) . ?
C66 C71 1.504(14) . ?
C67 C68 1.403(15) . ?
C67 C72 1.60(2) . ?
C68 C69 1.412(14) . ?
C68 C73 1.498(18) . ?
C69 C74 1.46(2) . ?
C70 H70A 0.9800 . ?
C70 H70B 0.9800 . ?
C70 H70C 0.9800 . ?
C71 H71A 0.9800 . ?
C71 H71B 0.9800 . ?
C71 H71C 0.9800 . ?
C72 H72A 0.9800 . ?
C72 H72B 0.9800 . ?
C72 H72C 0.9800 . ?
C73 H73A 0.9800 . ?
C73 H73B 0.9800 . ?
C73 H73C 0.9800 . ?
C74 H74A 0.9800 . ?
C74 H74B 0.9800 . ?
C74 H74C 0.9800 . ?
C75 C76 1.388(15) . ?
C75 C79 1.459(12) . ?
C75 C80 1.483(14) . ?
C76 C81 1.418(19) . ?
C76 C77 1.46(2) . ?
C77 C78 1.511(18) . ?
C77 C82 1.527(16) . ?
C78 C79 1.420(14) . ?
C78 C83 1.502(14) . ?
C79 C84 1.471(14) . ?
C80 H80A 0.9800 . ?
C80 H80B 0.9800 . ?
C80 H80C 0.9800 . ?
C81 H81A 0.9800 . ?
C81 H81B 0.9800 . ?
C81 H81C 0.9800 . ?
C82 H82A 0.9800 . ?
C82 H82B 0.9800 . ?
C82 H82C 0.9800 . ?
C83 H83A 0.9800 . ?
C83 H83B 0.9800 . ?
C83 H83C 0.9800 . ?
C84 H84A 0.9800 . ?
C84 H84B 0.9800 . ?
C84 H84C 0.9800 . ?
C85 C90 1.369(14) . ?
C85 C86 1.495(15) . ?
C86 C87 1.416(14) . ?
C87 C88 1.367(15) . ?
C87 H87 0.9500 . ?
C88 C89 1.515(16) . ?
C89 C90 1.439(14) . ?
C90 H90 0.9500 . ?
C91 C96 1.395(10) . ?
C91 C92 1.496(10) . ?
C92 C93 1.423(10) . ?
C93 C94 1.349(11) . ?
C93 H93 0.9500 . ?
C94 C95 1.547(11) . ?
C95 C96 1.377(10) . ?
C96 H96 0.9500 . ?
C97 C98 1.414(12) . ?
C97 H97 0.9500 . ?
C98 C99 1.410(11) . ?
C98 H98 0.9500 . ?
C99 C100 1.413(12) . ?
C99 C103 1.458(10) . ?
C100 C101 1.393(13) . ?
C100 H100 0.9500 . ?
C101 H101 0.9500 . ?
C103 C104 1.398(11) . ?
C104 C105 1.395(10) . ?
C105 C106 1.394(12) . ?
C106 C110 1.449(11) . ?
C108 C109 1.374(10) . ?
C108 H108 0.9500 . ?
C109 C110 1.390(11) . ?
C109 H109 0.9500 . ?
C110 C111 1.389(12) . ?
C111 C112 1.390(11) . ?
C111 H111 0.9500 . ?
C112 H112 0.9500 . ?
C113 C114 1.399(15) . ?
C113 H113 0.9500 . ?
C114 C115 1.381(15) . ?
C114 H114 0.9500 . ?
C115 C116 1.425(17) . ?
C115 C119 1.481(15) . ?
C116 C117 1.341(17) . ?
C116 H116 0.9500 . ?
C117 H117 0.9500 . ?
C118 C119 1.370(15) . ?
C118 H118 0.9500 . ?
C119 C120 1.429(13) . ?
C120 C121 1.422(13) . ?
C121 C122 1.421(16) . ?
C122 C123 1.341(16) . ?
C122 C126 1.443(14) . ?
C123 H123 0.9500 . ?
C124 C125 1.381(15) . ?
C124 H124 0.9500 . ?
C125 C126 1.378(15) . ?
C125 H125 0.9500 . ?
C126 C127 1.429(16) . ?
C127 C128 1.394(16) . ?
C127 H127 0.9500 . ?
C128 H128 0.9500 . ?
C129 C133 1.421(13) . ?
C129 C130 1.473(19) . ?
C129 C134 1.475(19) . ?
C130 C135 1.37(2) . ?
C130 C131 1.41(2) . ?
C131 C132 1.32(2) . ?
C131 C136 1.48(2) . ?
C132 C133 1.398(19) . ?
C132 C137 1.48(2) . ?
C133 C138 1.477(15) . ?
C134 H13A 0.9800 . ?
C134 H13B 0.9800 . ?
C134 H13C 0.9800 . ?
C135 H13D 0.9800 . ?
C135 H13E 0.9800 . ?
C135 H13F 0.9800 . ?
C136 H13G 0.9800 . ?
C136 H13H 0.9800 . ?
C136 H13I 0.9800 . ?
C137 H13J 0.9800 . ?
C137 H13K 0.9800 . ?
C137 H13L 0.9800 . ?
C138 H13M 0.9800 . ?
C138 H13N 0.9800 . ?
C138 H13O 0.9800 . ?
C139 C140 1.391(19) . ?
C139 C143 1.424(14) . ?
C139 C144 1.452(13) . ?
C140 C141 1.350(16) . ?
C140 C145 1.57(2) . ?
C141 C146 1.527(16) . ?
C141 C142 1.53(3) . ?
C142 C143 1.37(2) . ?
C142 C147 1.51(2) . ?
C143 C148 1.37(2) . ?
C144 H14A 0.9800 . ?
C144 H14B 0.9800 . ?
C144 H14C 0.9800 . ?
C145 H14D 0.9800 . ?
C145 H14E 0.9800 . ?
C145 H14F 0.9800 . ?
C146 H14G 0.9800 . ?
C146 H14H 0.9800 . ?
C146 H14I 0.9800 . ?
C147 H14J 0.9800 . ?
C147 H14K 0.9800 . ?
C147 H14L 0.9800 . ?
C148 H14M 0.9800 . ?
C148 H14N 0.9800 . ?
C148 H14O 0.9800 . ?
C149 C150 1.437(13) . ?
C149 C153 1.442(14) . ?
C149 C154 1.468(14) . ?
C150 C151 1.421(11) . ?
C150 C155 1.497(14) . ?
C151 C152 1.383(14) . ?
C151 C156 1.582(14) . ?
C152 C153 1.420(12) . ?
C152 C157 1.485(15) . ?
C153 C158 1.508(15) . ?
C154 H15A 0.9800 . ?
C154 H15B 0.9800 . ?
C154 H15C 0.9800 . ?
C155 H15D 0.9800 . ?
C155 H15E 0.9800 . ?
C155 H15F 0.9800 . ?
C156 H15G 0.9800 . ?
C156 H15H 0.9800 . ?
C156 H15I 0.9800 . ?
C157 H15J 0.9800 . ?
C157 H15K 0.9800 . ?
C157 H15L 0.9800 . ?
C158 H15M 0.9800 . ?
C158 H15N 0.9800 . ?
C158 H15O 0.9800 . ?
C159 C160 1.402(4) . ?
C159 C163 1.402(4) . ?
C159 C164 1.490(4) . ?
C160 C161 1.401(4) . ?
C160 C165 1.490(4) . ?
C161 C162 1.402(4) . ?
C161 C166 1.490(4) . ?
C162 C163 1.401(4) . ?
C162 C167 1.489(4) . ?
C163 C168 1.490(4) . ?
C164 H16A 0.9800 . ?
C164 H16B 0.9800 . ?
C164 H16C 0.9800 . ?
C165 H16D 0.9800 . ?
C165 H16E 0.9800 . ?
C165 H16F 0.9800 . ?
C166 H16G 0.9800 . ?
C166 H16H 0.9800 . ?
C166 H16I 0.9800 . ?
C167 H16J 0.9800 . ?
C167 H16K 0.9800 . ?
C167 H16L 0.9800 . ?
C168 H16M 0.9800 . ?
C168 H16N 0.9800 . ?
C168 H16O 0.9800 . ?
C259 C260 1.409(4) . ?
C259 C263 1.409(4) . ?
C259 C264 1.497(4) . ?
C260 C261 1.409(4) . ?
C260 C265 1.498(4) . ?
C261 C262 1.409(4) . ?
C261 C266 1.498(4) . ?
C262 C263 1.409(4) . ?
C262 C267 1.498(4) . ?
C263 C268 1.497(4) . ?
C264 H26A 0.9800 . ?
C264 H26B 0.9800 . ?
C264 H26C 0.9800 . ?
C265 H26D 0.9800 . ?
C265 H26E 0.9800 . ?
C265 H26F 0.9800 . ?
C266 H26G 0.9800 . ?
C266 H26H 0.9800 . ?
C266 H26I 0.9800 . ?
C267 H26J 0.9800 . ?
C267 H26K 0.9800 . ?
C267 H26L 0.9800 . ?
C268 H26M 0.9800 . ?
C268 H26N 0.9800 . ?
C268 H26O 0.9800 . ?
S11 O29 1.373(14) . ?
S11 O28 1.445(14) . ?
S11 O27 1.493(15) . ?
S11 C171 1.79(3) . ?
C171 F8 1.27(3) . ?
C171 F7 1.30(3) . ?
C171 F9 1.320(16) . ?
S11' O29' 1.420(18) . ?
S11' O27' 1.446(19) . ?
S11' O28' 1.463(18) . ?
S11' C271 1.78(3) . ?
C271 F9' 1.302(19) . ?
C271 F8' 1.314(19) . ?
C271 F7' 1.331(19) . ?
C172 F11 1.33(2) . ?
C172 F12 1.37(3) . ?
C172 F10 1.42(2) . ?
C172 S12 1.82(2) . ?
O30 S12 1.442(13) . ?
O31 S12 1.334(14) . ?
O32 S12 1.527(15) . ?

loop_
_geom_torsion_atom_site_label_1
_geom_torsion_atom_site_label_2
_geom_torsion_atom_site_label_3
_geom_torsion_atom_site_label_4
_geom_torsion
_geom_torsion_site_symmetry_1
_geom_torsion_site_symmetry_2
_geom_torsion_site_symmetry_3
_geom_torsion_site_symmetry_4
_geom_torsion_publ_flag
C21 S1 C18 C19 -1(4) . . . . ?
C20 S2 C23 C22 10(4) . . . . ?
C19 N2 C18' O5 177(3) . . . . ?
C19 N2 C18' C21 2(6) . . . . ?
C22 N3 C23' O6 173(3) . . . . ?
C22 N3 C23' C20 -4(4) . . . . ?
C105 S5 C102 C103 9.8(18) . . . . ?
C104 S6 C107 C106 1(2) . . . . ?
C103 N10 C202 O19 -180(5) . . . . ?
C103 N10 C202 C105 -8(6) . . . . ?
C106 N11 C207 O20 172(3) . . . . ?
C106 N11 C207 C104 1(4) . . . . ?
Rh1 O1 C1 C6 -173.7(6) . . . . ?
Rh1 O1 C1 C2 5.6(7) . . . . ?
Rh1 O2 C2 C3 -174.1(5) . . . . ?
Rh1 O2 C2 C1 6.8(7) . . . . ?
O1 C1 C2 O2 -8.5(9) . . . . ?
C6 C1 C2 O2 170.8(6) . . . . ?
O1 C1 C2 C3 172.4(6) . . . . ?
C6 C1 C2 C3 -8.3(10) . . . . ?
O2 C2 C3 C4 -177.1(6) . . . . ?
C1 C2 C3 C4 1.9(10) . . . . ?
Rh2 O3 C4 C3 -171.8(6) . . . . ?
Rh2 O3 C4 C5 5.5(8) . . . . ?
C2 C3 C4 O3 -177.3(7) . . . . ?
C2 C3 C4 C5 5.5(10) . . . . ?
Rh2 O4 C5 C6 -179.2(6) . . . . ?
Rh2 O4 C5 C4 -1.0(8) . . . . ?
O3 C4 C5 O4 -3.1(10) . . . . ?
C3 C4 C5 O4 174.3(7) . . . . ?
O3 C4 C5 C6 175.1(7) . . . . ?
C3 C4 C5 C6 -7.4(11) . . . . ?
O1 C1 C6 C5 -174.4(7) . . . . ?
C2 C1 C6 C5 6.4(11) . . . . ?
O4 C5 C6 C1 179.3(7) . . . . ?
C4 C5 C6 C1 1.2(11) . . . . ?
Rh3 O7 C7 C12 -174.2(5) . . . . ?
Rh3 O7 C7 C8 3.4(7) . . . . ?
Rh3 O8 C8 C9 -173.7(7) . . . . ?
Rh3 O8 C8 C7 4.3(8) . . . . ?
O7 C7 C8 O8 -5.2(9) . . . . ?
C12 C7 C8 O8 172.6(6) . . . . ?
O7 C7 C8 C9 172.9(7) . . . . ?
C12 C7 C8 C9 -9.3(11) . . . . ?
O8 C8 C9 C10 -175.3(7) . . . . ?
C7 C8 C9 C10 6.8(12) . . . . ?
Rh4 O9 C10 C9 176.0(6) . . . . ?
Rh4 O9 C10 C11 -4.2(8) . . . . ?
C8 C9 C10 O9 179.6(8) . . . . ?
C8 C9 C10 C11 -0.2(12) . . . . ?
Rh4 O10 C11 C12 -169.3(5) . . . . ?
Rh4 O10 C11 C10 10.5(8) . . . . ?
O9 C10 C11 O10 -4.3(10) . . . . ?
C9 C10 C11 O10 175.5(7) . . . . ?
O9 C10 C11 C12 175.5(7) . . . . ?
C9 C10 C11 C12 -4.7(11) . . . . ?
O10 C11 C12 C7 -178.0(7) . . . . ?
C10 C11 C12 C7 2.2(10) . . . . ?
O7 C7 C12 C11 -178.1(7) . . . . ?
C8 C7 C12 C11 4.3(10) . . . . ?
C17 N1 C13 C14 -2.0(9) . . . . ?
Rh1 N1 C13 C14 178.5(5) . . . . ?
N1 C13 C14 C15 -0.1(10) . . . . ?
C13 C14 C15 C16 2.1(9) . . . . ?
C13 C14 C15 C19 -175.9(6) . . . . ?
C14 C15 C16 C17 -2.1(10) . . . . ?
C19 C15 C16 C17 175.9(7) . . . . ?
C13 N1 C17 C16 2.0(10) . . . . ?
Rh1 N1 C17 C16 -178.5(6) . . . . ?
C15 C16 C17 N1 0.1(12) . . . . ?
S1 C18 C19 C20 1(4) . . . . ?
S1 C18 C19 C15 -176.3(18) . . . . ?
C14 C15 C19 C18 162(3) . . . . ?
C16 C15 C19 C18 -16(3) . . . . ?
C14 C15 C19 C20 -14.9(10) . . . . ?
C16 C15 C19 C20 167.2(6) . . . . ?
C14 C15 C19 N2 162.4(19) . . . . ?
C16 C15 C19 N2 -15(2) . . . . ?
C18' N2 C19 C20 -1(4) . . . . ?
C18' N2 C19 C15 -178(4) . . . . ?
O6 C23' C20 C21 -175(3) . . . . ?
N3 C23' C20 C21 2(3) . . . . ?
O6 C23' C20 C19 7(4) . . . . ?
N3 C23' C20 C19 -176(2) . . . . ?
C18 C19 C20 C21 0(3) . . . . ?
C15 C19 C20 C21 176.4(6) . . . . ?
N2 C19 C20 C21 -1.4(16) . . . . ?
C15 C19 C20 C23' -6(2) . . . . ?
N2 C19 C20 C23' 177(2) . . . . ?
C18 C19 C20 S2 177(3) . . . . ?
C15 C19 C20 S2 -6.3(10) . . . . ?
C23 S2 C20 C21 -6(2) . . . . ?
C23 S2 C20 C19 177(2) . . . . ?
C23' C20 C21 C22 0.6(12) . . . . ?
C19 C20 C21 C22 179.6(5) . . . . ?
S2 C20 C21 C22 1.8(8) . . . . ?
C23' C20 C21 C18' -176(3) . . . . ?
C19 C20 C21 C18' 3(3) . . . . ?
C19 C20 C21 S1 -0.4(11) . . . . ?
S2 C20 C21 S1 -178.2(10) . . . . ?
O5 C18' C21 C20 -175(8) . . . . ?
N2 C18' C21 C20 -3(5) . . . . ?
O5 C18' C21 C22 9(13) . . . . ?
N2 C18' C21 C22 -178.4(19) . . . . ?
C18 S1 C21 C20 1(2) . . . . ?
C18 S1 C21 C22 -179.3(19) . . . . ?
C23' N3 C22 C21 4(3) . . . . ?
C23' N3 C22 C26 -177.7(17) . . . . ?
S2 C23 C22 C21 -11(5) . . . . ?
S2 C23 C22 C26 174(3) . . . . ?
C20 C21 C22 N3 -3.1(19) . . . . ?
C18' C21 C22 N3 172(5) . . . . ?
C20 C21 C22 C23 5(3) . . . . ?
S1 C21 C22 C23 -175(3) . . . . ?
C20 C21 C22 C26 179.0(7) . . . . ?
C18' C21 C22 C26 -6(5) . . . . ?
S1 C21 C22 C26 -1.1(17) . . . . ?
C28 N4 C24 C25 0.8(12) . . . . ?
Rh3 N4 C24 C25 -175.7(6) . . . . ?
N4 C24 C25 C26 -0.9(11) . . . . ?
C24 C25 C26 C27 0.5(11) . . . . ?
C24 C25 C26 C22 -179.6(7) . . . . ?
N3 C22 C26 C27 -2(2) . . . . ?
C23 C22 C26 C27 -11(3) . . . . ?
C21 C22 C26 C27 175.7(8) . . . . ?
N3 C22 C26 C25 178(2) . . . . ?
C23 C22 C26 C25 169(3) . . . . ?
C21 C22 C26 C25 -4.2(11) . . . . ?
C25 C26 C27 C28 -0.1(12) . . . . ?
C22 C26 C27 C28 180.0(8) . . . . ?
C24 N4 C28 C27 -0.4(13) . . . . ?
Rh3 N4 C28 C27 176.1(7) . . . . ?
C26 C27 C28 N4 0.1(14) . . . . ?
C33 N5 C29 C30 -0.9(11) . . . . ?
Rh2 N5 C29 C30 172.1(6) . . . . ?
N5 C29 C30 C31 -0.4(11) . . . . ?
C29 C30 C31 C32 1.0(11) . . . . ?
C29 C30 C31 C35 -176.4(6) . . . . ?
C30 C31 C32 C33 -0.4(12) . . . . ?
C35 C31 C32 C33 177.1(8) . . . . ?
C31 C32 C33 N5 -1.0(14) . . . . ?
C29 N5 C33 C32 1.6(13) . . . . ?
Rh2 N5 C33 C32 -171.3(7) . . . . ?
C37 S3 C34 C35 0.0(6) . . . . ?
S3 C34 C35 C36 0.0(7) . . . . ?
S3 C34 C35 C31 -179.1(5) . . . . ?
C30 C31 C35 C34 162.4(7) . . . . ?
C32 C31 C35 C34 -14.9(10) . . . . ?
C30 C31 C35 C36 -16.5(10) . . . . ?
C32 C31 C35 C36 166.2(7) . . . . ?
C34 C35 C36 C37 0.0(8) . . . . ?
C31 C35 C36 C37 179.0(6) . . . . ?
C34 C35 C36 S4 177.5(6) . . . . ?
C31 C35 C36 S4 -3.5(10) . . . . ?
C39 S4 C36 C37 1.3(5) . . . . ?
C39 S4 C36 C35 -176.2(7) . . . . ?
C35 C36 C37 C38 177.0(5) . . . . ?
S4 C36 C37 C38 -1.1(7) . . . . ?
C35 C36 C37 S3 0.0(7) . . . . ?
S4 C36 C37 S3 -178.0(3) . . . . ?
C34 S3 C37 C36 0.0(5) . . . . ?
C34 S3 C37 C38 -176.0(7) . . . . ?
C36 C37 C38 C39 0.1(8) . . . . ?
S3 C37 C38 C39 175.9(6) . . . . ?
C36 C37 C38 C42 179.0(6) . . . . ?
S3 C37 C38 C42 -5.1(11) . . . . ?
C37 C38 C39 S4 1.0(8) . . . . ?
C42 C38 C39 S4 -178.0(5) . . . . ?
C36 S4 C39 C38 -1.4(6) . . . . ?
C44 N8 C40 C41 -1.1(13) . . . . ?
Rh4 N8 C40 C41 174.5(7) . . . . ?
N8 C40 C41 C42 0.3(14) . . . . ?
C40 C41 C42 C43 0.9(11) . . . . ?
C40 C41 C42 C38 -176.4(8) . . . . ?
C39 C38 C42 C41 165.4(8) . . . . ?
C37 C38 C42 C41 -13.4(11) . . . . ?
C39 C38 C42 C43 -11.8(11) . . . . ?
C37 C38 C42 C43 169.5(7) . . . . ?
C41 C42 C43 C44 -1.2(11) . . . . ?
C38 C42 C43 C44 176.2(7) . . . . ?
C40 N8 C44 C43 0.8(12) . . . . ?
Rh4 N8 C44 C43 -174.6(6) . . . . ?
C42 C43 C44 N8 0.4(12) . . . . ?
C49 C45 C46 C47 2.2(9) . . . . ?
C50 C45 C46 C47 -177.3(7) . . . . ?
Rh1 C45 C46 C47 62.3(5) . . . . ?
C49 C45 C46 C51 179.1(9) . . . . ?
C50 C45 C46 C51 -0.5(14) . . . . ?
Rh1 C45 C46 C51 -120.9(9) . . . . ?
C49 C45 C46 Rh1 -60.0(6) . . . . ?
C50 C45 C46 Rh1 120.4(8) . . . . ?
C45 C46 C47 C48 -3.6(9) . . . . ?
C51 C46 C47 C48 179.4(9) . . . . ?
Rh1 C46 C47 C48 59.0(6) . . . . ?
C45 C46 C47 C52 179.5(8) . . . . ?
C51 C46 C47 C52 2.6(14) . . . . ?
Rh1 C46 C47 C52 -117.8(8) . . . . ?
C45 C46 C47 Rh1 -62.6(5) . . . . ?
C51 C46 C47 Rh1 120.4(9) . . . . ?
C46 C47 C48 C49 3.6(9) . . . . ?
C52 C47 C48 C49 -179.6(8) . . . . ?
Rh1 C47 C48 C49 62.6(6) . . . . ?
C46 C47 C48 C53 179.9(10) . . . . ?
C52 C47 C48 C53 -3.3(16) . . . . ?
Rh1 C47 C48 C53 -121.1(11) . . . . ?
C46 C47 C48 Rh1 -59.0(6) . . . . ?
C52 C47 C48 Rh1 117.8(9) . . . . ?
C46 C45 C49 C48 -0.1(9) . . . . ?
C50 C45 C49 C48 179.5(8) . . . . ?
Rh1 C45 C49 C48 -59.7(6) . . . . ?
C46 C45 C49 C54 177.7(9) . . . . ?
C50 C45 C49 C54 -2.7(14) . . . . ?
Rh1 C45 C49 C54 118.1(10) . . . . ?
C46 C45 C49 Rh1 59.7(6) . . . . ?
C50 C45 C49 Rh1 -120.8(8) . . . . ?
C47 C48 C49 C45 -2.2(9) . . . . ?
C53 C48 C49 C45 -178.8(10) . . . . ?
Rh1 C48 C49 C45 60.7(6) . . . . ?
C47 C48 C49 C54 179.9(8) . . . . ?
C53 C48 C49 C54 3.3(14) . . . . ?
Rh1 C48 C49 C54 -117.2(9) . . . . ?
C47 C48 C49 Rh1 -62.9(6) . . . . ?
C53 C48 C49 Rh1 120.5(11) . . . . ?
C60 C55 C56 C61 -2.5(17) . . . . ?
C59 C55 C56 C61 178.1(11) . . . . ?
Rh2 C55 C56 C61 -121.6(12) . . . . ?
C60 C55 C56 C57 -178.6(10) . . . . ?
C59 C55 C56 C57 2.1(10) . . . . ?
Rh2 C55 C56 C57 62.3(6) . . . . ?
C60 C55 C56 Rh2 119.1(10) . . . . ?
C59 C55 C56 Rh2 -60.2(6) . . . . ?
C55 C56 C57 C58 -2.2(11) . . . . ?
C61 C56 C57 C58 -178.4(11) . . . . ?
Rh2 C56 C57 C58 60.9(7) . . . . ?
C55 C56 C57 C62 -178.9(10) . . . . ?
C61 C56 C57 C62 4.9(18) . . . . ?
Rh2 C56 C57 C62 -115.8(11) . . . . ?
C55 C56 C57 Rh2 -63.1(6) . . . . ?
C61 C56 C57 Rh2 120.8(11) . . . . ?
C56 C57 C58 C59 1.5(11) . . . . ?
C62 C57 C58 C59 178.3(10) . . . . ?
Rh2 C57 C58 C59 60.4(6) . . . . ?
C56 C57 C58 C63 179.9(9) . . . . ?
C62 C57 C58 C63 -3.3(16) . . . . ?
Rh2 C57 C58 C63 -121.3(10) . . . . ?
C56 C57 C58 Rh2 -58.9(7) . . . . ?
C62 C57 C58 Rh2 118.0(11) . . . . ?
C57 C58 C59 C64 176.5(10) . . . . ?
C63 C58 C59 C64 -1.9(15) . . . . ?
Rh2 C58 C59 C64 -123.7(10) . . . . ?
C57 C58 C59 C55 -0.1(10) . . . . ?
C63 C58 C59 C55 -178.6(9) . . . . ?
Rh2 C58 C59 C55 59.6(6) . . . . ?
C57 C58 C59 Rh2 -59.8(7) . . . . ?
C63 C58 C59 Rh2 121.8(10) . . . . ?
C60 C55 C59 C64 2.8(16) . . . . ?
C56 C55 C59 C64 -177.9(9) . . . . ?
Rh2 C55 C59 C64 123.0(10) . . . . ?
C60 C55 C59 C58 179.5(10) . . . . ?
C56 C55 C59 C58 -1.2(9) . . . . ?
Rh2 C55 C59 C58 -60.3(6) . . . . ?
C60 C55 C59 Rh2 -120.2(10) . . . . ?
C56 C55 C59 Rh2 59.1(6) . . . . ?
C69 C65 C66 C67 0.2(11) . . . . ?
C70 C65 C66 C67 -178.8(9) . . . . ?
Rh3 C65 C66 C67 61.7(7) . . . . ?
C69 C65 C66 C71 178.8(9) . . . . ?
C70 C65 C66 C71 -0.2(15) . . . . ?
Rh3 C65 C66 C71 -119.6(10) . . . . ?
C69 C65 C66 Rh3 -61.6(6) . . . . ?
C70 C65 C66 Rh3 119.4(9) . . . . ?
C65 C66 C67 C68 -0.4(12) . . . . ?
C71 C66 C67 C68 -179.0(10) . . . . ?
Rh3 C66 C67 C68 60.1(8) . . . . ?
C65 C66 C67 C72 -177.5(11) . . . . ?
C71 C66 C67 C72 3.8(18) . . . . ?
Rh3 C66 C67 C72 -117.0(13) . . . . ?
C65 C66 C67 Rh3 -60.5(7) . . . . ?
C71 C66 C67 Rh3 120.9(10) . . . . ?
C66 C67 C68 C69 0.5(13) . . . . ?
C72 C67 C68 C69 177.8(11) . . . . ?
Rh3 C67 C68 C69 61.2(7) . . . . ?
C66 C67 C68 C73 -178.6(11) . . . . ?
C72 C67 C68 C73 -1.2(18) . . . . ?
Rh3 C67 C68 C73 -117.9(12) . . . . ?
C66 C67 C68 Rh3 -60.7(7) . . . . ?
C72 C67 C68 Rh3 116.7(11) . . . . ?
C67 C68 C69 C65 -0.3(12) . . . . ?
C73 C68 C69 C65 178.6(12) . . . . ?
Rh3 C68 C69 C65 62.3(7) . . . . ?
C67 C68 C69 C74 179.3(11) . . . . ?
C73 C68 C69 C74 -1.7(19) . . . . ?
Rh3 C68 C69 C74 -118.1(11) . . . . ?
C67 C68 C69 Rh3 -62.6(8) . . . . ?
C73 C68 C69 Rh3 116.3(13) . . . . ?
C66 C65 C69 C68 0.1(11) . . . . ?
C70 C65 C69 C68 179.0(10) . . . . ?
Rh3 C65 C69 C68 -62.6(7) . . . . ?
C66 C65 C69 C74 -179.5(13) . . . . ?
C70 C65 C69 C74 -1(2) . . . . ?
Rh3 C65 C69 C74 117.9(14) . . . . ?
C66 C65 C69 Rh3 62.7(6) . . . . ?
C70 C65 C69 Rh3 -118.4(11) . . . . ?
C79 C75 C76 C81 -178.5(11) . . . . ?
C80 C75 C76 C81 -0.1(18) . . . . ?
Rh4 C75 C76 C81 -118.6(13) . . . . ?
C79 C75 C76 C77 -0.8(11) . . . . ?
C80 C75 C76 C77 177.5(9) . . . . ?
Rh4 C75 C76 C77 59.0(7) . . . . ?
C79 C75 C76 Rh4 -59.9(7) . . . . ?
C80 C75 C76 Rh4 118.5(10) . . . . ?
C75 C76 C77 C78 0.6(11) . . . . ?
C81 C76 C77 C78 178.4(10) . . . . ?
Rh4 C76 C77 C78 61.3(7) . . . . ?
C75 C76 C77 C82 -179.9(11) . . . . ?
C81 C76 C77 C82 -2.0(19) . . . . ?
Rh4 C76 C77 C82 -119.1(12) . . . . ?
C75 C76 C77 Rh4 -60.7(7) . . . . ?
C81 C76 C77 Rh4 117.1(11) . . . . ?
C76 C77 C78 C79 -0.1(10) . . . . ?
C82 C77 C78 C79 -179.7(10) . . . . ?
Rh4 C77 C78 C79 61.6(6) . . . . ?
C76 C77 C78 C83 -177.4(10) . . . . ?
C82 C77 C78 C83 3.0(16) . . . . ?
Rh4 C77 C78 C83 -115.7(11) . . . . ?
C76 C77 C78 Rh4 -61.7(7) . . . . ?
C82 C77 C78 Rh4 118.7(10) . . . . ?
C83 C78 C79 C75 176.8(10) . . . . ?
C77 C78 C79 C75 -0.4(10) . . . . ?
Rh4 C78 C79 C75 59.5(7) . . . . ?
C83 C78 C79 C84 -5.3(16) . . . . ?
C77 C78 C79 C84 177.5(9) . . . . ?
Rh4 C78 C79 C84 -122.6(9) . . . . ?
C83 C78 C79 Rh4 117.3(11) . . . . ?
C77 C78 C79 Rh4 -59.9(6) . . . . ?
C76 C75 C79 C78 0.8(11) . . . . ?
C80 C75 C79 C78 -177.6(9) . . . . ?
Rh4 C75 C79 C78 -59.6(7) . . . . ?
C76 C75 C79 C84 -177.0(10) . . . . ?
C80 C75 C79 C84 4.6(16) . . . . ?
Rh4 C75 C79 C84 122.6(10) . . . . ?
C76 C75 C79 Rh4 60.4(7) . . . . ?
C80 C75 C79 Rh4 -118.0(10) . . . . ?
Rh5 O11 C85 C90 -172.8(7) . . . . ?
Rh5 O11 C85 C86 3.8(10) . . . . ?
Rh5 O12 C86 C87 -172.9(7) . . . . ?
Rh5 O12 C86 C85 4.8(10) . . . . ?
O11 C85 C86 O12 -5.8(12) . . . . ?
C90 C85 C86 O12 170.8(9) . . . . ?
O11 C85 C86 C87 171.9(9) . . . . ?
C90 C85 C86 C87 -11.4(14) . . . . ?
O12 C86 C87 C88 -179.6(9) . . . . ?
C85 C86 C87 C88 2.8(14) . . . . ?
Rh6 O13 C88 C87 -174.6(8) . . . . ?
Rh6 O13 C88 C89 2.7(10) . . . . ?
C86 C87 C88 O13 -176.4(9) . . . . ?
C86 C87 C88 C89 6.5(14) . . . . ?
Rh6 O14 C89 C90 -174.5(8) . . . . ?
Rh6 O14 C89 C88 6.3(12) . . . . ?
O13 C88 C89 O14 -6.3(14) . . . . ?
C87 C88 C89 O14 171.1(10) . . . . ?
O13 C88 C89 C90 174.4(9) . . . . ?
C87 C88 C89 C90 -8.2(14) . . . . ?
O11 C85 C90 C89 -174.2(9) . . . . ?
C86 C85 C90 C89 9.4(14) . . . . ?
O14 C89 C90 C85 -179.5(10) . . . . ?
C88 C89 C90 C85 -0.2(14) . . . . ?
Rh7 O16 C91 C96 -175.8(6) . . . . ?
Rh7 O16 C91 C92 4.2(8) . . . . ?
Rh7 O15 C92 C93 -172.9(5) . . . . ?
Rh7 O15 C92 C91 6.5(7) . . . . ?
O16 C91 C92 O15 -7.3(9) . . . . ?
C96 C91 C92 O15 172.7(7) . . . . ?
O16 C91 C92 C93 172.1(6) . . . . ?
C96 C91 C92 C93 -7.9(10) . . . . ?
O15 C92 C93 C94 -178.6(7) . . . . ?
C91 C92 C93 C94 2.1(10) . . . . ?
Rh8 O18 C94 C93 -161.4(6) . . . . ?
Rh8 O18 C94 C95 10.8(8) . . . . ?
C92 C93 C94 O18 179.4(7) . . . . ?
C92 C93 C94 C95 7.5(11) . . . . ?
Rh8 O17 C95 C96 175.3(7) . . . . ?
Rh8 O17 C95 C94 -8.7(9) . . . . ?
O18 C94 C95 O17 -1.5(10) . . . . ?
C93 C94 C95 O17 171.3(7) . . . . ?
O18 C94 C95 C96 174.7(7) . . . . ?
C93 C94 C95 C96 -12.5(11) . . . . ?
O17 C95 C96 C91 -177.3(8) . . . . ?
C94 C95 C96 C91 6.8(12) . . . . ?
O16 C91 C96 C95 -177.0(7) . . . . ?
C92 C91 C96 C95 2.9(12) . . . . ?
C101 N9 C97 C98 -0.1(12) . . . . ?
Rh5 N9 C97 C98 177.0(6) . . . . ?
N9 C97 C98 C99 -1.3(12) . . . . ?
C97 C98 C99 C100 2.2(10) . . . . ?
C97 C98 C99 C103 -174.0(7) . . . . ?
C98 C99 C100 C101 -1.7(12) . . . . ?
C103 C99 C100 C101 174.5(8) . . . . ?
C97 N9 C101 C100 0.6(14) . . . . ?
Rh5 N9 C101 C100 -176.6(7) . . . . ?
C99 C100 C101 N9 0.4(14) . . . . ?
S5 C102 C103 C104 -11.6(19) . . . . ?
S5 C102 C103 C99 178.4(10) . . . . ?
C202 N10 C103 C104 8(4) . . . . ?
C202 N10 C103 C99 -174(4) . . . . ?
C98 C99 C103 C102 150.3(14) . . . . ?
C100 C99 C103 C102 -25.8(16) . . . . ?
C98 C99 C103 C104 -17.9(11) . . . . ?
C100 C99 C103 C104 166.0(7) . . . . ?
C98 C99 C103 N10 164.8(13) . . . . ?
C100 C99 C103 N10 -11.3(16) . . . . ?
C102 C103 C104 C105 8.2(14) . . . . ?
N10 C103 C104 C105 -5.2(12) . . . . ?
C99 C103 C104 C105 177.0(6) . . . . ?
N10 C103 C104 C207 173(3) . . . . ?
C99 C103 C104 C207 -5(3) . . . . ?
C102 C103 C104 S6 -173.5(13) . . . . ?
C99 C103 C104 S6 -4.7(11) . . . . ?
O20 C207 C104 C105 -170(4) . . . . ?
N11 C207 C104 C105 -2(3) . . . . ?
O20 C207 C104 C103 11(6) . . . . ?
N11 C207 C104 C103 -180(2) . . . . ?
C107 S6 C104 C105 -1.6(14) . . . . ?
C107 S6 C104 C103 -179.8(15) . . . . ?
C103 C104 C105 C106 -179.4(6) . . . . ?
C207 C104 C105 C106 1.8(14) . . . . ?
S6 C104 C105 C106 2.0(7) . . . . ?
C103 C104 C105 C202 0(3) . . . . ?
C207 C104 C105 C202 -178(4) . . . . ?
C103 C104 C105 S5 -0.5(9) . . . . ?
S6 C104 C105 S5 -179.1(7) . . . . ?
O19 C202 C105 C106 -6(13) . . . . ?
N10 C202 C105 C106 -175.6(13) . . . . ?
O19 C202 C105 C104 174(8) . . . . ?
N10 C202 C105 C104 5(5) . . . . ?
C102 S5 C105 C106 173.2(11) . . . . ?
C102 S5 C105 C104 -5.3(13) . . . . ?
C207 N11 C106 C105 0(3) . . . . ?
C207 N11 C106 C110 -179.8(19) . . . . ?
C104 C105 C106 N11 -1(2) . . . . ?
C202 C105 C106 N11 179(6) . . . . ?
C104 C105 C106 C110 178.5(6) . . . . ?
C202 C105 C106 C110 -1(5) . . . . ?
S5 C105 C106 C110 0.0(15) . . . . ?
C104 C105 C106 C107 -1.4(18) . . . . ?
S5 C105 C106 C107 -179.9(19) . . . . ?
S6 C107 C106 C105 0(3) . . . . ?
S6 C107 C106 C110 -179.7(13) . . . . ?
C112 N12 C108 C109 -0.1(10) . . . . ?
Rh7 N12 C108 C109 -177.4(5) . . . . ?
N12 C108 C109 C110 -0.6(11) . . . . ?
C108 C109 C110 C111 1.5(10) . . . . ?
C108 C109 C110 C106 -179.7(6) . . . . ?
N11 C106 C110 C111 -5(3) . . . . ?
C105 C106 C110 C111 175.3(7) . . . . ?
C107 C106 C110 C111 -5(2) . . . . ?
N11 C106 C110 C109 176(2) . . . . ?
C105 C106 C110 C109 -3.4(11) . . . . ?
C107 C106 C110 C109 176.5(19) . . . . ?
C109 C110 C111 C112 -1.8(11) . . . . ?
C106 C110 C111 C112 179.4(7) . . . . ?
C108 N12 C112 C111 -0.3(12) . . . . ?
Rh7 N12 C112 C111 177.2(6) . . . . ?
C110 C111 C112 N12 1.3(13) . . . . ?
C117 N13 C113 C114 -0.6(18) . . . . ?
Rh6 N13 C113 C114 177.4(8) . . . . ?
N13 C113 C114 C115 -2.0(17) . . . . ?
C113 C114 C115 C116 2.3(15) . . . . ?
C113 C114 C115 C119 -175.9(9) . . . . ?
C114 C115 C116 C117 -0.2(17) . . . . ?
C119 C115 C116 C117 178.1(11) . . . . ?
C115 C116 C117 N13 -3(2) . . . . ?
C113 N13 C117 C116 3(2) . . . . ?
Rh6 N13 C117 C116 -175.0(11) . . . . ?
C121 S7 C118 C119 -1.6(7) . . . . ?
S7 C118 C119 C120 0.6(9) . . . . ?
S7 C118 C119 C115 -177.0(7) . . . . ?
C114 C115 C119 C118 156.7(10) . . . . ?
C116 C115 C119 C118 -21.5(14) . . . . ?
C114 C115 C119 C120 -20.7(13) . . . . ?
C116 C115 C119 C120 161.1(9) . . . . ?
C118 C119 C120 C121 1.0(10) . . . . ?
C115 C119 C120 C121 178.8(7) . . . . ?
C118 C119 C120 S8 174.3(7) . . . . ?
C115 C119 C120 S8 -7.9(14) . . . . ?
C123 S8 C120 C121 -0.5(7) . . . . ?
C123 S8 C120 C119 -173.7(10) . . . . ?
C119 C120 C121 C122 175.3(7) . . . . ?
S8 C120 C121 C122 0.3(9) . . . . ?
C119 C120 C121 S7 -2.1(9) . . . . ?
S8 C120 C121 S7 -177.2(4) . . . . ?
C118 S7 C121 C122 -174.5(9) . . . . ?
C118 S7 C121 C120 2.1(6) . . . . ?
C120 C121 C122 C123 0.2(10) . . . . ?
S7 C121 C122 C123 176.7(8) . . . . ?
C120 C121 C122 C126 178.1(8) . . . . ?
S7 C121 C122 C126 -5.3(14) . . . . ?
C121 C122 C123 S8 -0.6(10) . . . . ?
C126 C122 C123 S8 -178.5(7) . . . . ?
C120 S8 C123 C122 0.6(8) . . . . ?
C128 N16 C124 C125 -1.4(16) . . . . ?
Rh8 N16 C124 C125 170.5(9) . . . . ?
N16 C124 C125 C126 -1.3(17) . . . . ?
C124 C125 C126 C127 3.0(15) . . . . ?
C124 C125 C126 C122 -174.9(10) . . . . ?
C123 C122 C126 C125 167.9(10) . . . . ?
C121 C122 C126 C125 -9.8(15) . . . . ?
C123 C122 C126 C127 -10.0(14) . . . . ?
C121 C122 C126 C127 172.3(9) . . . . ?
C125 C126 C127 C128 -2.4(15) . . . . ?
C122 C126 C127 C128 175.6(9) . . . . ?
C124 N16 C128 C127 2.1(15) . . . . ?
Rh8 N16 C128 C127 -170.0(8) . . . . ?
C126 C127 C128 N16 -0.1(16) . . . . ?
C133 C129 C130 C135 179.2(11) . . . . ?
C134 C129 C130 C135 -3.0(16) . . . . ?
Rh5 C129 C130 C135 -120.2(12) . . . . ?
C133 C129 C130 C131 4.0(11) . . . . ?
C134 C129 C130 C131 -178.2(10) . . . . ?
Rh5 C129 C130 C131 64.6(8) . . . . ?
C133 C129 C130 Rh5 -60.6(6) . . . . ?
C134 C129 C130 Rh5 117.2(9) . . . . ?
C135 C130 C131 C132 -178.5(13) . . . . ?
C129 C130 C131 C132 -3.6(15) . . . . ?
Rh5 C130 C131 C132 60.1(11) . . . . ?
C135 C130 C131 C136 5(2) . . . . ?
C129 C130 C131 C136 -179.7(13) . . . . ?
Rh5 C130 C131 C136 -116.0(15) . . . . ?
C135 C130 C131 Rh5 121.4(14) . . . . ?
C129 C130 C131 Rh5 -63.7(7) . . . . ?
C130 C131 C132 C133 1.7(17) . . . . ?
C136 C131 C132 C133 177.6(14) . . . . ?
Rh5 C131 C132 C133 60.3(10) . . . . ?
C130 C131 C132 C137 179.2(13) . . . . ?
C136 C131 C132 C137 -5(3) . . . . ?
Rh5 C131 C132 C137 -122.1(15) . . . . ?
C130 C131 C132 Rh5 -58.6(9) . . . . ?
C136 C131 C132 Rh5 117.3(17) . . . . ?
C131 C132 C133 C129 0.9(15) . . . . ?
C137 C132 C133 C129 -176.7(13) . . . . ?
Rh5 C132 C133 C129 62.7(7) . . . . ?
C131 C132 C133 C138 178.5(12) . . . . ?
C137 C132 C133 C138 1(2) . . . . ?
Rh5 C132 C133 C138 -119.7(12) . . . . ?
C131 C132 C133 Rh5 -61.9(12) . . . . ?
C137 C132 C133 Rh5 120.6(15) . . . . ?
C130 C129 C133 C132 -2.9(11) . . . . ?
C134 C129 C133 C132 179.5(11) . . . . ?
Rh5 C129 C133 C132 -62.3(8) . . . . ?
C130 C129 C133 C138 179.5(10) . . . . ?
C134 C129 C133 C138 1.9(18) . . . . ?
Rh5 C129 C133 C138 120.1(11) . . . . ?
C130 C129 C133 Rh5 59.3(6) . . . . ?
C134 C129 C133 Rh5 -118.2(11) . . . . ?
C143 C139 C140 C141 3.8(18) . . . . ?
C144 C139 C140 C141 -179.8(15) . . . . ?
Rh6 C139 C140 C141 63.6(13) . . . . ?
C143 C139 C140 C145 -179.5(14) . . . . ?
C144 C139 C140 C145 -3(2) . . . . ?
Rh6 C139 C140 C145 -119.7(15) . . . . ?
C143 C139 C140 Rh6 -59.7(9) . . . . ?
C144 C139 C140 Rh6 116.6(14) . . . . ?
C139 C140 C141 C146 -173.3(18) . . . . ?
C145 C140 C141 C146 10(3) . . . . ?
Rh6 C140 C141 C146 -112(2) . . . . ?
C139 C140 C141 C142 -3.9(19) . . . . ?
C145 C140 C141 C142 179.3(14) . . . . ?
Rh6 C140 C141 C142 57.4(11) . . . . ?
C139 C140 C141 Rh6 -61.3(12) . . . . ?
C145 C140 C141 Rh6 121.9(16) . . . . ?
C140 C141 C142 C143 2.5(18) . . . . ?
C146 C141 C142 C143 172.2(17) . . . . ?
Rh6 C141 C142 C143 61.4(11) . . . . ?
C140 C141 C142 C147 179.3(16) . . . . ?
C146 C141 C142 C147 -11(3) . . . . ?
Rh6 C141 C142 C147 -121.8(17) . . . . ?
C140 C141 C142 Rh6 -58.9(11) . . . . ?
C146 C141 C142 Rh6 110.9(19) . . . . ?
C147 C142 C143 C148 0(3) . . . . ?
C141 C142 C143 C148 176.7(15) . . . . ?
Rh6 C142 C143 C148 -120.3(15) . . . . ?
C147 C142 C143 C139 -177.1(15) . . . . ?
C141 C142 C143 C139 -0.4(17) . . . . ?
Rh6 C142 C143 C139 62.5(10) . . . . ?
C147 C142 C143 Rh6 120.4(17) . . . . ?
C141 C142 C143 Rh6 -62.9(11) . . . . ?
C140 C139 C143 C142 -1.8(16) . . . . ?
C144 C139 C143 C142 -177.7(15) . . . . ?
Rh6 C139 C143 C142 -62.2(11) . . . . ?
C140 C139 C143 C148 -178.6(16) . . . . ?
C144 C139 C143 C148 5(3) . . . . ?
Rh6 C139 C143 C148 121.0(17) . . . . ?
C140 C139 C143 Rh6 60.4(9) . . . . ?
C144 C139 C143 Rh6 -115.5(16) . . . . ?
C153 C149 C150 C151 1.3(9) . . . . ?
C154 C149 C150 C151 179.8(9) . . . . ?
Rh7 C149 C150 C151 60.3(6) . . . . ?
C153 C149 C150 C155 -177.4(8) . . . . ?
C154 C149 C150 C155 1.2(14) . . . . ?
Rh7 C149 C150 C155 -118.4(9) . . . . ?
C153 C149 C150 Rh7 -59.0(6) . . . . ?
C154 C149 C150 Rh7 119.5(9) . . . . ?
C149 C150 C151 C152 1.3(10) . . . . ?
C155 C150 C151 C152 179.9(9) . . . . ?
Rh7 C150 C151 C152 63.2(6) . . . . ?
C149 C150 C151 C156 179.2(8) . . . . ?
C155 C150 C151 C156 -2.2(15) . . . . ?
Rh7 C150 C151 C156 -118.9(9) . . . . ?
C149 C150 C151 Rh7 -61.9(6) . . . . ?
C155 C150 C151 Rh7 116.7(9) . . . . ?
C150 C151 C152 C153 -3.4(10) . . . . ?
C156 C151 C152 C153 178.8(9) . . . . ?
Rh7 C151 C152 C153 59.0(6) . . . . ?
C150 C151 C152 C157 -179.7(9) . . . . ?
C156 C151 C152 C157 2.4(16) . . . . ?
Rh7 C151 C152 C157 -117.3(10) . . . . ?
C150 C151 C152 Rh7 -62.4(6) . . . . ?
C156 C151 C152 Rh7 119.7(9) . . . . ?
C151 C152 C153 C149 4.2(10) . . . . ?
C157 C152 C153 C149 -179.2(9) . . . . ?
Rh7 C152 C153 C149 63.0(6) . . . . ?
C151 C152 C153 C158 179.2(9) . . . . ?
C157 C152 C153 C158 -4.2(16) . . . . ?
Rh7 C152 C153 C158 -122.0(10) . . . . ?
C151 C152 C153 Rh7 -58.8(6) . . . . ?
C157 C152 C153 Rh7 117.8(9) . . . . ?
C150 C149 C153 C152 -3.3(9) . . . . ?
C154 C149 C153 C152 178.2(9) . . . . ?
Rh7 C149 C153 C152 -62.5(6) . . . . ?
C150 C149 C153 C158 -178.7(8) . . . . ?
C154 C149 C153 C158 2.8(15) . . . . ?
Rh7 C149 C153 C158 122.1(9) . . . . ?
C150 C149 C153 Rh7 59.2(6) . . . . ?
C154 C149 C153 Rh7 -119.2(10) . . . . ?
C163 C159 C160 C161 0.0 . . . . ?
C164 C159 C160 C161 -180.0 . . . . ?
Rh8 C159 C160 C161 62.7(3) . . . . ?
C163 C159 C160 C165 180.0 . . . . ?
C164 C159 C160 C165 0.0 . . . . ?
Rh8 C159 C160 C165 -117.3(3) . . . . ?
C163 C159 C160 Rh8 -62.7(3) . . . . ?
C164 C159 C160 Rh8 117.3(3) . . . . ?
C159 C160 C161 C162 0.0 . . . . ?
C165 C160 C161 C162 180.0 . . . . ?
Rh8 C160 C161 C162 55.7(3) . . . . ?
C159 C160 C161 C166 -180.0 . . . . ?
C165 C160 C161 C166 0.0 . . . . ?
Rh8 C160 C161 C166 -124.3(3) . . . . ?
C159 C160 C161 Rh8 -55.7(3) . . . . ?
C165 C160 C161 Rh8 124.3(3) . . . . ?
C160 C161 C162 C163 0.0 . . . . ?
C166 C161 C162 C163 180.0 . . . . ?
Rh8 C161 C162 C163 55.9(3) . . . . ?
C160 C161 C162 C167 -180.0 . . . . ?
C166 C161 C162 C167 0.0 . . . . ?
Rh8 C161 C162 C167 -124.1(3) . . . . ?
C160 C161 C162 Rh8 -55.9(3) . . . . ?
C166 C161 C162 Rh8 124.1(3) . . . . ?
C161 C162 C163 C159 0.0 . . . . ?
C167 C162 C163 C159 180.0 . . . . ?
Rh8 C162 C163 C159 63.1(3) . . . . ?
C161 C162 C163 C168 180.0 . . . . ?
C167 C162 C163 C168 0.0 . . . . ?
Rh8 C162 C163 C168 -117.0(2) . . . . ?
C161 C162 C163 Rh8 -63.1(2) . . . . ?
C167 C162 C163 Rh8 116.9(2) . . . . ?
C160 C159 C163 C162 0.0 . . . . ?
C164 C159 C163 C162 180.0 . . . . ?
Rh8 C159 C163 C162 -67.8(4) . . . . ?
C160 C159 C163 C168 -180.0 . . . . ?
C164 C159 C163 C168 0.0 . . . . ?
Rh8 C159 C163 C168 112.2(4) . . . . ?
C160 C159 C163 Rh8 67.8(4) . . . . ?
C164 C159 C163 Rh8 -112.2(4) . . . . ?
C263 C259 C260 C261 0.0 . . . . ?
C264 C259 C260 C261 -180.0 . . . . ?
Rh8 C259 C260 C261 61.3(2) . . . . ?
C263 C259 C260 C265 180.0 . . . . ?
C264 C259 C260 C265 0.0 . . . . ?
Rh8 C259 C260 C265 -118.7(2) . . . . ?
C263 C259 C260 Rh8 -61.3(2) . . . . ?
C264 C259 C260 Rh8 118.7(2) . . . . ?
C259 C260 C261 C262 0.0 . . . . ?
C265 C260 C261 C262 -180.0 . . . . ?
Rh8 C260 C261 C262 64.5(4) . . . . ?
C259 C260 C261 C266 180.0 . . . . ?
C265 C260 C261 C266 0.0 . . . . ?
Rh8 C260 C261 C266 -115.5(4) . . . . ?
C259 C260 C261 Rh8 -64.5(4) . . . . ?
C265 C260 C261 Rh8 115.5(4) . . . . ?
C260 C261 C262 C263 0.0 . . . . ?
C266 C261 C262 C263 180.0 . . . . ?
Rh8 C261 C262 C263 63.3(3) . . . . ?
C260 C261 C262 C267 180.0 . . . . ?
C266 C261 C262 C267 0.0 . . . . ?
Rh8 C261 C262 C267 -116.7(3) . . . . ?
C260 C261 C262 Rh8 -63.3(3) . . . . ?
C266 C261 C262 Rh8 116.7(3) . . . . ?
C261 C262 C263 C259 0.0 . . . . ?
C267 C262 C263 C259 180.0 . . . . ?
Rh8 C262 C263 C259 59.4(3) . . . . ?
C261 C262 C263 C268 180.0 . . . . ?
C267 C262 C263 C268 0.0 . . . . ?
Rh8 C262 C263 C268 -120.6(3) . . . . ?
C261 C262 C263 Rh8 -59.4(3) . . . . ?
C267 C262 C263 Rh8 120.6(3) . . . . ?
C260 C259 C263 C262 0.0 . . . . ?
C264 C259 C263 C262 180.0 . . . . ?
Rh8 C259 C263 C262 -58.3(3) . . . . ?
C260 C259 C263 C268 -180.0 . . . . ?
C264 C259 C263 C268 0.0 . . . . ?
Rh8 C259 C263 C268 121.7(3) . . . . ?
C260 C259 C263 Rh8 58.3(3) . . . . ?
C264 C259 C263 Rh8 -121.7(3) . . . . ?
O21 S9 C169 F3 60.4(18) . . . . ?
O22 S9 C169 F3 176.3(17) . . . . ?
O23 S9 C169 F3 -59.3(19) . . . . ?
O21 S9 C169 F1 174.5(16) . . . . ?
O22 S9 C169 F1 -69.6(19) . . . . ?
O23 S9 C169 F1 55(2) . . . . ?
O21 S9 C169 F2 -57.5(18) . . . . ?
O22 S9 C169 F2 58.4(18) . . . . ?
O23 S9 C169 F2 -177.2(19) . . . . ?
O24 S10 C170 F6 176(2) . . . . ?
O25 S10 C170 F6 -53(2) . . . . ?
O26 S10 C170 F6 67.3(18) . . . . ?
O24 S10 C170 F4 -70(3) . . . . ?
O25 S10 C170 F4 61.4(17) . . . . ?
O26 S10 C170 F4 -178.4(15) . . . . ?
O24 S10 C170 F5 47(3) . . . . ?
O25 S10 C170 F5 178.3(17) . . . . ?
O26 S10 C170 F5 -61(2) . . . . ?
O29 S11 C171 F8 58(2) . . . . ?
O28 S11 C171 F8 -68(2) . . . . ?
O27 S11 C171 F8 173(2) . . . . ?
O29 S11 C171 F7 -62(2) . . . . ?
O28 S11 C171 F7 172.6(19) . . . . ?
O27 S11 C171 F7 54(2) . . . . ?
O29 S11 C171 F9 -177.8(17) . . . . ?
O28 S11 C171 F9 57(2) . . . . ?
O27 S11 C171 F9 -62(2) . . . . ?
O29' S11' C271 F9' -99(3) . . . . ?
O27' S11' C271 F9' 136(3) . . . . ?
O28' S11' C271 F9' 20(3) . . . . ?
O29' S11' C271 F8' 22(3) . . . . ?
O27' S11' C271 F8' -103(3) . . . . ?
O28' S11' C271 F8' 141(3) . . . . ?
O29' S11' C271 F7' 139(3) . . . . ?
O27' S11' C271 F7' 14(3) . . . . ?
O28' S11' C271 F7' -102(3) . . . . ?
F11 C172 S12 O31 -159(2) . . . . ?
F12 C172 S12 O31 -35(2) . . . . ?
F10 C172 S12 O31 76(2) . . . . ?
F11 C172 S12 O30 58(2) . . . . ?
F12 C172 S12 O30 -178.5(19) . . . . ?
F10 C172 S12 O30 -68(2) . . . . ?
F11 C172 S12 O32 -49(2) . . . . ?
F12 C172 S12 O32 75(2) . . . . ?
F10 C172 S12 O32 -174(2) . . . . ?
